data_7044065
loop_
_publ_author_name
'Tsunashima, Ryo'
'Nakamura, Ippei'
'Oue, Rika'
'Koga, Seiya'
'Oki, Hirofumi'
'Nakamura, Takayoshi'
'Noro, Shin-ichiro'
'Akutagawa, Tomoyuki'

_publ_section_title
;
 Inter-cluster Distance Dependence of Electrical Properties in Single
 Crystals of a Mixed-valence Polyoxometalate
;
_journal_name_full 'Dalton Trans.'
_journal_paper_doi 10.1039/C7DT02623D
_journal_year 2017
_chemical_formula_sum 'C132 H295 Mo36 N16 O121 S4'
_chemical_formula_weight 7624.92
_chemical_name_systematic
; 
 ? 
;
_space_group_IT_number 7
_symmetry_cell_setting monoclinic
_symmetry_space_group_name_Hall 'P -2yac'
_symmetry_space_group_name_H-M 'P 1 n 1'
_atom_sites_solution_hydrogens geom
_atom_sites_solution_primary direct
_atom_sites_solution_secondary difmap
_audit_creation_method SHELXL-97
_audit_update_record
;
2017-06-16 deposited with the CCDC.
2017-08-31 downloaded from the CCDC.
;
_cell_angle_alpha 90.0000(4)
_cell_angle_beta 98.0671(4)
_cell_angle_gamma 90.0000(4)
_cell_formula_units_Z 2
_cell_length_a 16.5259(4)
_cell_length_b 22.0689(5)
_cell_length_c 33.5552(10)
_cell_measurement_reflns_used 28447
_cell_measurement_temperature 173(2)
_cell_measurement_theta_max 27.4835
_cell_measurement_theta_min 3.0267
_cell_volume 12116.8(5)
_computing_structure_refinement 'SHELXL-97 (Sheldrick, 1997)'
_computing_structure_solution 'SHELXS-97 (Sheldrick, 1990)'
_diffrn_ambient_temperature 173(2)
_diffrn_detector_area_resol_mean 14.7275
_diffrn_measured_fraction_theta_full 0.988
_diffrn_measured_fraction_theta_max 0.988
_diffrn_measurement_details
;
scan:
    Number of images: 720
               Slice: -65.0000 - 115.0000
         Image width: 0.2500
            Exp time: 25.0000
       Rotation axis: Omega
               Omega: 0.0000
                 Chi: 45.0000
                 Phi: 0.0000
                 XTD: 54.8962
              2theta: 24.9546
scan:
    Number of images: 720
               Slice: -65.0000 - 115.0000
         Image width: 0.2500
            Exp time: 25.0000
       Rotation axis: Omega
               Omega: 0.0000
                 Chi: 45.0000
                 Phi: 90.0000
                 XTD: 54.8962
              2theta: 24.9546
scan:
    Number of images: 720
               Slice: -65.0000 - 115.0000
         Image width: 0.2500
            Exp time: 25.0000
       Rotation axis: Omega
               Omega: 0.0000
                 Chi: 45.0000
                 Phi: 180.0000
                 XTD: 54.8962
              2theta: 24.9546

;
_diffrn_measurement_device_type 'Rigaku Mercury'
_diffrn_measurement_method dtintegrate.ref
_diffrn_radiation_monochromator 'Graphite Monochromator'
_diffrn_radiation_source 'Rotating Anode'
_diffrn_radiation_type MoK\a
_diffrn_radiation_wavelength 0.71070
_diffrn_reflns_av_R_equivalents 0.0479
_diffrn_reflns_av_sigmaI/netI 0.0788
_diffrn_reflns_limit_h_max 21
_diffrn_reflns_limit_h_min -21
_diffrn_reflns_limit_k_max 28
_diffrn_reflns_limit_k_min -28
_diffrn_reflns_limit_l_max 43
_diffrn_reflns_limit_l_min -43
_diffrn_reflns_number 116918
_diffrn_reflns_theta_full 27.48
_diffrn_reflns_theta_max 27.48
_diffrn_reflns_theta_min 3.02
_exptl_absorpt_coefficient_mu 1.916
_exptl_absorpt_correction_T_max 0.6779
_exptl_absorpt_correction_T_min 0.5972
_exptl_absorpt_correction_type numerical
_exptl_crystal_colour Blue
_exptl_crystal_density_diffrn 2.090
_exptl_crystal_density_method 'not measured'
_exptl_crystal_description Platelet
_exptl_crystal_F_000 7486
_exptl_crystal_size_max 0.30
_exptl_crystal_size_mid 0.23
_exptl_crystal_size_min 0.22
_refine_diff_density_max 2.768
_refine_diff_density_min -1.928
_refine_diff_density_rms 0.209
_refine_ls_abs_structure_details 'Flack H D (1983), Acta Cryst. A39, 876-881'
_refine_ls_abs_structure_Flack 0.32(3)
_refine_ls_extinction_method none
_refine_ls_goodness_of_fit_ref 1.073
_refine_ls_hydrogen_treatment mixed
_refine_ls_matrix_type full
_refine_ls_number_parameters 2738
_refine_ls_number_reflns 54018
_refine_ls_number_restraints 2
_refine_ls_restrained_S_all 1.073
_refine_ls_R_factor_all 0.0690
_refine_ls_R_factor_gt 0.0634
_refine_ls_shift/su_max 0.001
_refine_ls_shift/su_mean 0.000
_refine_ls_structure_factor_coef Fsqd
_refine_ls_weighting_details 'calc w=1/[\s^2^(Fo^2^)+(0.1000P)^2^+0.0000P] where P=(Fo^2^+2Fc^2^)/3'
_refine_ls_weighting_scheme calc
_refine_ls_wR_factor_gt 0.1756
_refine_ls_wR_factor_ref 0.1858
_reflns_number_gt 48082
_reflns_number_total 54018
_reflns_threshold_expression >2sigma(I)
_cod_data_source_file c7dt02623d2.cif
_cod_data_source_block crystalclear_CCDC1
_cod_depositor_comments
;
The following automatic conversions were performed:

'_exptl_absorpt_correction_type' value 'Numerical' changed to
'numerical' according to
/home/data/users/saulius/crontab/automatic-downloads/rss-feeds/RSC/lib/dictionaries/cif_core.dic
dictionary named 'cif_core.dic' version 2.4.2 from 2011-04-26.

Automatic conversion script
Id: cif_fix_values 4973 2017-02-22 13:04:09Z antanas 
;
_cod_original_sg_symbol_H-M Pn
_cod_database_code 7044065

loop_
_symmetry_equiv_pos_as_xyz
'x, y, z'
'x+1/2, -y, z+1/2'

loop_
_atom_site_label
_atom_site_type_symbol
_atom_site_fract_x
_atom_site_fract_y
_atom_site_fract_z
_atom_site_U_iso_or_equiv
_atom_site_adp_type
_atom_site_occupancy
_atom_site_symmetry_multiplicity
_atom_site_calc_flag
_atom_site_refinement_flags
_atom_site_disorder_assembly
_atom_site_disorder_group
S1 S -0.06351(10) 0.00667(7) 0.47448(5) 0.0157(3) Uani 1 1 d . . .
S2 S 0.03556(11) 0.00594(7) 0.56663(5) 0.0168(3) Uani 1 1 d . . .
S3 S 0.39026(11) 0.49063(8) 0.28432(5) 0.0176(4) Uani 1 1 d . . .
S4 S 0.47506(10) 0.49001(7) 0.37926(5) 0.0163(3) Uani 1 1 d . . .
C1 C 0.7167(7) 0.2811(5) 0.1523(3) 0.050(3) Uani 1 1 d . . .
H1 H 0.6956 0.2412 0.1431 0.075 Uiso 1 1 calc R . .
H1A H 0.6737 0.3039 0.1631 0.075 Uiso 1 1 calc R . .
H1B H 0.7635 0.2758 0.1734 0.075 Uiso 1 1 calc R . .
C2 C 0.7426(8) 0.3143(5) 0.1184(3) 0.059(3) Uani 1 1 d . . .
H2 H 0.7830 0.3457 0.1287 0.071 Uiso 1 1 calc R . .
H2A H 0.6948 0.3349 0.1030 0.071 Uiso 1 1 calc R . .
C3 C 0.7812(5) 0.2699(4) 0.0904(3) 0.0335(19) Uani 1 1 d . . .
H3 H 0.8270 0.2482 0.1065 0.040 Uiso 1 1 calc R . .
H3A H 0.7397 0.2393 0.0799 0.040 Uiso 1 1 calc R . .
C4 C 0.6083(6) 0.3124(7) -0.0182(4) 0.081(5) Uani 1 1 d . . .
H4 H 0.5936 0.3471 -0.0025 0.121 Uiso 1 1 calc R . .
H4A H 0.5607 0.2859 -0.0246 0.121 Uiso 1 1 calc R . .
H4B H 0.6262 0.3267 -0.0431 0.121 Uiso 1 1 calc R . .
C5 C 0.6772(6) 0.2773(5) 0.0063(4) 0.060(3) Uani 1 1 d . . .
H5 H 0.7018 0.2482 -0.0111 0.072 Uiso 1 1 calc R . .
H5A H 0.6566 0.2544 0.0282 0.072 Uiso 1 1 calc R . .
C6 C 0.7438(6) 0.3268(4) 0.0247(3) 0.035(2) Uani 1 1 d . . .
H6 H 0.7674 0.3461 0.0023 0.043 Uiso 1 1 calc R . .
H6A H 0.7159 0.3587 0.0384 0.043 Uiso 1 1 calc R . .
C7 C 0.9283(7) 0.2068(5) -0.0193(3) 0.054(3) Uani 1 1 d . . .
H7 H 0.9657 0.1874 0.0022 0.080 Uiso 1 1 calc R . .
H7A H 0.9579 0.2171 -0.0417 0.080 Uiso 1 1 calc R . .
H7B H 0.8835 0.1790 -0.0287 0.080 Uiso 1 1 calc R . .
C8 C 0.8927(6) 0.2658(4) -0.0027(3) 0.041(2) Uani 1 1 d . . .
H8 H 0.9367 0.2961 0.0040 0.049 Uiso 1 1 calc R . .
H8A H 0.8505 0.2834 -0.0233 0.049 Uiso 1 1 calc R . .
C9 C 0.8554(6) 0.2495(4) 0.0349(3) 0.035(2) Uani 1 1 d . . .
H9 H 0.8151 0.2167 0.0278 0.042 Uiso 1 1 calc R . .
H9A H 0.8992 0.2330 0.0551 0.042 Uiso 1 1 calc R . .
C10 C 0.9885(7) 0.3932(5) 0.1105(4) 0.059(3) Uiso 1 1 d . . .
H10 H 1.0007 0.4190 0.0884 0.088 Uiso 1 1 calc R . .
H10A H 1.0393 0.3839 0.1283 0.088 Uiso 1 1 calc R . .
H10B H 0.9509 0.4145 0.1259 0.088 Uiso 1 1 calc R . .
C11 C 0.9501(6) 0.3361(5) 0.0940(3) 0.044(2) Uani 1 1 d . . .
H11 H 0.9367 0.3098 0.1161 0.053 Uiso 1 1 calc R . .
H11A H 0.9879 0.3138 0.0788 0.053 Uiso 1 1 calc R . .
C12 C 0.8730(5) 0.3529(4) 0.0663(3) 0.035(2) Uani 1 1 d . . .
H12 H 0.8887 0.3707 0.0415 0.042 Uiso 1 1 calc R . .
H12A H 0.8440 0.3847 0.0796 0.042 Uiso 1 1 calc R . .
C13 C 0.6455(9) 0.1689(7) 0.3854(5) 0.086(4) Uiso 1 1 d . . .
H13 H 0.6049 0.1967 0.3939 0.129 Uiso 1 1 calc R . .
H13A H 0.6874 0.1601 0.4084 0.129 Uiso 1 1 calc R . .
H13B H 0.6185 0.1312 0.3756 0.129 Uiso 1 1 calc R . .
C14 C 0.6820(6) 0.1957(7) 0.3547(3) 0.065(4) Uani 1 1 d . . .
H14 H 0.7191 0.1656 0.3449 0.078 Uiso 1 1 calc R . .
H14A H 0.7162 0.2299 0.3664 0.078 Uiso 1 1 calc R . .
C15 C 0.6246(5) 0.2194(4) 0.3183(2) 0.037(2) Uani 1 1 d . . .
H15 H 0.5697 0.2244 0.3265 0.044 Uiso 1 1 calc R . .
H15A H 0.6437 0.2602 0.3117 0.044 Uiso 1 1 calc R . .
C16 C 0.4710(6) 0.0534(4) 0.3072(3) 0.047(2) Uani 1 1 d . . .
H16 H 0.4606 0.0323 0.2813 0.070 Uiso 1 1 calc R . .
H16A H 0.4213 0.0530 0.3201 0.070 Uiso 1 1 calc R . .
H16B H 0.5152 0.0328 0.3246 0.070 Uiso 1 1 calc R . .
C17 C 0.4963(5) 0.1200(4) 0.3004(3) 0.038(2) Uani 1 1 d . . .
H17 H 0.4576 0.1388 0.2787 0.046 Uiso 1 1 calc R . .
H17A H 0.4958 0.1440 0.3253 0.046 Uiso 1 1 calc R . .
C18 C 0.5803(5) 0.1191(4) 0.2888(2) 0.0295(18) Uani 1 1 d . . .
H18 H 0.5794 0.0940 0.2644 0.035 Uiso 1 1 calc R . .
H18A H 0.6174 0.0992 0.3107 0.035 Uiso 1 1 calc R . .
C19 C 0.8298(5) 0.2085(4) 0.2486(3) 0.037(2) Uani 1 1 d . . .
H19 H 0.8599 0.1849 0.2707 0.056 Uiso 1 1 calc R . .
H19A H 0.8610 0.2450 0.2440 0.056 Uiso 1 1 calc R . .
H19B H 0.8220 0.1839 0.2241 0.056 Uiso 1 1 calc R . .
C20 C 0.7469(5) 0.2267(4) 0.2597(3) 0.039(2) Uani 1 1 d . . .
H20 H 0.7163 0.2506 0.2376 0.047 Uiso 1 1 calc R . .
H20A H 0.7545 0.2520 0.2843 0.047 Uiso 1 1 calc R . .
C21 C 0.6978(5) 0.1683(3) 0.2672(2) 0.0300(18) Uani 1 1 d . . .
H21 H 0.6888 0.1442 0.2421 0.036 Uiso 1 1 calc R . .
H21A H 0.7308 0.1434 0.2881 0.036 Uiso 1 1 calc R . .
C22 C 0.4826(6) 0.2312(4) 0.1805(3) 0.041(2) Uani 1 1 d . . .
H22 H 0.4487 0.2552 0.1963 0.062 Uiso 1 1 calc R . .
H22A H 0.4474 0.2072 0.1605 0.062 Uiso 1 1 calc R . .
H22B H 0.5167 0.2584 0.1668 0.062 Uiso 1 1 calc R . .
C23 C 0.5376(7) 0.1887(4) 0.2085(3) 0.044(2) Uani 1 1 d . . .
H23 H 0.5092 0.1497 0.2111 0.053 Uiso 1 1 calc R . .
H23A H 0.5885 0.1803 0.1971 0.053 Uiso 1 1 calc R . .
C24 C 0.5574(5) 0.2173(4) 0.2486(2) 0.0293(18) Uani 1 1 d . . .
H24 H 0.5056 0.2245 0.2595 0.035 Uiso 1 1 calc R . .
H24A H 0.5822 0.2574 0.2449 0.035 Uiso 1 1 calc R . .
C25 C 0.0642(7) 0.2607(5) 0.3763(3) 0.053(3) Uani 1 1 d . . .
H25 H 0.0801 0.2285 0.3960 0.079 Uiso 1 1 calc R . .
H25A H 0.0147 0.2807 0.3827 0.079 Uiso 1 1 calc R . .
H25B H 0.1086 0.2903 0.3773 0.079 Uiso 1 1 calc R . .
C26 C 0.0473(6) 0.2331(5) 0.3338(3) 0.047(2) Uani 1 1 d . . .
H26 H 0.0120 0.1969 0.3341 0.057 Uiso 1 1 calc R . .
H26A H 0.0185 0.2629 0.3148 0.057 Uiso 1 1 calc R . .
C27 C 0.1253(5) 0.2160(4) 0.3205(3) 0.035(2) Uani 1 1 d . . .
H27 H 0.1561 0.1896 0.3411 0.042 Uiso 1 1 calc R . .
H27A H 0.1582 0.2530 0.3183 0.042 Uiso 1 1 calc R . .
C28 C 0.0738(7) 0.0163(5) 0.3102(4) 0.056(3) Uani 1 1 d . . .
H28 H 0.0197 0.0229 0.3182 0.084 Uiso 1 1 calc R . .
H28A H 0.1047 -0.0122 0.3289 0.084 Uiso 1 1 calc R . .
H28B H 0.0677 -0.0005 0.2829 0.084 Uiso 1 1 calc R . .
C29 C 0.1187(7) 0.0753(4) 0.3110(3) 0.045(2) Uani 1 1 d . . .
H29 H 0.1251 0.0922 0.3386 0.054 Uiso 1 1 calc R . .
H29A H 0.1739 0.0684 0.3036 0.054 Uiso 1 1 calc R . .
C30 C 0.0739(5) 0.1194(4) 0.2826(3) 0.0329(18) Uiso 1 1 d . . .
H30 H 0.0195 0.1262 0.2909 0.039 Uiso 1 1 calc R . .
H30A H 0.0648 0.1004 0.2556 0.039 Uiso 1 1 calc R . .
C31 C 0.0372(7) 0.3074(5) 0.2019(3) 0.051(3) Uani 1 1 d . . .
H31 H 0.0452 0.2846 0.1777 0.076 Uiso 1 1 calc R . .
H31A H 0.0542 0.3495 0.1991 0.076 Uiso 1 1 calc R . .
H31B H -0.0206 0.3062 0.2054 0.076 Uiso 1 1 calc R . .
C32 C 0.0875(6) 0.2795(5) 0.2379(3) 0.044(2) Uani 1 1 d . . .
H32 H 0.0833 0.3049 0.2618 0.052 Uiso 1 1 calc R . .
H32A H 0.1455 0.2788 0.2335 0.052 Uiso 1 1 calc R . .
C33 C 0.0603(5) 0.2154(4) 0.2459(2) 0.0304(18) Uani 1 1 d . . .
H33 H 0.0044 0.2172 0.2533 0.036 Uiso 1 1 calc R . .
H33A H 0.0575 0.1918 0.2207 0.036 Uiso 1 1 calc R . .
C34 C 0.2964(6) 0.1340(5) 0.2225(3) 0.046(2) Uani 1 1 d . . .
H34 H 0.3254 0.1727 0.2268 0.068 Uiso 1 1 calc R . .
H34A H 0.3001 0.1193 0.1953 0.068 Uiso 1 1 calc R . .
H34B H 0.3214 0.1042 0.2422 0.068 Uiso 1 1 calc R . .
C35 C 0.2061(5) 0.1429(4) 0.2276(3) 0.040(2) Uani 1 1 d . . .
H35 H 0.1786 0.1687 0.2057 0.048 Uiso 1 1 calc R . .
H35A H 0.1778 0.1032 0.2265 0.048 Uiso 1 1 calc R . .
C36 C 0.2028(5) 0.1729(4) 0.2682(3) 0.036(2) Uani 1 1 d . . .
H36 H 0.2298 0.2130 0.2684 0.043 Uiso 1 1 calc R . .
H36A H 0.2342 0.1479 0.2895 0.043 Uiso 1 1 calc R . .
C37 C 0.5145(7) -0.0944(5) 0.4018(4) 0.056(3) Uani 1 1 d . . .
H37 H 0.5290 -0.0742 0.3778 0.083 Uiso 1 1 calc R . .
H37A H 0.4867 -0.1328 0.3941 0.083 Uiso 1 1 calc R . .
H37B H 0.5642 -0.1025 0.4207 0.083 Uiso 1 1 calc R . .
C38 C 0.4604(6) -0.0555(4) 0.4211(3) 0.045(2) Uani 1 1 d . . .
H38 H 0.4396 -0.0781 0.4431 0.054 Uiso 1 1 calc R . .
H38A H 0.4129 -0.0438 0.4012 0.054 Uiso 1 1 calc R . .
C39 C 0.5041(6) 0.0005(4) 0.4379(3) 0.043(2) Uani 1 1 d . . .
H39 H 0.5257 0.0219 0.4157 0.051 Uiso 1 1 calc R . .
H39A H 0.5515 -0.0120 0.4576 0.051 Uiso 1 1 calc R . .
C40 C 0.3331(6) 0.1316(5) 0.3689(3) 0.050(3) Uani 1 1 d . . .
H40 H 0.3077 0.0951 0.3559 0.076 Uiso 1 1 calc R . .
H40A H 0.3510 0.1581 0.3484 0.076 Uiso 1 1 calc R . .
H40B H 0.2933 0.1530 0.3827 0.076 Uiso 1 1 calc R . .
C41 C 0.4058(6) 0.1138(4) 0.3989(3) 0.038(2) Uani 1 1 d . . .
H41 H 0.4476 0.0947 0.3845 0.045 Uiso 1 1 calc R . .
H41A H 0.4301 0.1505 0.4127 0.045 Uiso 1 1 calc R . .
C42 C 0.3819(5) 0.0707(4) 0.4293(3) 0.0322(19) Uani 1 1 d . . .
H42 H 0.3522 0.0363 0.4150 0.039 Uiso 1 1 calc R . .
H42A H 0.3435 0.0915 0.4449 0.039 Uiso 1 1 calc R . .
C43 C 0.5202(6) 0.2023(5) 0.5007(4) 0.052(3) Uani 1 1 d . . .
H43 H 0.5702 0.1964 0.5198 0.079 Uiso 1 1 calc R . .
H43A H 0.4884 0.2356 0.5099 0.079 Uiso 1 1 calc R . .
H43B H 0.5347 0.2120 0.4741 0.079 Uiso 1 1 calc R . .
C44 C 0.4706(6) 0.1455(5) 0.4982(3) 0.047(2) Uani 1 1 d . . .
H44 H 0.4147 0.1542 0.4845 0.056 Uiso 1 1 calc R . .
H44A H 0.4663 0.1308 0.5257 0.056 Uiso 1 1 calc R . .
C45 C 0.5090(5) 0.0971(4) 0.4753(3) 0.039(2) Uani 1 1 d . . .
H45 H 0.5558 0.0796 0.4932 0.047 Uiso 1 1 calc R . .
H45A H 0.5311 0.1166 0.4525 0.047 Uiso 1 1 calc R . .
C46 C 0.4397(10) -0.0237(7) 0.5630(4) 0.084(5) Uani 1 1 d . . .
H46 H 0.4294 0.0160 0.5743 0.125 Uiso 1 1 calc R . .
H46A H 0.4760 -0.0472 0.5829 0.125 Uiso 1 1 calc R . .
H46B H 0.3879 -0.0454 0.5561 0.125 Uiso 1 1 calc R . .
C47 C 0.4798(7) -0.0154(5) 0.5256(3) 0.052(3) Uani 1 1 d . . .
H47 H 0.4973 -0.0551 0.5159 0.062 Uiso 1 1 calc R . .
H47A H 0.5285 0.0109 0.5314 0.062 Uiso 1 1 calc R . .
C48 C 0.4156(5) 0.0145(4) 0.4929(3) 0.0314(19) Uani 1 1 d . . .
H48 H 0.3767 -0.0171 0.4812 0.038 Uiso 1 1 calc R . .
H48A H 0.3841 0.0449 0.5061 0.038 Uiso 1 1 calc R . .
C49 C 0.2716(8) 0.2424(4) 0.4588(3) 0.057(3) Uani 1 1 d . . .
H49 H 0.2331 0.2105 0.4638 0.085 Uiso 1 1 calc R . .
H49A H 0.3166 0.2246 0.4465 0.085 Uiso 1 1 calc R . .
H49B H 0.2433 0.2726 0.4404 0.085 Uiso 1 1 calc R . .
C50 C 0.3052(6) 0.2723(4) 0.4979(3) 0.043(2) Uani 1 1 d . . .
H50 H 0.3406 0.3067 0.4925 0.052 Uiso 1 1 calc R . .
H50A H 0.3389 0.2430 0.5152 0.052 Uiso 1 1 calc R . .
C51 C 0.2358(6) 0.2954(5) 0.5196(3) 0.044(2) Uani 1 1 d . . .
H51 H 0.1996 0.3213 0.5008 0.053 Uiso 1 1 calc R . .
H51A H 0.2032 0.2600 0.5262 0.053 Uiso 1 1 calc R . .
C52 C 0.2707(6) 0.4976(4) 0.5216(3) 0.042(2) Uani 1 1 d . . .
H52 H 0.2795 0.5161 0.5484 0.063 Uiso 1 1 calc R . .
H52A H 0.2341 0.5233 0.5033 0.063 Uiso 1 1 calc R . .
H52B H 0.3232 0.4936 0.5114 0.063 Uiso 1 1 calc R . .
C53 C 0.2320(6) 0.4348(4) 0.5241(3) 0.037(2) Uani 1 1 d . . .
H53 H 0.1824 0.4381 0.5374 0.044 Uiso 1 1 calc R . .
H53A H 0.2158 0.4185 0.4967 0.044 Uiso 1 1 calc R . .
C54 C 0.2911(5) 0.3933(4) 0.5473(3) 0.0336(19) Uani 1 1 d . . .
H54 H 0.3133 0.4139 0.5727 0.040 Uiso 1 1 calc R . .
H54A H 0.3372 0.3874 0.5318 0.040 Uiso 1 1 calc R . .
C55 C 0.3844(8) 0.2076(5) 0.6218(4) 0.066(4) Uani 1 1 d . . .
H55 H 0.4290 0.2054 0.6054 0.099 Uiso 1 1 calc R . .
H55A H 0.3706 0.1667 0.6300 0.099 Uiso 1 1 calc R . .
H55B H 0.4016 0.2323 0.6458 0.099 Uiso 1 1 calc R . .
C56 C 0.3108(6) 0.2360(4) 0.5975(3) 0.044(2) Uani 1 1 d . . .
H56 H 0.2654 0.2374 0.6139 0.052 Uiso 1 1 calc R . .
H56A H 0.2931 0.2108 0.5735 0.052 Uiso 1 1 calc R . .
C57 C 0.3293(5) 0.2991(4) 0.5845(2) 0.0334(19) Uani 1 1 d . . .
H57 H 0.3773 0.2972 0.5699 0.040 Uiso 1 1 calc R . .
H57A H 0.3449 0.3241 0.6088 0.040 Uiso 1 1 calc R . .
C58 C 0.1090(7) 0.3767(6) 0.6302(3) 0.057(3) Uani 1 1 d . . .
H58 H 0.0664 0.3904 0.6088 0.086 Uiso 1 1 calc R . .
H58A H 0.1123 0.4048 0.6530 0.086 Uiso 1 1 calc R . .
H58B H 0.0955 0.3361 0.6390 0.086 Uiso 1 1 calc R . .
C59 C 0.1904(6) 0.3750(5) 0.6144(3) 0.051(3) Uani 1 1 d . . .
H59 H 0.2067 0.4167 0.6080 0.061 Uiso 1 1 calc R . .
H59A H 0.2327 0.3584 0.6353 0.061 Uiso 1 1 calc R . .
C60 C 0.1851(5) 0.3370(5) 0.5778(3) 0.042(2) Uani 1 1 d . . .
H60 H 0.1413 0.3538 0.5576 0.051 Uiso 1 1 calc R . .
H60A H 0.1678 0.2959 0.5848 0.051 Uiso 1 1 calc R . .
C61 C 0.7167(7) 0.2750(5) 0.4594(3) 0.057(3) Uani 1 1 d . . .
H61 H 0.7678 0.2626 0.4501 0.086 Uiso 1 1 calc R . .
H61A H 0.6843 0.2993 0.4386 0.086 Uiso 1 1 calc R . .
H61B H 0.6855 0.2389 0.4650 0.086 Uiso 1 1 calc R . .
C62 C 0.7342(10) 0.3091(5) 0.4944(3) 0.072(4) Uani 1 1 d . . .
H62 H 0.6820 0.3193 0.5040 0.087 Uiso 1 1 calc R . .
H62A H 0.7594 0.3477 0.4874 0.087 Uiso 1 1 calc R . .
C63 C 0.7895(7) 0.2805(4) 0.5284(2) 0.043(2) Uani 1 1 d . . .
H63 H 0.8427 0.2720 0.5192 0.052 Uiso 1 1 calc R . .
H63A H 0.7656 0.2411 0.5347 0.052 Uiso 1 1 calc R . .
C64 C 0.5963(6) 0.2891(4) 0.6038(3) 0.041(2) Uani 1 1 d . . .
H64 H 0.6011 0.3257 0.6204 0.062 Uiso 1 1 calc R . .
H64A H 0.5746 0.2559 0.6186 0.062 Uiso 1 1 calc R . .
H64B H 0.5592 0.2968 0.5789 0.062 Uiso 1 1 calc R . .
C65 C 0.6798(6) 0.2716(4) 0.5937(3) 0.036(2) Uani 1 1 d . . .
H65 H 0.6736 0.2431 0.5707 0.043 Uiso 1 1 calc R . .
H65A H 0.7116 0.2512 0.6171 0.043 Uiso 1 1 calc R . .
C66 C 0.7246(5) 0.3282(4) 0.5830(2) 0.0300(17) Uiso 1 1 d . . .
H66 H 0.6882 0.3509 0.5622 0.036 Uiso 1 1 calc R . .
H66A H 0.7346 0.3543 0.6072 0.036 Uiso 1 1 calc R . .
C67 C 0.9393(6) 0.2647(5) 0.6658(3) 0.045(3) Uani 1 1 d . . .
H67 H 0.9112 0.2256 0.6652 0.067 Uiso 1 1 calc R . .
H67A H 0.9480 0.2803 0.6934 0.067 Uiso 1 1 calc R . .
H67B H 0.9922 0.2596 0.6562 0.067 Uiso 1 1 calc R . .
C68 C 0.8882(6) 0.3086(5) 0.6391(2) 0.043(2) Uani 1 1 d . . .
H68 H 0.9201 0.3459 0.6363 0.051 Uiso 1 1 calc R . .
H68A H 0.8395 0.3198 0.6516 0.051 Uiso 1 1 calc R . .
C69 C 0.8606(6) 0.2810(4) 0.5970(2) 0.0332(19) Uani 1 1 d . . .
H69 H 0.9103 0.2716 0.5847 0.040 Uiso 1 1 calc R . .
H69A H 0.8329 0.2421 0.6007 0.040 Uiso 1 1 calc R . .
C70 C 0.9528(7) 0.4418(5) 0.5363(3) 0.052(3) Uani 1 1 d . . .
H70 H 0.9091 0.4659 0.5212 0.079 Uiso 1 1 calc R . .
H70A H 1.0002 0.4409 0.5217 0.079 Uiso 1 1 calc R . .
H70B H 0.9687 0.4599 0.5629 0.079 Uiso 1 1 calc R . .
C71 C 0.9227(7) 0.3775(4) 0.5412(3) 0.050(3) Uani 1 1 d . . .
H71 H 0.9646 0.3540 0.5587 0.059 Uiso 1 1 calc R . .
H71A H 0.9126 0.3573 0.5146 0.059 Uiso 1 1 calc R . .
C72 C 0.8422(6) 0.3797(4) 0.5602(3) 0.038(2) Uani 1 1 d . . .
H72 H 0.8530 0.4016 0.5862 0.045 Uiso 1 1 calc R . .
H72A H 0.8013 0.4035 0.5423 0.045 Uiso 1 1 calc R . .
C73 C 0.4363(7) 0.1070(6) 0.7424(3) 0.063(3) Uani 1 1 d . . .
H73 H 0.4658 0.0863 0.7230 0.095 Uiso 1 1 calc R . .
H73A H 0.3810 0.1170 0.7294 0.095 Uiso 1 1 calc R . .
H73B H 0.4330 0.0804 0.7655 0.095 Uiso 1 1 calc R . .
C74 C 0.4829(6) 0.1670(5) 0.7571(3) 0.050(3) Uani 1 1 d . . .
H74 H 0.4992 0.1891 0.7338 0.060 Uiso 1 1 calc R . .
H74A H 0.4465 0.1937 0.7704 0.060 Uiso 1 1 calc R . .
C75 C 0.5575(5) 0.1513(4) 0.7863(2) 0.0302(18) Uani 1 1 d . . .
H75 H 0.5893 0.1208 0.7734 0.036 Uiso 1 1 calc R . .
H75A H 0.5393 0.1320 0.8101 0.036 Uiso 1 1 calc R . .
C76 C 0.4988(8) 0.2871(4) 0.8779(3) 0.054(3) Uani 1 1 d . . .
H76 H 0.5384 0.3204 0.8802 0.081 Uiso 1 1 calc R . .
H76A H 0.4873 0.2757 0.9048 0.081 Uiso 1 1 calc R . .
H76B H 0.4480 0.3002 0.8614 0.081 Uiso 1 1 calc R . .
C77 C 0.5331(7) 0.2338(4) 0.8584(3) 0.046(2) Uani 1 1 d . . .
H77 H 0.4891 0.2039 0.8506 0.055 Uiso 1 1 calc R . .
H77A H 0.5756 0.2142 0.8779 0.055 Uiso 1 1 calc R . .
C78 C 0.5709(6) 0.2535(4) 0.8207(3) 0.044(2) Uani 1 1 d . . .
H78 H 0.5270 0.2702 0.8006 0.053 Uiso 1 1 calc R . .
H78A H 0.6107 0.2864 0.8285 0.053 Uiso 1 1 calc R . .
C79 C 0.8171(7) 0.1889(7) 0.8723(4) 0.083(5) Uani 1 1 d . . .
H79 H 0.7970 0.1589 0.8901 0.124 Uiso 1 1 calc R . .
H79A H 0.8530 0.2177 0.8885 0.124 Uiso 1 1 calc R . .
H79B H 0.8476 0.1684 0.8533 0.124 Uiso 1 1 calc R . .
C80 C 0.7469(8) 0.2219(5) 0.8499(4) 0.066(4) Uani 1 1 d . . .
H80 H 0.7664 0.2487 0.8296 0.079 Uiso 1 1 calc R . .
H80A H 0.7206 0.2474 0.8687 0.079 Uiso 1 1 calc R . .
C81 C 0.6841(6) 0.1762(4) 0.8287(3) 0.039(2) Uani 1 1 d . . .
H81 H 0.7133 0.1474 0.8132 0.047 Uiso 1 1 calc R . .
H81A H 0.6613 0.1526 0.8496 0.047 Uiso 1 1 calc R . .
C82 C 0.7183(8) 0.2229(5) 0.7042(3) 0.055(3) Uani 1 1 d . . .
C83 C 0.6910(7) 0.1920(5) 0.7410(3) 0.053(3) Uani 1 1 d . . .
H83 H 0.6549 0.1574 0.7319 0.063 Uiso 1 1 calc R . .
H83A H 0.7397 0.1756 0.7582 0.063 Uiso 1 1 calc R . .
C84 C 0.6480(6) 0.2327(4) 0.7647(3) 0.042(2) Uani 1 1 d . . .
H84 H 0.6020 0.2513 0.7468 0.050 Uiso 1 1 calc R . .
H84A H 0.6857 0.2657 0.7751 0.050 Uiso 1 1 calc R . .
C85 C 0.2346(7) 0.0046(4) 0.7809(4) 0.051(3) Uani 1 1 d . . .
H85 H 0.2090 -0.0117 0.7550 0.076 Uiso 1 1 calc R . .
H85A H 0.2392 -0.0276 0.8012 0.076 Uiso 1 1 calc R . .
H85B H 0.2892 0.0199 0.7782 0.076 Uiso 1 1 calc R . .
C86 C 0.1829(5) 0.0555(4) 0.7936(3) 0.036(2) Uani 1 1 d . . .
H86 H 0.1252 0.0423 0.7913 0.043 Uiso 1 1 calc R . .
H86A H 0.2016 0.0659 0.8222 0.043 Uiso 1 1 calc R . .
C87 C 0.1889(6) 0.1103(4) 0.7679(3) 0.036(2) Uani 1 1 d . . .
H87 H 0.1597 0.1015 0.7407 0.043 Uiso 1 1 calc R . .
H87A H 0.2472 0.1166 0.7652 0.043 Uiso 1 1 calc R . .
C88 C 0.2364(7) 0.2702(5) 0.7037(3) 0.050(3) Uani 1 1 d . . .
H88 H 0.1929 0.2530 0.6841 0.074 Uiso 1 1 calc R . .
H88A H 0.2884 0.2683 0.6929 0.074 Uiso 1 1 calc R . .
H88B H 0.2234 0.3125 0.7090 0.074 Uiso 1 1 calc R . .
C89 C 0.2432(6) 0.2341(5) 0.7428(3) 0.050(3) Uani 1 1 d . . .
H89 H 0.2763 0.1971 0.7407 0.059 Uiso 1 1 calc R . .
H89A H 0.2702 0.2588 0.7654 0.059 Uiso 1 1 calc R . .
C90 C 0.1578(5) 0.2168(4) 0.7502(3) 0.0332(19) Uani 1 1 d . . .
H90 H 0.1294 0.2538 0.7576 0.040 Uiso 1 1 calc R . .
H90A H 0.1273 0.2011 0.7248 0.040 Uiso 1 1 calc R . .
C91 C 0.2523(8) 0.2615(5) 0.8769(3) 0.059(3) Uani 1 1 d . . .
H91 H 0.2565 0.2258 0.8944 0.089 Uiso 1 1 calc R . .
H91A H 0.2358 0.2966 0.8918 0.089 Uiso 1 1 calc R . .
H91B H 0.3054 0.2695 0.8682 0.089 Uiso 1 1 calc R . .
C92 C 0.1880(6) 0.2499(4) 0.8397(3) 0.039(2) Uani 1 1 d . . .
H92 H 0.1903 0.2825 0.8197 0.047 Uiso 1 1 calc R . .
H92A H 0.1325 0.2495 0.8477 0.047 Uiso 1 1 calc R . .
C93 C 0.2061(5) 0.1881(4) 0.8212(3) 0.036(2) Uani 1 1 d . . .
H93 H 0.2640 0.1881 0.8167 0.043 Uiso 1 1 calc R . .
H93A H 0.2002 0.1563 0.8414 0.043 Uiso 1 1 calc R . .
C94 C -0.0716(7) 0.1241(5) 0.7654(5) 0.073(4) Uani 1 1 d . . .
H94 H -0.1076 0.1097 0.7416 0.109 Uiso 1 1 calc R . .
H94A H -0.0992 0.1562 0.7785 0.109 Uiso 1 1 calc R . .
H94B H -0.0584 0.0904 0.7842 0.109 Uiso 1 1 calc R . .
C95 C 0.0065(6) 0.1490(4) 0.7527(3) 0.048(3) Uani 1 1 d . . .
H95 H -0.0055 0.1862 0.7365 0.058 Uiso 1 1 calc R . .
H95A H 0.0307 0.1187 0.7361 0.058 Uiso 1 1 calc R . .
C96 C 0.0667(5) 0.1635(4) 0.7904(3) 0.041(2) Uani 1 1 d . . .
H96 H 0.0495 0.2016 0.8023 0.049 Uiso 1 1 calc R . .
H96A H 0.0639 0.1308 0.8104 0.049 Uiso 1 1 calc R . .
C97 C 0.9027(7) 0.6045(6) 0.4643(4) 0.074(4) Uani 1 1 d . . .
H97 H 0.9165 0.6394 0.4484 0.111 Uiso 1 1 calc R . .
H97A H 0.8969 0.5683 0.4472 0.111 Uiso 1 1 calc R . .
H97B H 0.9463 0.5980 0.4869 0.111 Uiso 1 1 calc R . .
C98 C 0.8210(6) 0.6171(5) 0.4807(3) 0.043(2) Uani 1 1 d . . .
H98 H 0.7850 0.6422 0.4613 0.051 Uiso 1 1 calc R . .
H98A H 0.7927 0.5783 0.4842 0.051 Uiso 1 1 calc R . .
C99 C 0.8377(6) 0.6495(4) 0.5205(3) 0.042(2) Uani 1 1 d . . .
H99 H 0.8652 0.6886 0.5167 0.051 Uiso 1 1 calc R . .
H99A H 0.8752 0.6248 0.5396 0.051 Uiso 1 1 calc R . .
C100 C 0.6498(7) 0.7812(5) 0.4645(3) 0.054(3) Uani 1 1 d . . .
H100 H 0.6288 0.7531 0.4429 0.081 Uiso 1 1 calc R . .
H101 H 0.6692 0.8182 0.4528 0.081 Uiso 1 1 calc R . .
H102 H 0.6060 0.7913 0.4803 0.081 Uiso 1 1 calc R . .
C101 C 0.7195(6) 0.7518(4) 0.4915(3) 0.038(2) Uiso 1 1 d . . .
H103 H 0.7413 0.7802 0.5131 0.046 Uiso 1 1 calc R . .
H104 H 0.7641 0.7419 0.4757 0.046 Uiso 1 1 calc R . .
C102 C 0.6899(6) 0.6942(4) 0.5098(3) 0.036(2) Uani 1 1 d . . .
H105 H 0.6686 0.6660 0.4879 0.044 Uiso 1 1 calc R . .
H106 H 0.6442 0.7044 0.5248 0.044 Uiso 1 1 calc R . .
C103 C 0.7459(8) 0.7485(6) 0.6382(4) 0.067(4) Uani 1 1 d . . .
H107 H 0.7727 0.7176 0.6565 0.101 Uiso 1 1 calc R . .
H108 H 0.6999 0.7659 0.6497 0.101 Uiso 1 1 calc R . .
H109 H 0.7852 0.7805 0.6344 0.101 Uiso 1 1 calc R . .
C104 C 0.7152(6) 0.7198(5) 0.5982(3) 0.045(2) Uani 1 1 d . . .
H110 H 0.6807 0.6844 0.6026 0.054 Uiso 1 1 calc R . .
H111 H 0.6806 0.7493 0.5814 0.054 Uiso 1 1 calc R . .
C105 C 0.7821(6) 0.6999(4) 0.5764(3) 0.040(2) Uani 1 1 d . . .
H112 H 0.8214 0.6763 0.5953 0.048 Uiso 1 1 calc R . .
H113 H 0.8110 0.7364 0.5687 0.048 Uiso 1 1 calc R . .
C106 C 0.7193(6) 0.5068(4) 0.5899(3) 0.039(2) Uani 1 1 d . . .
H114 H 0.6715 0.5218 0.6013 0.059 Uiso 1 1 calc R . .
H115 H 0.7520 0.4808 0.6097 0.059 Uiso 1 1 calc R . .
H116 H 0.7011 0.4835 0.5655 0.059 Uiso 1 1 calc R . .
C107 C 0.7721(6) 0.5616(4) 0.5794(3) 0.041(2) Uani 1 1 d . . .
H117 H 0.7921 0.5850 0.6040 0.049 Uiso 1 1 calc R . .
H118 H 0.8198 0.5471 0.5673 0.049 Uiso 1 1 calc R . .
C108 C 0.7188(5) 0.6003(4) 0.5502(2) 0.0304(18) Uani 1 1 d . . .
H119 H 0.6682 0.6096 0.5617 0.036 Uiso 1 1 calc R . .
H120 H 0.7029 0.5767 0.5252 0.036 Uiso 1 1 calc R . .
C109 C 0.0740(7) 0.5072(5) 0.4329(4) 0.050(3) Uani 1 1 d . . .
H121 H 0.0347 0.4748 0.4356 0.074 Uiso 1 1 calc R . .
H122 H 0.0748 0.5356 0.4554 0.074 Uiso 1 1 calc R . .
H123 H 0.1286 0.4897 0.4332 0.074 Uiso 1 1 calc R . .
C110 C 0.0496(5) 0.5402(4) 0.3939(3) 0.037(2) Uani 1 1 d . . .
H124 H 0.0941 0.5687 0.3899 0.044 Uiso 1 1 calc R . .
H125 H 0.0005 0.5648 0.3966 0.044 Uiso 1 1 calc R . .
C111 C 0.0308(5) 0.5006(4) 0.3556(3) 0.033(2) Uani 1 1 d . . .
H126 H 0.0545 0.5209 0.3336 0.039 Uiso 1 1 calc R . .
H127 H 0.0596 0.4615 0.3609 0.039 Uiso 1 1 calc R . .
C112 C -0.1036(6) 0.3773(5) 0.4250(3) 0.057(3) Uani 1 1 d . . .
H128 H -0.0757 0.4008 0.4476 0.085 Uiso 1 1 calc R . .
H129 H -0.0936 0.3340 0.4299 0.085 Uiso 1 1 calc R . .
H130 H -0.1625 0.3853 0.4222 0.085 Uiso 1 1 calc R . .
C113 C -0.0701(6) 0.3963(5) 0.3852(3) 0.048(3) Uani 1 1 d . . .
H131 H -0.0096 0.3958 0.3894 0.058 Uiso 1 1 calc R . .
H132 H -0.0898 0.3678 0.3632 0.058 Uiso 1 1 calc R . .
C114 C -0.1006(5) 0.4587(4) 0.3747(3) 0.0333(19) Uani 1 1 d . . .
H133 H -0.0909 0.4847 0.3990 0.040 Uiso 1 1 calc R . .
H134 H -0.1603 0.4572 0.3658 0.040 Uiso 1 1 calc R . .
C115 C -0.1381(9) 0.3822(6) 0.2497(4) 0.075(4) Uani 1 1 d . . .
H135 H -0.1257 0.4040 0.2258 0.112 Uiso 1 1 calc R . .
H136 H -0.1899 0.3604 0.2432 0.112 Uiso 1 1 calc R . .
H137 H -0.0941 0.3533 0.2585 0.112 Uiso 1 1 calc R . .
C116 C -0.1450(6) 0.4284(5) 0.2842(3) 0.047(3) Uani 1 1 d . . .
H138 H -0.1740 0.4652 0.2730 0.056 Uiso 1 1 calc R . .
H139 H -0.1771 0.4103 0.3040 0.056 Uiso 1 1 calc R . .
C117 C -0.0606(5) 0.4456(4) 0.3051(3) 0.0330(19) Uani 1 1 d . . .
H140 H -0.0310 0.4079 0.3141 0.040 Uiso 1 1 calc R . .
H141 H -0.0304 0.4651 0.2850 0.040 Uiso 1 1 calc R . .
C118 C -0.1334(6) 0.6346(4) 0.2816(3) 0.047(2) Uani 1 1 d . . .
H142 H -0.1400 0.6607 0.3045 0.070 Uiso 1 1 calc R . .
H143 H -0.1865 0.6174 0.2705 0.070 Uiso 1 1 calc R . .
H144 H -0.1120 0.6586 0.2608 0.070 Uiso 1 1 calc R . .
C119 C -0.0714(6) 0.5814(4) 0.2960(3) 0.044(2) Uani 1 1 d . . .
H145 H -0.0649 0.5545 0.2730 0.053 Uiso 1 1 calc R . .
H146 H -0.0172 0.5984 0.3066 0.053 Uiso 1 1 calc R . .
C120 C -0.1057(5) 0.5459(4) 0.3286(3) 0.0332(19) Uani 1 1 d . . .
H147 H -0.1633 0.5355 0.3190 0.040 Uiso 1 1 calc R . .
H148 H -0.1048 0.5721 0.3527 0.040 Uiso 1 1 calc R . .
C121 C 0.9015(8) 0.0204(8) 0.1677(6) 0.103(6) Uani 1 1 d . . .
H149 H 0.8857 -0.0176 0.1796 0.155 Uiso 1 1 calc R . .
H150 H 0.8874 0.0184 0.1384 0.155 Uiso 1 1 calc R . .
H151 H 0.8722 0.0542 0.1782 0.155 Uiso 1 1 calc R . .
C122 C 0.9837(8) 0.0289(6) 0.1774(4) 0.067(4) Uani 1 1 d . . .
C123 C 0.7007(13) 0.4741(10) 0.1767(7) 0.121(7) Uiso 1 1 d . . .
H152 H 0.6703 0.4392 0.1643 0.182 Uiso 1 1 calc R . .
H153 H 0.6654 0.5100 0.1740 0.182 Uiso 1 1 calc R . .
H154 H 0.7182 0.4658 0.2053 0.182 Uiso 1 1 calc R . .
C124 C 0.7709(11) 0.4848(8) 0.1571(5) 0.085(5) Uiso 1 1 d . . .
C125 C 0.5159(8) 0.3733(6) 0.1084(4) 0.069(3) Uiso 1 1 d . . .
H155 H 0.5283 0.3310 0.1030 0.104 Uiso 1 1 calc R . .
H156 H 0.4575 0.3809 0.1001 0.104 Uiso 1 1 calc R . .
H157 H 0.5298 0.3817 0.1372 0.104 Uiso 1 1 calc R . .
C126 C 0.5627(12) 0.4122(9) 0.0861(6) 0.106(6) Uiso 1 1 d . . .
C127 C 0.1112(9) 0.1209(7) 0.1119(5) 0.087(4) Uiso 1 1 d . . .
H158 H 0.1474 0.1184 0.1376 0.130 Uiso 1 1 calc R . .
H159 H 0.1407 0.1394 0.0916 0.130 Uiso 1 1 calc R . .
H160 H 0.0934 0.0800 0.1032 0.130 Uiso 1 1 calc R . .
C128 C 0.0417(9) 0.1569(6) 0.1167(4) 0.070(3) Uiso 1 1 d . . .
C129 C 0.6295(7) 0.0752(8) 0.6006(4) 0.092(6) Uani 1 1 d . . .
H161 H 0.6823 0.0576 0.6119 0.137 Uiso 1 1 calc R . .
H162 H 0.6380 0.1058 0.5805 0.137 Uiso 1 1 calc R . .
H163 H 0.5938 0.0432 0.5879 0.137 Uiso 1 1 calc R . .
C130 C 0.5918(9) 0.1031(7) 0.6325(5) 0.076(4) Uani 1 1 d . . .
C131 C 0.7625(7) 0.0273(5) 0.7012(3) 0.050(3) Uani 1 1 d . . .
H164 H 0.7185 0.0514 0.6864 0.076 Uiso 1 1 calc R . .
H165 H 0.7579 -0.0148 0.6919 0.076 Uiso 1 1 calc R . .
H166 H 0.8155 0.0438 0.6966 0.076 Uiso 1 1 calc R . .
C132 C 0.7563(7) 0.0294(5) 0.7441(4) 0.053(3) Uani 1 1 d . . .
N1 N 0.8132(4) 0.3005(3) 0.0545(2) 0.0318(16) Uani 1 1 d . . .
N2 N 0.6159(4) 0.1817(3) 0.2807(2) 0.0273(15) Uani 1 1 d . . .
N3 N 0.1142(4) 0.1817(3) 0.2786(2) 0.0285(15) Uani 1 1 d . . .
N4 N 0.4522(4) 0.0454(3) 0.4587(2) 0.0332(16) Uani 1 1 d . . .
N5 N 0.2611(4) 0.3309(3) 0.5580(2) 0.0308(16) Uani 1 1 d . . .
N6 N 0.8054(4) 0.3180(3) 0.5676(2) 0.0297(16) Uani 1 1 d . . .
N7 N 0.6140(5) 0.2030(3) 0.8007(2) 0.0363(18) Uani 1 1 d . . .
N8 N 0.1551(4) 0.1701(3) 0.7827(2) 0.0315(16) Uani 1 1 d . . .
N9 N 0.7581(4) 0.6617(3) 0.5388(2) 0.0316(16) Uani 1 1 d . . .
N10 N -0.0582(4) 0.4875(3) 0.3409(2) 0.0285(16) Uani 1 1 d . . .
O1 O -0.1235(4) 0.1206(3) 0.33176(18) 0.0408(16) Uani 1 1 d . . .
O2 O -0.1292(3) -0.1050(3) 0.33135(15) 0.0265(12) Uani 1 1 d . . .
O3 O -0.3522(3) 0.0129(3) 0.38049(17) 0.0311(14) Uani 1 1 d . . .
O4 O 0.1808(3) 0.1124(2) 0.42048(16) 0.0279(12) Uani 1 1 d . . .
O5 O 0.1719(3) -0.1111(3) 0.42071(17) 0.0317(13) Uani 1 1 d . . .
O6 O -0.0863(4) -0.2305(3) 0.47297(18) 0.0358(15) Uani 1 1 d . . .
O7 O -0.3045(4) -0.1090(3) 0.52476(18) 0.0379(15) Uani 1 1 d . . .
O8 O -0.2956(3) 0.1395(3) 0.52254(16) 0.0303(13) Uani 1 1 d . . .
O9 O -0.0618(3) 0.2452(2) 0.47562(18) 0.0304(13) Uani 1 1 d . . .
O10 O 0.2859(4) 0.1138(3) 0.51821(18) 0.0323(14) Uani 1 1 d . A .
O11 O 0.2767(4) -0.1113(3) 0.51574(18) 0.0330(14) Uani 1 1 d . A .
O12 O 0.0204(4) -0.2313(3) 0.57026(18) 0.0368(15) Uani 1 1 d . A .
O13 O -0.2029(4) -0.1115(3) 0.61695(18) 0.0367(14) Uani 1 1 d . A .
O14 O -0.1909(3) 0.1364(2) 0.62109(16) 0.0277(12) Uani 1 1 d . A .
O15 O 0.0374(3) 0.2429(2) 0.57097(19) 0.0313(13) Uani 1 1 d . A .
O16 O 0.2547(4) 0.1141(3) 0.67693(17) 0.0320(14) Uani 1 1 d . A .
O17 O 0.2467(4) -0.1127(3) 0.67655(17) 0.0365(15) Uani 1 1 d . A .
O18 O 0.0284(4) 0.0058(2) 0.72703(16) 0.0263(13) Uani 1 1 d . A .
O19 O -0.0861(3) 0.0068(3) 0.36715(17) 0.0266(13) Uani 1 1 d . . .
O20 O -0.2008(3) 0.0688(2) 0.39358(16) 0.0260(12) Uani 1 1 d . . .
O21 O -0.2065(3) -0.0497(2) 0.39203(15) 0.0249(12) Uani 1 1 d . . .
O22 O 0.0176(3) 0.1000(2) 0.38612(15) 0.0233(11) Uani 1 1 d . . .
O23 O -0.1024(4) 0.1629(2) 0.41088(19) 0.0330(14) Uani 1 1 d . . .
O24 O 0.0119(3) -0.0891(2) 0.38494(16) 0.0242(12) Uani 1 1 d . . .
O25 O -0.1145(3) -0.1452(2) 0.41021(16) 0.0258(12) Uani 1 1 d . . .
O26 O -0.2924(3) 0.0722(3) 0.45215(18) 0.0320(14) Uani 1 1 d . . .
O27 O -0.2978(3) -0.0450(3) 0.45214(18) 0.0311(13) Uani 1 1 d . . .
O28 O 0.0480(3) 0.1595(2) 0.45435(16) 0.0236(11) Uani 1 1 d . . .
O29 O 0.0994(3) 0.0028(2) 0.42402(16) 0.0195(11) Uani 1 1 d . . .
O30 O 0.0343(3) -0.1508(3) 0.45264(16) 0.0273(12) Uani 1 1 d . . .
O31 O -0.1727(3) -0.1213(2) 0.48113(16) 0.0258(12) Uani 1 1 d . . .
O32 O -0.2703(3) 0.0158(2) 0.52116(16) 0.0258(12) Uani 1 1 d . . .
O33 O -0.1607(3) 0.1409(2) 0.48082(15) 0.0223(11) Uani 1 1 d . . .
O34 O 0.1289(3) 0.0675(3) 0.49095(15) 0.0266(12) Uani 1 1 d . A .
O35 O -0.0153(3) 0.1414(2) 0.52245(16) 0.0250(12) Uani 1 1 d . A .
O36 O 0.1231(3) -0.0630(2) 0.49048(17) 0.0261(12) Uani 1 1 d . A .
O37 O -0.1423(3) 0.0837(2) 0.54987(15) 0.0252(12) Uani 1 1 d . A .
O38 O -0.0253(3) -0.1322(2) 0.52112(16) 0.0257(12) Uani 1 1 d . A .
O39 O -0.1503(4) -0.0591(3) 0.54910(16) 0.0296(13) Uani 1 1 d . A .
O40 O 0.2273(3) 0.0025(2) 0.54125(17) 0.0208(11) Uani 1 1 d . A .
O41 O 0.1351(3) -0.1522(2) 0.54404(16) 0.0284(13) Uani 1 1 d . A .
O42 O -0.0438(3) -0.1231(2) 0.59824(16) 0.0266(12) Uani 1 1 d . A .
O43 O -0.1737(4) 0.0135(3) 0.60884(18) 0.0294(13) Uani 1 1 d . A .
O44 O -0.0335(3) 0.1385(2) 0.59907(14) 0.0199(11) Uani 1 1 d . A .
O45 O 0.1438(3) 0.1587(2) 0.54396(16) 0.0237(12) Uani 1 1 d . A .
O46 O 0.2466(3) 0.0950(3) 0.59456(16) 0.0272(13) Uani 1 1 d . A .
O47 O 0.1279(3) 0.1584(3) 0.62155(16) 0.0266(12) Uani 1 1 d . A .
O48 O 0.2413(4) -0.0920(2) 0.59433(17) 0.0285(13) Uani 1 1 d . A .
O49 O -0.0638(3) 0.0702(3) 0.66093(15) 0.0271(13) Uani 1 1 d . A .
O50 O -0.0729(4) -0.0490(2) 0.66030(16) 0.0302(13) Uani 1 1 d . A .
O51 O 0.1142(4) -0.1481(2) 0.62027(16) 0.0276(13) Uani 1 1 d . A .
O52 O 0.2098(4) 0.0025(2) 0.64081(18) 0.0290(13) Uani 1 1 d . A .
O53 O 0.0922(3) -0.0543(2) 0.66571(16) 0.0292(13) Uani 1 1 d . A .
O54 O 0.0961(3) 0.0652(2) 0.66689(16) 0.0255(12) Uani 1 1 d . A .
O55 O -0.0442(3) 0.0605(2) 0.44844(16) 0.0239(12) Uani 1 1 d . . .
O56 O -0.0493(3) -0.0486(2) 0.44841(14) 0.0197(11) Uani 1 1 d . . .
O57 O -0.1567(3) 0.0083(2) 0.47265(17) 0.0249(13) Uani 1 1 d . . .
O58 O 0.0943(3) 0.0597(2) 0.57653(15) 0.0207(13) Uiso 0.981(14) 1 d P A 1
O59 O 0.0897(3) -0.0505(2) 0.57569(15) 0.0198(11) Uani 1 1 d . A .
O60 O -0.0169(3) 0.0072(2) 0.60180(16) 0.0204(11) Uani 1 1 d . A .
O61 O 0.4338(4) 0.4993(3) 0.12895(18) 0.0320(14) Uani 1 1 d . . .
O62 O 0.1900(4) 0.3879(3) 0.16362(16) 0.0320(14) Uani 1 1 d . . .
O63 O 0.1978(4) 0.6113(3) 0.16818(18) 0.0371(15) Uani 1 1 d . . .
O64 O 0.6474(4) 0.6084(3) 0.24668(19) 0.0373(15) Uani 1 1 d . . .
O65 O 0.6256(3) 0.3612(3) 0.23922(18) 0.0336(14) Uani 1 1 d . . .
O66 O 0.3819(3) 0.2545(2) 0.28097(18) 0.0303(13) Uani 1 1 d . . .
O67 O 0.1246(3) 0.3870(2) 0.31919(17) 0.0284(13) Uani 1 1 d . . .
O68 O 0.1454(4) 0.6118(2) 0.32599(17) 0.0307(13) Uani 1 1 d . . .
O69 O 0.4102(4) 0.7297(3) 0.28119(18) 0.0337(14) Uani 1 1 d . . .
O70 O 0.7332(3) 0.6046(2) 0.34448(17) 0.0271(12) Uani 1 1 d . . .
O71 O 0.7142(3) 0.3544(3) 0.33975(17) 0.0292(13) Uani 1 1 d . . .
O72 O 0.4702(3) 0.2525(2) 0.37899(18) 0.0302(13) Uani 1 1 d . . .
O73 O 0.2134(3) 0.3872(3) 0.41909(18) 0.0305(13) Uani 1 1 d . . .
O74 O 0.2329(3) 0.6121(2) 0.42356(17) 0.0283(13) Uani 1 1 d . . .
O75 O 0.5018(4) 0.7272(3) 0.38102(18) 0.0327(14) Uani 1 1 d . . .
O76 O 0.7489(3) 0.4734(3) 0.48514(17) 0.0308(13) Uani 1 1 d . . .
O77 O 0.4987(4) 0.3733(3) 0.52124(19) 0.0396(15) Uani 1 1 d . . .
O78 O 0.5254(4) 0.6013(3) 0.52257(18) 0.0325(14) Uani 1 1 d . . .
O79 O 0.3513(3) 0.5538(2) 0.18562(16) 0.0268(12) Uani 1 1 d . . .
O80 O 0.3462(4) 0.4371(3) 0.18308(17) 0.0332(14) Uani 1 1 d . . .
O81 O 0.2237(4) 0.4972(2) 0.20419(17) 0.0248(13) Uani 1 1 d . . .
O82 O 0.5156(4) 0.5524(3) 0.19729(18) 0.0350(15) Uani 1 1 d . . .
O83 O 0.5069(3) 0.4325(2) 0.19506(16) 0.0267(12) Uani 1 1 d . . .
O84 O 0.3003(3) 0.3409(3) 0.22694(18) 0.0298(13) Uani 1 1 d . . .
O85 O 0.1778(3) 0.4082(3) 0.24529(16) 0.0263(13) Uani 1 1 d . . .
O86 O 0.1937(4) 0.5942(3) 0.25057(18) 0.0307(14) Uani 1 1 d . . .
O87 O 0.3235(3) 0.6478(3) 0.22915(17) 0.0310(13) Uani 1 1 d . . .
O88 O 0.4811(3) 0.6209(2) 0.25778(14) 0.0214(11) Uani 1 1 d . . .
O89 O 0.6103(4) 0.4859(2) 0.25056(17) 0.0272(13) Uani 1 1 d . . .
O90 O 0.4627(3) 0.3564(2) 0.25487(16) 0.0240(12) Uani 1 1 d . . .
O91 O 0.2685(3) 0.3399(2) 0.30114(16) 0.0231(12) Uani 1 1 d . . .
O92 O 0.1935(3) 0.4990(2) 0.30048(17) 0.0235(12) Uani 1 1 d . . .
O93 O 0.2942(3) 0.6506(2) 0.30397(16) 0.0244(12) Uani 1 1 d . . .
O94 O 0.5793(3) 0.5588(2) 0.31117(16) 0.0269(12) Uani 1 1 d . . .
O95 O 0.5699(3) 0.4126(2) 0.30717(16) 0.0246(12) Uani 1 1 d . . .
O96 O 0.4278(3) 0.3547(3) 0.32999(15) 0.0247(12) Uani 1 1 d . . .
O97 O 0.2790(3) 0.4307(2) 0.35229(15) 0.0254(12) Uani 1 1 d . . .
O98 O 0.2946(3) 0.5603(2) 0.35619(15) 0.0224(11) Uani 1 1 d . . .
O99 O 0.4508(3) 0.6260(2) 0.33124(16) 0.0275(12) Uani 1 1 d . . .
O100 O 0.6940(3) 0.4818(2) 0.34350(16) 0.0239(12) Uani 1 1 d . . .
O101 O 0.5694(3) 0.3529(2) 0.37498(16) 0.0221(11) Uani 1 1 d . . .
O102 O 0.3539(3) 0.3381(3) 0.39454(17) 0.0285(13) Uani 1 1 d . . .
O103 O 0.3021(3) 0.4954(2) 0.42145(16) 0.0221(12) Uani 1 1 d . . .
O104 O 0.3781(3) 0.6478(2) 0.39538(17) 0.0246(12) Uani 1 1 d . . .
O105 O 0.5893(3) 0.6172(2) 0.37872(17) 0.0257(12) Uani 1 1 d . . .
O106 O 0.7083(3) 0.5393(2) 0.41350(17) 0.0277(13) Uani 1 1 d . . .
O107 O 0.6987(3) 0.4186(2) 0.41025(16) 0.0243(12) Uani 1 1 d . . .
O108 O 0.4938(4) 0.3338(3) 0.44186(17) 0.0314(14) Uani 1 1 d . . .
O109 O 0.3699(3) 0.4018(2) 0.46131(17) 0.0265(12) Uani 1 1 d . . .
O110 O 0.3866(3) 0.5876(2) 0.46489(17) 0.0247(12) Uani 1 1 d . . .
O111 O 0.5164(3) 0.6439(3) 0.44386(16) 0.0265(12) Uani 1 1 d . . .
O112 O 0.5930(3) 0.4261(2) 0.46581(16) 0.0273(12) Uani 1 1 d . . .
O113 O 0.4751(4) 0.4910(2) 0.48626(17) 0.0259(12) Uani 1 1 d . . .
O114 O 0.6081(3) 0.5437(2) 0.46641(16) 0.0247(12) Uani 1 1 d . . .
Mo1 Mo -0.09733(4) 0.09161(3) 0.37879(2) 0.02877(16) Uani 1 1 d . . .
Mo2 Mo -0.10160(4) -0.07652(3) 0.37788(2) 0.02642(15) Uani 1 1 d . . .
Mo3 Mo -0.26794(4) 0.00989(4) 0.41430(2) 0.03007(17) Uani 1 1 d . . .
Mo4 Mo 0.09441(4) 0.08581(3) 0.434705(19) 0.02072(13) Uani 1 1 d . . .
Mo5 Mo 0.08815(4) -0.08178(3) 0.43500(2) 0.02191(14) Uani 1 1 d . . .
Mo6 Mo -0.07356(4) -0.15558(3) 0.46713(2) 0.02832(15) Uani 1 1 d . . .
Mo7 Mo -0.23662(4) -0.06536(3) 0.50516(2) 0.02765(15) Uani 1 1 d . . .
Mo8 Mo -0.23321(4) 0.08979(3) 0.50375(2) 0.02441(14) Uani 1 1 d . . .
Mo9 Mo -0.05729(4) 0.16974(3) 0.46791(2) 0.02571(15) Uani 1 1 d . . .
Mo10 Mo 0.20631(4) 0.08576(3) 0.53799(2) 0.02149(14) Uani 1 1 d . . .
Mo11 Mo 0.19944(4) -0.08156(3) 0.53629(2) 0.02363(14) Uani 1 1 d . . .
Mo12 Mo 0.03891(5) -0.15676(3) 0.56953(2) 0.02982(16) Uani 1 1 d . . .
Mo13 Mo -0.12487(4) -0.06761(3) 0.60709(2) 0.02895(15) Uani 1 1 d . . .
Mo14 Mo -0.11904(4) 0.08740(3) 0.61091(2) 0.02273(14) Uani 1 1 d . . .
Mo15 Mo 0.05285(4) 0.16734(3) 0.57162(2) 0.02576(15) Uani 1 1 d . . .
Mo16 Mo 0.18748(5) 0.08638(3) 0.63909(2) 0.02812(16) Uani 1 1 d . . .
Mo17 Mo 0.18312(4) -0.08283(3) 0.63724(2) 0.02792(16) Uani 1 1 d . . .
Mo18 Mo 0.01889(5) 0.00439(3) 0.67526(2) 0.02600(15) Uani 1 1 d . . .
Mo19 Mo 0.43286(4) 0.49828(3) 0.17913(2) 0.02451(15) Uani 1 1 d . . .
Mo20 Mo 0.25409(4) 0.41219(3) 0.20444(2) 0.02452(15) Uani 1 1 d . . .
Mo21 Mo 0.25417(4) 0.57946(3) 0.20909(2) 0.02431(14) Uani 1 1 d . . .
Mo22 Mo 0.56733(4) 0.56494(3) 0.25430(2) 0.02378(14) Uani 1 1 d . . .
Mo23 Mo 0.55220(4) 0.40912(3) 0.24858(2) 0.02286(14) Uani 1 1 d . . .
Mo24 Mo 0.37232(4) 0.33061(3) 0.27875(2) 0.02274(14) Uani 1 1 d . . .
Mo25 Mo 0.20850(4) 0.41212(3) 0.30176(2) 0.02083(13) Uani 1 1 d . . .
Mo26 Mo 0.22683(4) 0.57977(3) 0.309619(19) 0.02134(14) Uani 1 1 d . . .
Mo27 Mo 0.39008(4) 0.65507(3) 0.27886(2) 0.02328(14) Uani 1 1 d . . .
Mo28 Mo 0.66053(4) 0.55963(3) 0.35988(2) 0.02321(14) Uani 1 1 d . . .
Mo29 Mo 0.64593(4) 0.40400(3) 0.35407(2) 0.02120(13) Uani 1 1 d . . .
Mo30 Mo 0.46526(4) 0.32682(3) 0.38449(2) 0.02297(14) Uani 1 1 d . . .
Mo31 Mo 0.30356(4) 0.41128(3) 0.40770(2) 0.02267(14) Uani 1 1 d . . .
Mo32 Mo 0.32056(4) 0.57964(3) 0.41479(2) 0.02155(14) Uani 1 1 d . . .
Mo33 Mo 0.48779(4) 0.65252(3) 0.38792(2) 0.02388(14) Uani 1 1 d . . .
Mo34 Mo 0.67126(4) 0.47588(3) 0.44650(2) 0.02292(14) Uani 1 1 d . . .
Mo35 Mo 0.48375(4) 0.40369(3) 0.47462(2) 0.02704(15) Uani 1 1 d . . .
Mo36 Mo 0.50559(4) 0.57005(3) 0.47604(2) 0.02553(15) Uani 1 1 d . . .
O115 O 0.3305(3) 0.4375(2) 0.27079(15) 0.0214(11) Uani 1 1 d . . .
O116 O 0.3376(3) 0.5474(2) 0.27286(15) 0.0213(11) Uani 1 1 d . . .
O117 O 0.4586(3) 0.5448(2) 0.40556(15) 0.0240(12) Uani 1 1 d . . .
O118 O 0.4488(3) 0.4357(2) 0.40226(15) 0.0226(11) Uani 1 1 d . . .
O119 O 0.4499(3) 0.4910(2) 0.25370(17) 0.0245(11) Uiso 1 1 d . . .
O120 O 0.5705(3) 0.4850(2) 0.38516(17) 0.0231(12) Uani 1 1 d . . .
N11 N 1.0522(8) 0.0368(7) 0.1871(5) 0.101(5) Uani 1 1 d . . .
N12 N 0.7504(7) 0.0344(6) 0.7767(3) 0.080(3) Uani 1 1 d . . .
N13 N -0.0173(9) 0.1832(7) 0.1257(5) 0.107(5) Uiso 1 1 d . . .
N14 N 0.5660(13) 0.1224(10) 0.6581(6) 0.155(7) Uiso 1 1 d . . .
N15 N 0.6036(13) 0.4420(10) 0.0688(6) 0.155(8) Uiso 1 1 d . . .
O121 O 0.5467(8) 0.4989(5) 0.7309(4) 0.093(4) Uiso 1 1 d . . .
N16 N 0.8134(10) 0.4797(7) 0.1336(5) 0.109(5) Uiso 1 1 d . . .

loop_
_atom_site_aniso_label
_atom_site_aniso_U_11
_atom_site_aniso_U_22
_atom_site_aniso_U_33
_atom_site_aniso_U_23
_atom_site_aniso_U_13
_atom_site_aniso_U_12
S1 0.0164(7) 0.0134(7) 0.0181(8) -0.0005(6) 0.0050(6) 0.0007(6)
S2 0.0215(8) 0.0156(7) 0.0143(7) 0.0013(6) 0.0059(6) 0.0017(6)
S3 0.0168(7) 0.0176(8) 0.0192(8) -0.0017(6) 0.0052(6) -0.0002(6)
S4 0.0125(7) 0.0165(7) 0.0201(8) -0.0003(6) 0.0030(6) -0.0003(6)
C1 0.063(6) 0.042(5) 0.047(5) 0.010(4) 0.020(5) -0.013(5)
C2 0.079(7) 0.053(6) 0.049(6) 0.009(5) 0.028(5) 0.011(6)
C3 0.036(4) 0.028(4) 0.037(4) 0.011(3) 0.006(4) 0.009(3)
C4 0.027(5) 0.138(12) 0.071(8) 0.040(8) -0.018(5) -0.025(7)
C5 0.046(6) 0.054(6) 0.070(7) 0.019(6) -0.024(5) -0.021(5)
C6 0.040(5) 0.033(4) 0.031(4) 0.009(4) -0.004(4) -0.004(4)
C7 0.065(6) 0.038(5) 0.065(6) -0.002(5) 0.035(5) -0.006(5)
C8 0.070(6) 0.024(4) 0.034(4) 0.001(3) 0.028(4) -0.005(4)
C9 0.049(5) 0.027(4) 0.029(4) 0.002(3) 0.002(4) -0.001(4)
C11 0.031(4) 0.064(6) 0.036(5) 0.007(5) 0.000(4) -0.002(4)
C12 0.034(4) 0.034(4) 0.035(4) 0.005(4) 0.001(4) -0.004(4)
C14 0.034(5) 0.111(11) 0.050(6) -0.010(7) 0.011(5) 0.004(6)
C15 0.040(4) 0.044(5) 0.028(4) -0.015(4) 0.014(3) -0.013(4)
C16 0.073(6) 0.021(4) 0.055(5) -0.004(4) 0.041(5) -0.003(4)
C17 0.029(4) 0.028(4) 0.060(6) -0.007(4) 0.012(4) -0.010(3)
C18 0.031(4) 0.025(4) 0.035(4) 0.004(3) 0.013(3) 0.001(3)
C19 0.023(4) 0.040(5) 0.049(5) -0.002(4) 0.008(4) 0.003(3)
C20 0.041(5) 0.024(4) 0.057(5) 0.002(4) 0.021(4) 0.004(3)
C21 0.041(4) 0.021(3) 0.033(4) 0.001(3) 0.022(3) -0.002(3)
C22 0.058(5) 0.037(5) 0.032(4) -0.009(4) 0.016(4) 0.011(4)
C23 0.077(7) 0.025(4) 0.029(4) -0.002(3) 0.005(4) 0.012(4)
C24 0.028(4) 0.031(4) 0.029(4) -0.004(3) 0.004(3) 0.003(3)
C25 0.068(7) 0.039(5) 0.056(6) 0.001(5) 0.024(5) -0.002(5)
C26 0.059(6) 0.042(5) 0.047(5) -0.006(4) 0.026(4) -0.007(4)
C27 0.039(4) 0.021(4) 0.045(5) -0.007(3) 0.007(4) -0.009(3)
C28 0.065(6) 0.043(5) 0.067(7) -0.007(5) 0.032(5) -0.026(5)
C29 0.069(7) 0.032(4) 0.033(5) -0.002(4) 0.009(5) -0.002(5)
C31 0.055(6) 0.057(6) 0.042(5) 0.022(5) 0.013(4) 0.005(5)
C32 0.045(5) 0.051(6) 0.032(4) 0.007(4) -0.007(4) -0.012(4)
C33 0.035(4) 0.028(4) 0.027(4) 0.004(3) -0.002(3) -0.007(3)
C34 0.047(5) 0.046(5) 0.048(5) -0.017(4) 0.023(4) -0.007(4)
C35 0.032(4) 0.042(5) 0.046(5) 0.006(4) 0.007(4) -0.010(4)
C36 0.036(4) 0.037(4) 0.039(4) -0.015(4) 0.021(3) -0.012(3)
C37 0.056(6) 0.048(6) 0.063(7) -0.015(5) 0.011(5) -0.016(5)
C38 0.039(5) 0.032(4) 0.069(6) -0.002(4) 0.021(5) 0.005(4)
C39 0.031(5) 0.047(5) 0.052(6) -0.002(4) 0.010(4) 0.011(4)
C40 0.037(5) 0.059(6) 0.056(6) 0.013(5) 0.009(4) -0.007(5)
C41 0.037(4) 0.042(5) 0.035(4) 0.005(4) 0.007(4) -0.002(4)
C42 0.018(3) 0.043(5) 0.036(4) 0.004(4) 0.006(3) 0.009(3)
C43 0.038(5) 0.040(5) 0.080(8) -0.002(5) 0.013(5) 0.002(4)
C44 0.043(5) 0.048(5) 0.051(6) -0.019(5) 0.015(4) -0.005(4)
C45 0.029(4) 0.043(5) 0.046(5) -0.010(4) 0.010(4) -0.011(4)
C46 0.104(11) 0.093(10) 0.052(7) 0.039(7) 0.005(7) -0.004(9)
C47 0.042(6) 0.064(7) 0.048(6) 0.002(5) 0.002(5) 0.001(5)
C48 0.025(4) 0.039(4) 0.031(4) 0.002(3) 0.007(3) -0.004(3)
C49 0.109(9) 0.029(5) 0.037(5) -0.003(4) 0.024(5) 0.002(5)
C50 0.073(6) 0.030(4) 0.033(4) 0.004(3) 0.033(4) -0.006(4)
C51 0.049(5) 0.042(5) 0.048(5) -0.006(4) 0.023(4) -0.001(4)
C52 0.059(5) 0.028(4) 0.046(5) -0.009(3) 0.034(4) -0.009(4)
C53 0.048(5) 0.030(4) 0.035(4) 0.011(3) 0.015(4) 0.001(4)
C54 0.033(4) 0.035(4) 0.038(4) -0.003(3) 0.023(3) -0.016(3)
C55 0.077(8) 0.033(5) 0.082(8) 0.020(6) -0.005(7) -0.008(5)
C56 0.041(5) 0.037(5) 0.052(6) -0.001(4) 0.001(4) -0.013(4)
C57 0.041(4) 0.031(4) 0.032(4) -0.003(3) 0.017(3) -0.012(3)
C58 0.059(6) 0.065(7) 0.053(6) -0.017(5) 0.027(5) 0.004(5)
C59 0.045(5) 0.066(7) 0.047(5) 0.007(5) 0.022(4) -0.001(5)
C60 0.025(4) 0.058(6) 0.050(5) -0.009(4) 0.027(3) -0.009(4)
C61 0.061(7) 0.057(7) 0.048(6) 0.004(5) -0.009(5) -0.006(6)
C62 0.148(12) 0.032(5) 0.041(6) 0.014(4) 0.027(7) -0.004(7)
C63 0.086(6) 0.025(4) 0.025(4) -0.002(3) 0.031(4) -0.002(4)
C64 0.047(5) 0.032(5) 0.044(5) 0.006(4) 0.004(4) 0.008(4)
C65 0.041(5) 0.031(4) 0.038(4) 0.002(4) 0.011(4) 0.002(4)
C67 0.054(6) 0.051(6) 0.026(4) 0.000(4) -0.011(4) 0.009(5)
C68 0.050(5) 0.056(6) 0.022(4) 0.003(4) 0.004(4) 0.025(4)
C69 0.057(5) 0.023(4) 0.024(3) 0.005(3) 0.019(3) 0.013(3)
C70 0.057(6) 0.060(6) 0.047(5) -0.015(5) 0.028(4) -0.016(5)
C71 0.078(7) 0.025(4) 0.050(5) 0.001(4) 0.024(5) 0.018(4)
C72 0.051(5) 0.037(4) 0.027(4) 0.010(3) 0.014(4) 0.014(4)
C73 0.071(7) 0.092(8) 0.020(4) -0.030(5) -0.014(4) 0.030(6)
C74 0.045(6) 0.054(6) 0.047(6) -0.016(5) -0.009(5) -0.009(5)
C75 0.027(4) 0.037(4) 0.028(4) -0.010(3) 0.007(3) -0.012(3)
C76 0.099(8) 0.021(4) 0.048(5) 0.012(4) 0.028(5) 0.007(5)
C77 0.061(6) 0.035(5) 0.042(5) 0.012(4) 0.009(5) 0.001(4)
C78 0.057(6) 0.016(4) 0.059(6) 0.004(4) 0.010(5) -0.008(4)
C79 0.040(6) 0.112(11) 0.089(9) 0.046(8) -0.018(6) -0.033(7)
C80 0.077(8) 0.055(7) 0.059(7) 0.024(6) -0.015(6) -0.021(6)
C81 0.040(5) 0.046(5) 0.031(4) 0.022(4) 0.002(4) -0.012(4)
C82 0.074(8) 0.046(6) 0.043(5) 0.009(5) 0.003(5) -0.007(5)
C83 0.058(6) 0.047(6) 0.057(6) 0.015(5) 0.019(5) 0.004(5)
C84 0.050(5) 0.046(5) 0.029(4) 0.009(4) 0.005(4) -0.020(4)
C85 0.063(6) 0.015(4) 0.078(8) -0.009(4) 0.023(6) -0.013(4)
C86 0.031(4) 0.036(4) 0.037(5) 0.003(4) -0.004(4) -0.005(4)
C87 0.047(5) 0.025(4) 0.037(4) 0.001(3) 0.006(4) -0.001(4)
C88 0.069(7) 0.043(5) 0.040(5) 0.013(4) 0.020(5) -0.001(5)
C89 0.046(5) 0.042(5) 0.062(6) 0.018(5) 0.013(5) -0.013(4)
C90 0.041(5) 0.028(4) 0.031(4) -0.001(3) 0.008(4) -0.004(3)
C91 0.093(9) 0.045(6) 0.034(5) -0.006(4) -0.009(5) 0.020(6)
C92 0.040(5) 0.032(4) 0.041(5) -0.004(4) -0.006(4) 0.016(4)
C93 0.034(4) 0.030(4) 0.041(5) 0.006(4) 0.001(4) -0.005(4)
C94 0.053(7) 0.032(5) 0.136(12) -0.011(7) 0.025(7) -0.002(5)
C95 0.039(5) 0.026(4) 0.076(7) -0.014(5) -0.006(5) 0.003(4)
C96 0.032(4) 0.034(5) 0.055(6) 0.008(4) 0.003(4) -0.001(4)
C97 0.053(6) 0.092(9) 0.085(8) -0.043(7) 0.038(6) -0.025(6)
C98 0.043(5) 0.049(5) 0.039(4) -0.012(4) 0.020(4) -0.008(4)
C99 0.042(5) 0.027(4) 0.060(6) -0.007(4) 0.013(4) 0.008(4)
C100 0.076(7) 0.041(5) 0.037(5) 0.004(4) -0.025(5) -0.018(5)
C102 0.039(5) 0.035(4) 0.031(4) 0.015(4) -0.008(4) -0.007(4)
C103 0.096(9) 0.053(7) 0.058(7) 0.008(6) 0.028(6) 0.006(7)
C104 0.063(6) 0.051(6) 0.024(4) -0.015(4) 0.013(4) -0.010(5)
C105 0.051(6) 0.026(4) 0.040(5) -0.012(4) -0.001(4) 0.001(4)
C106 0.051(6) 0.036(5) 0.031(4) 0.004(4) 0.013(4) 0.003(4)
C107 0.041(5) 0.034(5) 0.049(5) 0.007(4) 0.011(4) -0.004(4)
C108 0.029(4) 0.034(4) 0.029(4) -0.004(3) 0.007(3) -0.013(3)
C109 0.038(5) 0.055(6) 0.058(6) 0.007(5) 0.017(5) 0.017(4)
C110 0.045(5) 0.030(4) 0.042(4) -0.009(4) 0.024(4) -0.001(4)
C111 0.029(4) 0.034(4) 0.039(5) 0.008(3) 0.016(4) 0.003(3)
C112 0.045(5) 0.055(6) 0.073(7) 0.040(5) 0.021(5) 0.007(5)
C113 0.031(4) 0.049(6) 0.068(7) 0.002(5) 0.017(4) -0.002(4)
C114 0.025(4) 0.042(5) 0.033(4) 0.009(4) 0.005(3) 0.001(3)
C115 0.076(9) 0.051(7) 0.095(10) -0.024(7) 0.002(8) -0.004(6)
C116 0.037(5) 0.040(5) 0.064(6) -0.002(5) 0.010(5) -0.009(4)
C117 0.022(4) 0.039(4) 0.042(4) 0.003(4) 0.016(3) -0.001(3)
C118 0.042(5) 0.045(5) 0.057(6) 0.020(4) 0.015(4) 0.017(4)
C119 0.037(5) 0.042(5) 0.055(6) 0.015(4) 0.014(4) -0.001(4)
C120 0.029(4) 0.033(4) 0.040(4) -0.003(4) 0.014(3) 0.001(3)
C121 0.038(7) 0.134(14) 0.136(15) 0.048(12) 0.009(8) 0.021(8)
C122 0.058(7) 0.078(8) 0.065(7) 0.011(7) 0.013(6) -0.019(7)
C129 0.033(6) 0.180(17) 0.061(8) -0.008(9) 0.004(6) -0.033(8)
C130 0.069(8) 0.079(9) 0.085(9) 0.004(8) 0.030(7) -0.002(7)
C131 0.059(6) 0.052(6) 0.044(5) 0.003(5) 0.020(5) -0.016(5)
C132 0.047(5) 0.056(6) 0.060(6) -0.007(5) 0.021(5) -0.010(5)
N1 0.040(4) 0.022(3) 0.037(4) 0.011(3) 0.013(3) -0.007(3)
N2 0.022(3) 0.015(3) 0.047(4) -0.001(3) 0.012(3) 0.001(2)
N3 0.027(3) 0.024(3) 0.034(3) -0.003(3) 0.002(3) 0.001(3)
N4 0.028(3) 0.029(3) 0.045(4) -0.002(3) 0.016(3) 0.004(3)
N5 0.027(3) 0.038(4) 0.030(3) -0.012(3) 0.011(3) -0.013(3)
N6 0.032(3) 0.026(3) 0.032(3) 0.009(3) 0.006(3) 0.007(3)
N7 0.036(4) 0.035(4) 0.039(4) 0.010(3) 0.009(3) -0.007(3)
N8 0.028(3) 0.033(4) 0.034(4) 0.003(3) 0.006(3) 0.005(3)
N9 0.023(3) 0.028(3) 0.043(4) -0.004(3) 0.001(3) -0.008(3)
N10 0.018(3) 0.039(4) 0.030(3) 0.013(3) 0.008(3) 0.006(3)
O1 0.035(3) 0.051(4) 0.033(3) 0.016(3) -0.004(3) -0.002(3)
O2 0.019(2) 0.039(3) 0.021(2) -0.014(2) -0.001(2) 0.005(2)
O3 0.021(3) 0.053(4) 0.021(3) -0.007(2) 0.007(2) 0.004(2)
O4 0.032(3) 0.023(3) 0.031(3) -0.001(2) 0.016(2) -0.009(2)
O5 0.031(3) 0.032(3) 0.035(3) -0.010(2) 0.014(2) 0.001(2)
O6 0.055(4) 0.020(3) 0.035(3) 0.004(2) 0.017(3) -0.006(3)
O7 0.043(3) 0.033(3) 0.043(3) -0.006(3) 0.024(3) -0.006(3)
O8 0.027(3) 0.042(3) 0.023(3) -0.005(2) 0.006(2) 0.008(2)
O9 0.032(3) 0.020(3) 0.040(3) -0.005(2) 0.010(2) 0.001(2)
O10 0.035(3) 0.023(3) 0.041(3) -0.002(2) 0.013(3) -0.002(2)
O11 0.037(3) 0.027(3) 0.037(3) -0.002(2) 0.013(3) 0.003(2)
O12 0.045(3) 0.031(3) 0.035(3) 0.009(3) 0.008(3) 0.004(3)
O13 0.041(3) 0.033(3) 0.041(3) -0.001(3) 0.020(3) -0.014(3)
O14 0.030(3) 0.025(3) 0.030(3) 0.000(2) 0.009(2) 0.003(2)
O15 0.029(3) 0.018(3) 0.049(3) 0.005(2) 0.012(3) 0.001(2)
O16 0.034(3) 0.031(3) 0.030(3) 0.002(2) 0.003(2) -0.005(2)
O17 0.043(3) 0.040(3) 0.026(3) 0.005(3) 0.005(3) 0.014(3)
O18 0.037(3) 0.029(3) 0.015(2) 0.0068(19) 0.009(2) 0.000(2)
O19 0.022(3) 0.039(3) 0.019(3) 0.000(2) 0.003(2) 0.000(2)
O20 0.020(2) 0.030(3) 0.028(3) 0.003(2) 0.006(2) 0.000(2)
O21 0.020(2) 0.033(3) 0.021(2) -0.006(2) 0.000(2) 0.001(2)
O22 0.026(3) 0.023(2) 0.021(2) 0.004(2) 0.005(2) -0.003(2)
O23 0.035(3) 0.020(3) 0.044(3) -0.007(2) 0.007(3) 0.002(2)
O24 0.023(3) 0.025(3) 0.026(3) 0.000(2) 0.006(2) 0.002(2)
O25 0.035(3) 0.018(2) 0.025(3) -0.003(2) 0.009(2) -0.002(2)
O26 0.025(3) 0.026(3) 0.044(3) -0.012(3) 0.001(3) -0.005(2)
O27 0.020(3) 0.036(3) 0.038(3) -0.009(3) 0.008(2) -0.009(2)
O28 0.024(2) 0.019(2) 0.028(3) -0.001(2) 0.008(2) 0.001(2)
O29 0.020(2) 0.019(2) 0.020(2) -0.0031(18) 0.005(2) -0.0012(18)
O30 0.023(2) 0.033(3) 0.028(3) -0.006(2) 0.012(2) 0.000(2)
O31 0.036(3) 0.015(2) 0.027(3) -0.001(2) 0.005(2) -0.005(2)
O32 0.024(3) 0.030(3) 0.026(3) -0.010(2) 0.014(2) -0.004(2)
O33 0.018(2) 0.022(2) 0.026(3) 0.000(2) 0.001(2) 0.009(2)
O34 0.021(2) 0.039(3) 0.021(2) -0.012(2) 0.006(2) 0.000(2)
O35 0.026(3) 0.024(3) 0.026(2) 0.003(2) 0.004(2) 0.001(2)
O36 0.024(3) 0.024(3) 0.031(3) -0.002(2) 0.008(2) -0.006(2)
O37 0.026(3) 0.031(3) 0.019(2) 0.005(2) 0.005(2) 0.002(2)
O38 0.025(3) 0.025(3) 0.027(3) 0.007(2) 0.004(2) -0.007(2)
O39 0.035(3) 0.031(3) 0.022(3) -0.010(2) 0.002(2) -0.004(2)
O40 0.017(2) 0.017(2) 0.030(3) 0.0010(19) 0.007(2) 0.0029(18)
O41 0.033(3) 0.023(3) 0.031(3) 0.006(2) 0.012(2) 0.003(2)
O42 0.031(3) 0.022(3) 0.027(3) 0.001(2) 0.005(2) -0.003(2)
O43 0.030(3) 0.031(3) 0.029(3) -0.001(2) 0.010(2) -0.003(2)
O44 0.022(2) 0.022(2) 0.016(2) -0.0033(19) 0.0048(19) 0.004(2)
O45 0.020(2) 0.022(2) 0.029(3) 0.002(2) 0.002(2) -0.002(2)
O46 0.029(3) 0.031(3) 0.021(3) 0.000(2) 0.002(2) 0.003(2)
O47 0.025(3) 0.030(3) 0.025(3) -0.008(2) 0.006(2) 0.004(2)
O48 0.033(3) 0.026(3) 0.028(3) 0.002(2) 0.008(2) 0.002(2)
O49 0.025(3) 0.039(3) 0.018(2) 0.004(2) 0.007(2) -0.003(2)
O50 0.048(3) 0.020(3) 0.024(3) 0.003(2) 0.012(2) -0.005(2)
O51 0.038(3) 0.024(3) 0.021(2) 0.009(2) 0.006(2) 0.004(2)
O52 0.031(3) 0.033(3) 0.023(3) 0.008(2) 0.001(2) 0.000(2)
O53 0.033(3) 0.028(3) 0.029(3) 0.001(2) 0.014(2) -0.002(2)
O54 0.032(3) 0.020(2) 0.023(3) 0.000(2) 0.000(2) 0.001(2)
O55 0.027(3) 0.017(2) 0.028(3) -0.006(2) 0.007(2) 0.005(2)
O56 0.024(2) 0.020(2) 0.018(2) 0.0010(19) 0.0096(19) 0.0031(19)
O57 0.015(2) 0.035(3) 0.022(3) -0.005(2) -0.004(2) 0.003(2)
O59 0.023(2) 0.012(2) 0.024(2) -0.0004(19) 0.003(2) 0.0009(19)
O60 0.019(2) 0.022(2) 0.021(2) 0.0021(19) 0.006(2) -0.0019(19)
O61 0.027(3) 0.049(4) 0.022(3) 0.005(2) 0.009(2) 0.001(2)
O62 0.035(3) 0.042(3) 0.018(2) -0.004(2) 0.002(2) -0.016(3)
O63 0.033(3) 0.046(4) 0.032(3) 0.018(3) 0.002(2) 0.007(3)
O64 0.044(3) 0.027(3) 0.046(3) 0.004(3) 0.023(3) -0.003(3)
O65 0.018(2) 0.041(3) 0.042(3) -0.002(3) 0.005(2) -0.001(2)
O66 0.025(3) 0.022(3) 0.046(3) -0.002(2) 0.008(2) 0.003(2)
O67 0.027(3) 0.024(3) 0.037(3) -0.002(2) 0.014(2) -0.002(2)
O68 0.046(3) 0.017(3) 0.034(3) 0.003(2) 0.025(2) -0.003(2)
O69 0.041(3) 0.022(3) 0.040(3) 0.003(2) 0.012(3) -0.001(2)
O70 0.027(3) 0.025(3) 0.032(3) -0.001(2) 0.011(2) -0.001(2)
O71 0.026(3) 0.027(3) 0.036(3) -0.012(2) 0.011(2) 0.002(2)
O72 0.028(3) 0.023(3) 0.043(3) 0.001(2) 0.017(2) 0.000(2)
O73 0.026(3) 0.025(3) 0.042(3) 0.008(2) 0.012(2) 0.000(2)
O74 0.032(3) 0.024(3) 0.031(3) 0.004(2) 0.010(2) -0.004(2)
O75 0.035(3) 0.024(3) 0.041(3) 0.002(2) 0.011(3) 0.001(2)
O76 0.022(3) 0.037(3) 0.033(3) 0.015(3) 0.001(2) 0.003(2)
O77 0.040(3) 0.044(4) 0.036(3) 0.006(3) 0.009(3) 0.001(3)
O78 0.034(3) 0.030(3) 0.034(3) -0.004(2) 0.006(3) 0.002(2)
O79 0.035(3) 0.020(3) 0.026(3) 0.001(2) 0.008(2) 0.003(2)
O80 0.035(3) 0.044(3) 0.022(3) -0.007(2) 0.008(2) -0.008(3)
O81 0.029(3) 0.021(3) 0.023(3) 0.001(2) -0.001(2) -0.002(2)
O82 0.034(3) 0.041(3) 0.030(3) -0.002(3) 0.002(2) -0.004(3)
O83 0.029(3) 0.024(3) 0.029(3) -0.007(2) 0.011(2) -0.001(2)
O84 0.026(3) 0.026(3) 0.038(3) -0.008(2) 0.006(2) 0.002(2)
O85 0.018(2) 0.037(3) 0.025(3) -0.010(2) 0.008(2) -0.006(2)
O86 0.027(3) 0.033(3) 0.032(3) 0.007(2) 0.003(2) 0.004(2)
O87 0.030(3) 0.032(3) 0.033(3) 0.004(2) 0.010(2) 0.006(2)
O88 0.029(2) 0.018(2) 0.020(2) 0.0015(19) 0.0116(19) -0.006(2)
O89 0.033(3) 0.026(3) 0.025(3) 0.000(2) 0.010(2) 0.002(2)
O90 0.020(2) 0.025(3) 0.026(3) -0.007(2) -0.001(2) 0.002(2)
O91 0.027(3) 0.016(2) 0.026(3) 0.003(2) 0.004(2) 0.004(2)
O92 0.020(2) 0.026(3) 0.025(3) -0.007(2) 0.006(2) -0.005(2)
O93 0.036(3) 0.014(2) 0.025(2) -0.004(2) 0.010(2) 0.003(2)
O94 0.029(3) 0.023(3) 0.029(3) 0.000(2) 0.007(2) -0.006(2)
O95 0.026(3) 0.023(3) 0.025(3) -0.010(2) 0.006(2) -0.004(2)
O96 0.020(2) 0.034(3) 0.022(2) 0.005(2) 0.010(2) 0.007(2)
O97 0.029(3) 0.026(3) 0.020(2) 0.008(2) 0.001(2) 0.008(2)
O98 0.027(3) 0.023(3) 0.018(2) -0.001(2) 0.006(2) 0.001(2)
O99 0.031(3) 0.025(3) 0.029(3) 0.002(2) 0.013(2) -0.008(2)
O100 0.019(2) 0.029(3) 0.025(3) 0.003(2) 0.007(2) 0.003(2)
O101 0.018(2) 0.015(2) 0.033(3) 0.004(2) 0.001(2) 0.0041(19)
O102 0.021(3) 0.029(3) 0.034(3) 0.001(2) 0.002(2) 0.002(2)
O103 0.027(3) 0.021(2) 0.018(2) -0.0018(19) 0.004(2) 0.004(2)
O104 0.028(3) 0.009(2) 0.039(3) -0.004(2) 0.013(2) -0.0020(19)
O105 0.015(2) 0.023(3) 0.039(3) -0.001(2) 0.001(2) -0.004(2)
O106 0.024(3) 0.023(3) 0.035(3) -0.005(2) 0.000(2) 0.002(2)
O107 0.020(3) 0.029(3) 0.022(3) -0.001(2) -0.005(2) 0.004(2)
O108 0.036(3) 0.030(3) 0.026(3) 0.003(2) -0.003(2) 0.006(2)
O109 0.020(2) 0.029(3) 0.033(3) 0.003(2) 0.012(2) 0.006(2)
O110 0.017(2) 0.023(3) 0.035(3) -0.009(2) 0.006(2) -0.001(2)
O111 0.026(3) 0.029(3) 0.026(3) -0.002(2) 0.007(2) 0.004(2)
O112 0.035(3) 0.025(3) 0.023(3) 0.008(2) 0.007(2) -0.006(2)
O113 0.033(3) 0.026(3) 0.020(3) 0.002(2) 0.007(2) -0.004(2)
O114 0.018(2) 0.025(3) 0.032(3) -0.004(2) 0.005(2) -0.001(2)
Mo1 0.0277(3) 0.0341(4) 0.0234(3) 0.0101(3) -0.0003(3) -0.0038(3)
Mo2 0.0277(3) 0.0289(3) 0.0223(3) -0.0090(3) 0.0022(3) 0.0011(3)
Mo3 0.0170(3) 0.0506(4) 0.0223(3) -0.0050(3) 0.0017(3) -0.0041(3)
Mo4 0.0208(3) 0.0188(3) 0.0238(3) -0.0007(2) 0.0077(2) -0.0018(2)
Mo5 0.0227(3) 0.0211(3) 0.0235(3) -0.0011(2) 0.0088(2) 0.0014(2)
Mo6 0.0291(3) 0.0176(3) 0.0404(4) 0.0017(3) 0.0124(3) -0.0022(3)
Mo7 0.0292(3) 0.0256(3) 0.0313(3) -0.0040(3) 0.0156(3) -0.0071(3)
Mo8 0.0228(3) 0.0245(3) 0.0281(3) -0.0014(2) 0.0110(3) 0.0037(2)
Mo9 0.0244(3) 0.0170(3) 0.0373(4) 0.0013(3) 0.0099(3) 0.0017(2)
Mo10 0.0196(3) 0.0189(3) 0.0274(3) -0.0012(2) 0.0083(2) -0.0006(2)
Mo11 0.0268(3) 0.0205(3) 0.0248(3) -0.0001(2) 0.0081(3) 0.0054(2)
Mo12 0.0350(4) 0.0177(3) 0.0383(4) 0.0042(3) 0.0102(3) -0.0002(3)
Mo13 0.0350(4) 0.0221(3) 0.0326(3) -0.0010(3) 0.0146(3) -0.0080(3)
Mo14 0.0214(3) 0.0223(3) 0.0258(3) -0.0001(2) 0.0076(2) 0.0011(2)
Mo15 0.0256(3) 0.0165(3) 0.0379(4) 0.0012(3) 0.0137(3) 0.0025(2)
Mo16 0.0312(4) 0.0314(4) 0.0203(3) -0.0015(3) -0.0016(3) -0.0066(3)
Mo17 0.0291(3) 0.0325(4) 0.0221(3) 0.0055(3) 0.0034(3) 0.0078(3)
Mo18 0.0322(3) 0.0297(3) 0.0170(3) 0.0017(2) 0.0069(3) 0.0031(3)
Mo19 0.0271(3) 0.0292(3) 0.0190(3) 0.0010(2) 0.0092(3) 0.0015(3)
Mo20 0.0246(3) 0.0282(3) 0.0205(3) -0.0027(2) 0.0021(3) -0.0035(3)
Mo21 0.0246(3) 0.0284(3) 0.0202(3) 0.0030(2) 0.0038(3) 0.0045(3)
Mo22 0.0233(3) 0.0227(3) 0.0272(3) -0.0007(2) 0.0099(2) -0.0034(2)
Mo23 0.0211(3) 0.0225(3) 0.0259(3) -0.0021(2) 0.0068(2) 0.0012(2)
Mo24 0.0221(3) 0.0192(3) 0.0281(3) -0.0022(2) 0.0075(2) 0.0016(2)
Mo25 0.0182(3) 0.0202(3) 0.0254(3) 0.0009(2) 0.0074(2) 0.0012(2)
Mo26 0.0230(3) 0.0193(3) 0.0231(3) -0.0015(2) 0.0080(2) -0.0001(2)
Mo27 0.0253(3) 0.0176(3) 0.0281(3) 0.0030(2) 0.0081(3) -0.0008(2)
Mo28 0.0201(3) 0.0199(3) 0.0313(3) -0.0012(3) 0.0095(2) -0.0015(2)
Mo29 0.0184(3) 0.0193(3) 0.0270(3) -0.0009(2) 0.0073(2) 0.0010(2)
Mo30 0.0203(3) 0.0167(3) 0.0325(3) 0.0017(2) 0.0058(3) 0.0005(2)
Mo31 0.0179(3) 0.0224(3) 0.0291(3) 0.0008(2) 0.0081(2) -0.0006(2)
Mo32 0.0197(3) 0.0228(3) 0.0235(3) -0.0017(2) 0.0077(2) 0.0005(2)
Mo33 0.0200(3) 0.0172(3) 0.0356(3) -0.0029(3) 0.0084(3) -0.0005(2)
Mo34 0.0179(3) 0.0252(3) 0.0250(3) -0.0014(3) 0.0009(2) 0.0016(2)
Mo35 0.0266(3) 0.0328(3) 0.0221(3) 0.0068(3) 0.0047(3) 0.0016(3)
Mo36 0.0233(3) 0.0308(3) 0.0226(3) -0.0091(3) 0.0034(3) -0.0010(3)
O115 0.022(2) 0.019(2) 0.021(2) -0.005(2) -0.007(2) 0.007(2)
O116 0.023(2) 0.020(2) 0.022(2) 0.001(2) 0.009(2) 0.003(2)
O117 0.022(2) 0.029(3) 0.024(2) -0.003(2) 0.010(2) -0.002(2)
O118 0.015(2) 0.033(3) 0.023(2) 0.008(2) 0.0120(19) 0.013(2)
O120 0.023(3) 0.019(2) 0.028(3) 0.005(2) 0.005(2) -0.003(2)
N11 0.058(7) 0.116(11) 0.131(12) -0.027(10) 0.021(7) -0.022(7)
N12 0.090(8) 0.086(8) 0.071(7) -0.005(6) 0.040(6) -0.019(7)

loop_
_atom_type_symbol
_atom_type_description
_atom_type_scat_dispersion_real
_atom_type_scat_dispersion_imag
_atom_type_scat_source
C C 0.0033 0.0016 'International Tables Vol C Tables 4.2.6.8 and 6.1.1.4'
H H 0.0000 0.0000 'International Tables Vol C Tables 4.2.6.8 and 6.1.1.4'
Mo Mo -1.6832 0.6857 'International Tables Vol C Tables 4.2.6.8 and 6.1.1.4'
N N 0.0061 0.0033 'International Tables Vol C Tables 4.2.6.8 and 6.1.1.4'
O O 0.0106 0.0060 'International Tables Vol C Tables 4.2.6.8 and 6.1.1.4'
S S 0.1246 0.1234 'International Tables Vol C Tables 4.2.6.8 and 6.1.1.4'

loop_
_geom_angle_atom_site_label_1
_geom_angle_atom_site_label_2
_geom_angle_atom_site_label_3
_geom_angle
O57 S1 O55 104.3(3)
O57 S1 O56 103.2(3)
O55 S1 O56 103.3(3)
O59 S2 O58 104.4(3)
O59 S2 O60 103.6(3)
O58 S2 O60 102.9(3)
O119 S3 O116 102.9(3)
O119 S3 O115 104.6(3)
O116 S3 O115 103.1(3)
O118 S4 O117 104.0(3)
O118 S4 O120 103.6(3)
O117 S4 O120 103.7(3)
C2 C1 H1 109.5
C2 C1 H1A 109.5
H1 C1 H1A 109.5
C2 C1 H1B 109.5
H1 C1 H1B 109.5
H1A C1 H1B 109.5
C1 C2 C3 110.0(9)
C1 C2 H2 109.7
C3 C2 H2 109.7
C1 C2 H2A 109.7
C3 C2 H2A 109.7
H2 C2 H2A 108.2
N1 C3 C2 114.3(7)
N1 C3 H3 108.7
C2 C3 H3 108.7
N1 C3 H3A 108.7
C2 C3 H3A 108.7
H3 C3 H3A 107.6
C5 C4 H4 109.5
C5 C4 H4A 109.5
H4 C4 H4A 109.5
C5 C4 H4B 109.5
H4 C4 H4B 109.5
H4A C4 H4B 109.5
C4 C5 C6 106.3(9)
C4 C5 H5 110.5
C6 C5 H5 110.5
C4 C5 H5A 110.5
C6 C5 H5A 110.5
H5 C5 H5A 108.7
N1 C6 C5 113.8(7)
N1 C6 H6 108.8
C5 C6 H6 108.8
N1 C6 H6A 108.8
C5 C6 H6A 108.8
H6 C6 H6A 107.7
C8 C7 H7 109.5
C8 C7 H7A 109.5
H7 C7 H7A 109.5
C8 C7 H7B 109.5
H7 C7 H7B 109.5
H7A C7 H7B 109.5
C9 C8 C7 108.3(7)
C9 C8 H8 110.0
C7 C8 H8 110.0
C9 C8 H8A 110.0
C7 C8 H8A 110.0
H8 C8 H8A 108.4
N1 C9 C8 116.6(7)
N1 C9 H9 108.2
C8 C9 H9 108.2
N1 C9 H9A 108.2
C8 C9 H9A 108.2
H9 C9 H9A 107.3
C11 C10 H10 109.5
C11 C10 H10A 109.5
H10 C10 H10A 109.5
C11 C10 H10B 109.5
H10 C10 H10B 109.5
H10A C10 H10B 109.5
C10 C11 C12 107.4(9)
C10 C11 H11 110.2
C12 C11 H11 110.2
C10 C11 H11A 110.2
C12 C11 H11A 110.2
H11 C11 H11A 108.5
C11 C12 N1 115.3(7)
C11 C12 H12 108.4
N1 C12 H12 108.4
C11 C12 H12A 108.4
N1 C12 H12A 108.4
H12 C12 H12A 107.5
C14 C13 H13 109.5
C14 C13 H13A 109.5
H13 C13 H13A 109.5
C14 C13 H13B 109.5
H13 C13 H13B 109.5
H13A C13 H13B 109.5
C13 C14 C15 116.7(10)
C13 C14 H14 108.1
C15 C14 H14 108.1
C13 C14 H14A 108.1
C15 C14 H14A 108.1
H14 C14 H14A 107.3
N2 C15 C14 117.1(8)
N2 C15 H15 108.0
C14 C15 H15 108.0
N2 C15 H15A 108.0
C14 C15 H15A 108.0
H15 C15 H15A 107.3
C17 C16 H16 109.5
C17 C16 H16A 109.5
H16 C16 H16A 109.5
C17 C16 H16B 109.5
H16 C16 H16B 109.5
H16A C16 H16B 109.5
C18 C17 C16 107.7(7)
C18 C17 H17 110.2
C16 C17 H17 110.2
C18 C17 H17A 110.2
C16 C17 H17A 110.2
H17 C17 H17A 108.5
C17 C18 N2 115.2(7)
C17 C18 H18 108.5
N2 C18 H18 108.5
C17 C18 H18A 108.5
N2 C18 H18A 108.5
H18 C18 H18A 107.5
C20 C19 H19 109.5
C20 C19 H19A 109.5
H19 C19 H19A 109.5
C20 C19 H19B 109.5
H19 C19 H19B 109.5
H19A C19 H19B 109.5
C19 C20 C21 109.2(7)
C19 C20 H20 109.8
C21 C20 H20 109.8
C19 C20 H20A 109.8
C21 C20 H20A 109.8
H20 C20 H20A 108.3
N2 C21 C20 113.2(6)
N2 C21 H21 108.9
C20 C21 H21 108.9
N2 C21 H21A 108.9
C20 C21 H21A 108.9
H21 C21 H21A 107.8
C23 C22 H22 109.5
C23 C22 H22A 109.5
H22 C22 H22A 109.5
C23 C22 H22B 109.5
H22 C22 H22B 109.5
H22A C22 H22B 109.5
C24 C23 C22 109.4(7)
C24 C23 H23 109.8
C22 C23 H23 109.8
C24 C23 H23A 109.8
C22 C23 H23A 109.8
H23 C23 H23A 108.2
C23 C24 N2 116.7(7)
C23 C24 H24 108.1
N2 C24 H24 108.1
C23 C24 H24A 108.1
N2 C24 H24A 108.1
H24 C24 H24A 107.3
C26 C25 H25 109.5
C26 C25 H25A 109.5
H25 C25 H25A 109.5
C26 C25 H25B 109.5
H25 C25 H25B 109.5
H25A C25 H25B 109.5
C27 C26 C25 109.2(8)
C27 C26 H26 109.8
C25 C26 H26 109.8
C27 C26 H26A 109.8
C25 C26 H26A 109.8
H26 C26 H26A 108.3
C26 C27 N3 113.2(7)
C26 C27 H27 108.9
N3 C27 H27 108.9
C26 C27 H27A 108.9
N3 C27 H27A 108.9
H27 C27 H27A 107.8
C29 C28 H28 109.5
C29 C28 H28A 109.5
H28 C28 H28A 109.5
C29 C28 H28B 109.5
H28 C28 H28B 109.5
H28A C28 H28B 109.5
C30 C29 C28 110.9(9)
C30 C29 H29 109.5
C28 C29 H29 109.5
C30 C29 H29A 109.5
C28 C29 H29A 109.5
H29 C29 H29A 108.0
C29 C30 N3 117.2(7)
C29 C30 H30 108.0
N3 C30 H30 108.0
C29 C30 H30A 108.0
N3 C30 H30A 108.0
H30 C30 H30A 107.2
C32 C31 H31 109.5
C32 C31 H31A 109.5
H31 C31 H31A 109.5
C32 C31 H31B 109.5
H31 C31 H31B 109.5
H31A C31 H31B 109.5
C31 C32 C33 112.5(8)
C31 C32 H32 109.1
C33 C32 H32 109.1
C31 C32 H32A 109.1
C33 C32 H32A 109.1
H32 C32 H32A 107.8
N3 C33 C32 115.4(7)
N3 C33 H33 108.4
C32 C33 H33 108.4
N3 C33 H33A 108.4
C32 C33 H33A 108.4
H33 C33 H33A 107.5
C35 C34 H34 109.5
C35 C34 H34A 109.5
H34 C34 H34A 109.5
C35 C34 H34B 109.5
H34 C34 H34B 109.5
H34A C34 H34B 109.5
C36 C35 C34 108.2(7)
C36 C35 H35 110.1
C34 C35 H35 110.1
C36 C35 H35A 110.1
C34 C35 H35A 110.1
H35 C35 H35A 108.4
C35 C36 N3 113.9(7)
C35 C36 H36 108.8
N3 C36 H36 108.8
C35 C36 H36A 108.8
N3 C36 H36A 108.8
H36 C36 H36A 107.7
C38 C37 H37 109.5
C38 C37 H37A 109.5
H37 C37 H37A 109.5
C38 C37 H37B 109.5
H37 C37 H37B 109.5
H37A C37 H37B 109.5
C37 C38 C39 111.1(8)
C37 C38 H38 109.4
C39 C38 H38 109.4
C37 C38 H38A 109.4
C39 C38 H38A 109.4
H38 C38 H38A 108.0
C38 C39 N4 115.5(8)
C38 C39 H39 108.4
N4 C39 H39 108.4
C38 C39 H39A 108.4
N4 C39 H39A 108.4
H39 C39 H39A 107.5
C41 C40 H40 109.5
C41 C40 H40A 109.5
H40 C40 H40A 109.5
C41 C40 H40B 109.5
H40 C40 H40B 109.5
H40A C40 H40B 109.5
C42 C41 C40 111.2(8)
C42 C41 H41 109.4
C40 C41 H41 109.4
C42 C41 H41A 109.4
C40 C41 H41A 109.4
H41 C41 H41A 108.0
C41 C42 N4 115.3(7)
C41 C42 H42 108.4
N4 C42 H42 108.4
C41 C42 H42A 108.4
N4 C42 H42A 108.4
H42 C42 H42A 107.5
C44 C43 H43 109.5
C44 C43 H43A 109.5
H43 C43 H43A 109.5
C44 C43 H43B 109.5
H43 C43 H43B 109.5
H43A C43 H43B 109.5
C43 C44 C45 110.8(8)
C43 C44 H44 109.5
C45 C44 H44 109.5
C43 C44 H44A 109.5
C45 C44 H44A 109.5
H44 C44 H44A 108.1
C44 C45 N4 115.6(7)
C44 C45 H45 108.4
N4 C45 H45 108.4
C44 C45 H45A 108.4
N4 C45 H45A 108.4
H45 C45 H45A 107.5
C47 C46 H46 109.5
C47 C46 H46A 109.5
H46 C46 H46A 109.5
C47 C46 H46B 109.5
H46 C46 H46B 109.5
H46A C46 H46B 109.5
C46 C47 C48 107.5(10)
C46 C47 H47 110.2
C48 C47 H47 110.2
C46 C47 H47A 110.2
C48 C47 H47A 110.2
H47 C47 H47A 108.5
N4 C48 C47 114.4(7)
N4 C48 H48 108.7
C47 C48 H48 108.7
N4 C48 H48A 108.7
C47 C48 H48A 108.7
H48 C48 H48A 107.6
C50 C49 H49 109.5
C50 C49 H49A 109.5
H49 C49 H49A 109.5
C50 C49 H49B 109.5
H49 C49 H49B 109.5
H49A C49 H49B 109.5
C49 C50 C51 110.7(9)
C49 C50 H50 109.5
C51 C50 H50 109.5
C49 C50 H50A 109.5
C51 C50 H50A 109.5
H50 C50 H50A 108.1
N5 C51 C50 116.3(8)
N5 C51 H51 108.2
C50 C51 H51 108.2
N5 C51 H51A 108.2
C50 C51 H51A 108.2
H51 C51 H51A 107.4
C53 C52 H52 109.5
C53 C52 H52A 109.5
H52 C52 H52A 109.5
C53 C52 H52B 109.5
H52 C52 H52B 109.5
H52A C52 H52B 109.5
C54 C53 C52 109.9(8)
C54 C53 H53 109.7
C52 C53 H53 109.7
C54 C53 H53A 109.7
C52 C53 H53A 109.7
H53 C53 H53A 108.2
C53 C54 N5 118.1(7)
C53 C54 H54 107.8
N5 C54 H54 107.8
C53 C54 H54A 107.8
N5 C54 H54A 107.8
H54 C54 H54A 107.1
C56 C55 H55 109.5
C56 C55 H55A 109.5
H55 C55 H55A 109.5
C56 C55 H55B 109.5
H55 C55 H55B 109.5
H55A C55 H55B 109.5
C55 C56 C57 111.2(8)
C55 C56 H56 109.4
C57 C56 H56 109.4
C55 C56 H56A 109.4
C57 C56 H56A 109.4
H56 C56 H56A 108.0
C56 C57 N5 115.9(7)
C56 C57 H57 108.3
N5 C57 H57 108.3
C56 C57 H57A 108.3
N5 C57 H57A 108.3
H57 C57 H57A 107.4
C59 C58 H58 109.5
C59 C58 H58A 109.5
H58 C58 H58A 109.5
C59 C58 H58B 109.5
H58 C58 H58B 109.5
H58A C58 H58B 109.5
C60 C59 C58 110.7(8)
C60 C59 H59 109.5
C58 C59 H59 109.5
C60 C59 H59A 109.5
C58 C59 H59A 109.5
H59 C59 H59A 108.1
C59 C60 N5 117.4(7)
C59 C60 H60 107.9
N5 C60 H60 107.9
C59 C60 H60A 107.9
N5 C60 H60A 107.9
H60 C60 H60A 107.2
C62 C61 H61 109.5
C62 C61 H61A 109.5
H61 C61 H61A 109.5
C62 C61 H61B 109.5
H61 C61 H61B 109.5
H61A C61 H61B 109.5
C61 C62 C63 116.5(10)
C61 C62 H62 108.2
C63 C62 H62 108.2
C61 C62 H62A 108.2
C63 C62 H62A 108.2
H62 C62 H62A 107.3
C62 C63 N6 115.8(8)
C62 C63 H63 108.3
N6 C63 H63 108.3
C62 C63 H63A 108.3
N6 C63 H63A 108.3
H63 C63 H63A 107.4
C65 C64 H64 109.5
C65 C64 H64A 109.5
H64 C64 H64A 109.5
C65 C64 H64B 109.5
H64 C64 H64B 109.5
H64A C64 H64B 109.5
C64 C65 C66 109.4(7)
C64 C65 H65 109.8
C66 C65 H65 109.8
C64 C65 H65A 109.8
C66 C65 H65A 109.8
H65 C65 H65A 108.2
N6 C66 C65 116.1(7)
N6 C66 H66 108.3
C65 C66 H66 108.3
N6 C66 H66A 108.3
C65 C66 H66A 108.3
H66 C66 H66A 107.4
C68 C67 H67 109.5
C68 C67 H67A 109.5
H67 C67 H67A 109.5
C68 C67 H67B 109.5
H67 C67 H67B 109.5
H67A C67 H67B 109.5
C67 C68 C69 111.1(8)
C67 C68 H68 109.4
C69 C68 H68 109.4
C67 C68 H68A 109.4
C69 C68 H68A 109.4
H68 C68 H68A 108.0
N6 C69 C68 117.6(7)
N6 C69 H69 107.9
C68 C69 H69 107.9
N6 C69 H69A 107.9
C68 C69 H69A 107.9
H69 C69 H69A 107.2
C71 C70 H70 109.5
C71 C70 H70A 109.5
H70 C70 H70A 109.5
C71 C70 H70B 109.5
H70 C70 H70B 109.5
H70A C70 H70B 109.5
C70 C71 C72 109.1(8)
C70 C71 H71 109.9
C72 C71 H71 109.9
C70 C71 H71A 109.9
C72 C71 H71A 109.9
H71 C71 H71A 108.3
N6 C72 C71 114.9(7)
N6 C72 H72 108.5
C71 C72 H72 108.5
N6 C72 H72A 108.5
C71 C72 H72A 108.5
H72 C72 H72A 107.5
C74 C73 H73 109.5
C74 C73 H73A 109.5
H73 C73 H73A 109.5
C74 C73 H73B 109.5
H73 C73 H73B 109.5
H73A C73 H73B 109.5
C75 C74 C73 109.3(9)
C75 C74 H74 109.8
C73 C74 H74 109.8
C75 C74 H74A 109.8
C73 C74 H74A 109.8
H74 C74 H74A 108.3
C74 C75 N7 116.7(8)
C74 C75 H75 108.1
N7 C75 H75 108.1
C74 C75 H75A 108.1
N7 C75 H75A 108.1
H75 C75 H75A 107.3
C77 C76 H76 109.5
C77 C76 H76A 109.5
H76 C76 H76A 109.5
C77 C76 H76B 109.5
H76 C76 H76B 109.5
H76A C76 H76B 109.5
C76 C77 C78 111.0(8)
C76 C77 H77 109.4
C78 C77 H77 109.4
C76 C77 H77A 109.4
C78 C77 H77A 109.4
H77 C77 H77A 108.0
N7 C78 C77 114.9(7)
N7 C78 H78 108.5
C77 C78 H78 108.5
N7 C78 H78A 108.5
C77 C78 H78A 108.5
H78 C78 H78A 107.5
C80 C79 H79 109.5
C80 C79 H79A 109.5
H79 C79 H79A 109.5
C80 C79 H79B 109.5
H79 C79 H79B 109.5
H79A C79 H79B 109.5
C79 C80 C81 109.9(10)
C79 C80 H80 109.7
C81 C80 H80 109.7
C79 C80 H80A 109.7
C81 C80 H80A 109.7
H80 C80 H80A 108.2
N7 C81 C80 116.0(8)
N7 C81 H81 108.3
C80 C81 H81 108.3
N7 C81 H81A 108.3
C80 C81 H81A 108.3
H81 C81 H81A 107.4
C84 C83 C82 112.8(9)
C84 C83 H83 109.0
C82 C83 H83 109.0
C84 C83 H83A 109.0
C82 C83 H83A 109.0
H83 C83 H83A 107.8
C83 C84 N7 115.2(8)
C83 C84 H84 108.5
N7 C84 H84 108.5
C83 C84 H84A 108.5
N7 C84 H84A 108.5
H84 C84 H84A 107.5
C86 C85 H85 109.5
C86 C85 H85A 109.5
H85 C85 H85A 109.5
C86 C85 H85B 109.5
H85 C85 H85B 109.5
H85A C85 H85B 109.5
C87 C86 C85 110.6(8)
C87 C86 H86 109.5
C85 C86 H86 109.5
C87 C86 H86A 109.5
C85 C86 H86A 109.5
H86 C86 H86A 108.1
C86 C87 N8 116.8(7)
C86 C87 H87 108.1
N8 C87 H87 108.1
C86 C87 H87A 108.1
N8 C87 H87A 108.1
H87 C87 H87A 107.3
C89 C88 H88 109.5
C89 C88 H88A 109.5
H88 C88 H88A 109.5
C89 C88 H88B 109.5
H88 C88 H88B 109.5
H88A C88 H88B 109.5
C90 C89 C88 108.3(8)
C90 C89 H89 110.0
C88 C89 H89 110.0
C90 C89 H89A 110.0
C88 C89 H89A 110.0
H89 C89 H89A 108.4
N8 C90 C89 114.4(7)
N8 C90 H90 108.7
C89 C90 H90 108.7
N8 C90 H90A 108.7
C89 C90 H90A 108.7
H90 C90 H90A 107.6
C92 C91 H91 109.5
C92 C91 H91A 109.5
H91 C91 H91A 109.5
C92 C91 H91B 109.5
H91 C91 H91B 109.5
H91A C91 H91B 109.5
C91 C92 C93 108.8(7)
C91 C92 H92 109.9
C93 C92 H92 109.9
C91 C92 H92A 109.9
C93 C92 H92A 109.9
H92 C92 H92A 108.3
N8 C93 C92 117.7(7)
N8 C93 H93 107.9
C92 C93 H93 107.9
N8 C93 H93A 107.9
C92 C93 H93A 107.9
H93 C93 H93A 107.2
C95 C94 H94 109.5
C95 C94 H94A 109.5
H94 C94 H94A 109.5
C95 C94 H94B 109.5
H94 C94 H94B 109.5
H94A C94 H94B 109.5
C94 C95 C96 109.0(10)
C94 C95 H95 109.9
C96 C95 H95 109.9
C94 C95 H95A 109.9
C96 C95 H95A 109.9
H95 C95 H95A 108.3
N8 C96 C95 114.0(8)
N8 C96 H96 108.7
C95 C96 H96 108.7
N8 C96 H96A 108.7
C95 C96 H96A 108.7
H96 C96 H96A 107.6
C98 C97 H97 109.5
C98 C97 H97A 109.5
H97 C97 H97A 109.5
C98 C97 H97B 109.5
H97 C97 H97B 109.5
H97A C97 H97B 109.5
C99 C98 C97 109.8(8)
C99 C98 H98 109.7
C97 C98 H98 109.7
C99 C98 H98A 109.7
C97 C98 H98A 109.7
H98 C98 H98A 108.2
C98 C99 N9 111.9(7)
C98 C99 H99 109.2
N9 C99 H99 109.2
C98 C99 H99A 109.2
N9 C99 H99A 109.2
H99 C99 H99A 107.9
C101 C100 H100 109.5
C101 C100 H101 109.5
H100 C100 H101 109.5
C101 C100 H102 109.5
H100 C100 H102 109.5
H101 C100 H102 109.5
C100 C101 C102 109.8(8)
C100 C101 H103 109.7
C102 C101 H103 109.7
C100 C101 H104 109.7
C102 C101 H104 109.7
H103 C101 H104 108.2
C101 C102 N9 113.0(7)
C101 C102 H105 109.0
N9 C102 H105 109.0
C101 C102 H106 109.0
N9 C102 H106 109.0
H105 C102 H106 107.8
C104 C103 H107 109.5
C104 C103 H108 109.5
H107 C103 H108 109.5
C104 C103 H109 109.5
H107 C103 H109 109.5
H108 C103 H109 109.5
C105 C104 C103 112.6(9)
C105 C104 H110 109.1
C103 C104 H110 109.1
C105 C104 H111 109.1
C103 C104 H111 109.1
H110 C104 H111 107.8
C104 C105 N9 116.7(8)
C104 C105 H112 108.1
N9 C105 H112 108.1
C104 C105 H113 108.1
N9 C105 H113 108.1
H112 C105 H113 107.3
C107 C106 H114 109.5
C107 C106 H115 109.5
H114 C106 H115 109.5
C107 C106 H116 109.5
H114 C106 H116 109.5
H115 C106 H116 109.5
C108 C107 C106 107.2(8)
C108 C107 H117 110.3
C106 C107 H117 110.3
C108 C107 H118 110.3
C106 C107 H118 110.3
H117 C107 H118 108.5
C107 C108 N9 115.3(7)
C107 C108 H119 108.4
N9 C108 H119 108.4
C107 C108 H120 108.4
N9 C108 H120 108.4
H119 C108 H120 107.5
C110 C109 H121 109.5
C110 C109 H122 109.5
H121 C109 H122 109.5
C110 C109 H123 109.5
H121 C109 H123 109.5
H122 C109 H123 109.5
C109 C110 C111 116.6(8)
C109 C110 H124 108.1
C111 C110 H124 108.1
C109 C110 H125 108.1
C111 C110 H125 108.1
H124 C110 H125 107.3
N10 C111 C110 116.9(7)
N10 C111 H126 108.1
C110 C111 H126 108.1
N10 C111 H127 108.1
C110 C111 H127 108.1
H126 C111 H127 107.3
C113 C112 H128 109.5
C113 C112 H129 109.5
H128 C112 H129 109.5
C113 C112 H130 109.5
H128 C112 H130 109.5
H129 C112 H130 109.5
C114 C113 C112 107.4(8)
C114 C113 H131 110.2
C112 C113 H131 110.2
C114 C113 H132 110.2
C112 C113 H132 110.2
H131 C113 H132 108.5
C113 C114 N10 112.2(7)
C113 C114 H133 109.2
N10 C114 H133 109.2
C113 C114 H134 109.2
N10 C114 H134 109.2
H133 C114 H134 107.9
C116 C115 H135 109.5
C116 C115 H136 109.5
H135 C115 H136 109.5
C116 C115 H137 109.5
H135 C115 H137 109.5
H136 C115 H137 109.5
C117 C116 C115 110.2(9)
C117 C116 H138 109.6
C115 C116 H138 109.6
C117 C116 H139 109.6
C115 C116 H139 109.6
H138 C116 H139 108.1
N10 C117 C116 115.9(7)
N10 C117 H140 108.3
C116 C117 H140 108.3
N10 C117 H141 108.3
C116 C117 H141 108.3
H140 C117 H141 107.4
C119 C118 H142 109.5
C119 C118 H143 109.5
H142 C118 H143 109.5
C119 C118 H144 109.5
H142 C118 H144 109.5
H143 C118 H144 109.5
C120 C119 C118 108.1(8)
C120 C119 H145 110.1
C118 C119 H145 110.1
C120 C119 H146 110.1
C118 C119 H146 110.1
H145 C119 H146 108.4
C119 C120 N10 113.5(7)
C119 C120 H147 108.9
N10 C120 H147 108.9
C119 C120 H148 108.9
N10 C120 H148 108.9
H147 C120 H148 107.7
C122 C121 H149 109.5
C122 C121 H150 109.5
H149 C121 H150 109.5
C122 C121 H151 109.5
H149 C121 H151 109.5
H150 C121 H151 109.5
N11 C122 C121 177.2(18)
C124 C123 H152 109.5
C124 C123 H153 109.5
H152 C123 H153 109.5
C124 C123 H154 109.5
H152 C123 H154 109.5
H153 C123 H154 109.5
N16 C124 C123 158(2)
C126 C125 H155 109.5
C126 C125 H156 109.5
H155 C125 H156 109.5
C126 C125 H157 109.5
H155 C125 H157 109.5
H156 C125 H157 109.5
N15 C126 C125 177(2)
C128 C127 H158 109.5
C128 C127 H159 109.5
H158 C127 H159 109.5
C128 C127 H160 109.5
H158 C127 H160 109.5
H159 C127 H160 109.5
N13 C128 C127 171.0(16)
C130 C129 H161 109.5
C130 C129 H162 109.5
H161 C129 H162 109.5
C130 C129 H163 109.5
H161 C129 H163 109.5
H162 C129 H163 109.5
N14 C130 C129 176(2)
C132 C131 H164 109.5
C132 C131 H165 109.5
H164 C131 H165 109.5
C132 C131 H166 109.5
H164 C131 H166 109.5
H165 C131 H166 109.5
N12 C132 C131 176.1(14)
C9 N1 C6 110.2(7)
C9 N1 C12 110.6(7)
C6 N1 C12 106.2(6)
C9 N1 C3 104.0(6)
C6 N1 C3 111.7(6)
C12 N1 C3 114.1(7)
C15 N2 C21 112.0(6)
C15 N2 C18 109.9(6)
C21 N2 C18 104.9(6)
C15 N2 C24 106.2(6)
C21 N2 C24 112.8(6)
C18 N2 C24 111.1(6)
C33 N3 C30 106.5(6)
C33 N3 C36 112.1(6)
C30 N3 C36 109.7(6)
C33 N3 C27 113.2(6)
C30 N3 C27 110.3(6)
C36 N3 C27 105.1(6)
C42 N4 C48 107.7(6)
C42 N4 C45 109.6(7)
C48 N4 C45 110.3(7)
C42 N4 C39 111.5(7)
C48 N4 C39 110.8(7)
C45 N4 C39 106.9(7)
C60 N5 C57 112.6(7)
C60 N5 C51 105.9(6)
C57 N5 C51 110.7(7)
C60 N5 C54 110.0(7)
C57 N5 C54 108.5(6)
C51 N5 C54 109.1(7)
C69 N6 C66 110.1(6)
C69 N6 C72 112.1(7)
C66 N6 C72 108.2(6)
C69 N6 C63 106.6(6)
C66 N6 C63 108.5(7)
C72 N6 C63 111.3(6)
C81 N7 C75 106.9(7)
C81 N7 C78 112.2(7)
C75 N7 C78 112.7(7)
C81 N7 C84 108.7(7)
C75 N7 C84 110.2(7)
C78 N7 C84 106.0(7)
C93 N8 C90 112.0(7)
C93 N8 C96 108.4(7)
C90 N8 C96 108.4(6)
C93 N8 C87 108.6(7)
C90 N8 C87 107.8(6)
C96 N8 C87 111.8(7)
C105 N9 C99 106.7(7)
C105 N9 C102 110.2(7)
C99 N9 C102 114.4(7)
C105 N9 C108 110.0(7)
C99 N9 C108 110.4(6)
C102 N9 C108 105.1(6)
C117 N10 C111 107.0(6)
C117 N10 C120 110.3(6)
C111 N10 C120 111.2(6)
C117 N10 C114 111.6(6)
C111 N10 C114 110.9(6)
C120 N10 C114 105.8(6)
Mo2 O19 Mo1 152.1(3)
Mo3 O20 Mo1 149.6(3)
Mo3 O21 Mo2 148.9(3)
Mo1 O22 Mo4 128.2(3)
Mo1 O23 Mo9 124.9(3)
Mo2 O24 Mo5 127.3(3)
Mo2 O25 Mo6 127.2(3)
Mo8 O26 Mo3 127.4(3)
Mo3 O27 Mo7 127.6(3)
Mo9 O28 Mo4 127.3(3)
Mo4 O29 Mo5 155.4(3)
Mo5 O30 Mo6 128.1(3)
Mo7 O31 Mo6 156.1(3)
Mo8 O32 Mo7 126.3(3)
Mo8 O33 Mo9 157.3(3)
Mo10 O34 Mo4 145.5(3)
Mo15 O35 Mo9 141.4(3)
Mo11 O36 Mo5 145.0(3)
Mo8 O37 Mo14 142.2(3)
Mo12 O38 Mo6 146.2(3)
Mo7 O39 Mo13 143.3(3)
Mo10 O40 Mo11 155.1(3)
Mo12 O41 Mo11 127.8(3)
Mo13 O42 Mo12 154.9(3)
Mo14 O43 Mo13 126.9(3)
Mo14 O44 Mo15 158.2(3)
Mo15 O45 Mo10 127.5(3)
Mo16 O46 Mo10 128.0(3)
Mo16 O47 Mo15 125.8(3)
Mo17 O48 Mo11 127.1(3)
Mo14 O49 Mo18 127.2(3)
Mo13 O50 Mo18 127.4(3)
Mo17 O51 Mo12 128.2(3)
Mo16 O52 Mo17 155.7(4)
Mo18 O53 Mo17 150.3(3)
Mo18 O54 Mo16 145.7(3)
S1 O55 Mo4 123.7(3)
S1 O55 Mo1 132.7(3)
Mo4 O55 Mo1 88.65(17)
S1 O55 Mo9 124.2(3)
Mo4 O55 Mo9 86.99(17)
Mo1 O55 Mo9 87.01(16)
S1 O56 Mo2 132.7(3)
S1 O56 Mo5 123.5(3)
Mo2 O56 Mo5 87.66(15)
S1 O56 Mo6 124.4(3)
Mo2 O56 Mo6 87.62(16)
Mo5 O56 Mo6 87.15(16)
S1 O57 Mo7 124.7(3)
S1 O57 Mo3 131.2(3)
Mo7 O57 Mo3 88.53(18)
S1 O57 Mo8 124.3(3)
Mo7 O57 Mo8 87.45(18)
Mo3 O57 Mo8 87.56(17)
S2 O58 Mo10 124.2(3)
S2 O58 Mo15 124.5(3)
Mo10 O58 Mo15 87.88(16)
S2 O58 Mo16 131.3(3)
Mo10 O58 Mo16 88.09(16)
Mo15 O58 Mo16 87.83(16)
S2 O59 Mo11 124.4(3)
S2 O59 Mo12 124.4(3)
Mo11 O59 Mo12 87.63(15)
S2 O59 Mo17 131.9(3)
Mo11 O59 Mo17 87.07(16)
Mo12 O59 Mo17 87.81(15)
S2 O60 Mo18 132.7(3)
S2 O60 Mo13 122.0(3)
Mo18 O60 Mo13 89.18(17)
S2 O60 Mo14 124.3(3)
Mo18 O60 Mo14 88.09(17)
Mo13 O60 Mo14 87.55(17)
Mo19 O79 Mo21 152.0(3)
Mo20 O80 Mo19 150.0(3)
Mo21 O81 Mo20 149.8(3)
Mo19 O82 Mo22 126.8(3)
Mo23 O83 Mo19 127.8(3)
Mo20 O84 Mo24 128.0(3)
Mo25 O85 Mo20 125.5(3)
Mo21 O86 Mo26 127.8(3)
Mo27 O87 Mo21 128.0(3)
Mo22 O88 Mo27 156.5(3)
Mo22 O89 Mo23 128.1(3)
Mo24 O90 Mo23 154.5(3)
Mo25 O91 Mo24 125.4(3)
Mo26 O92 Mo25 154.7(3)
Mo27 O93 Mo26 127.6(3)
Mo22 O94 Mo28 143.1(3)
Mo29 O95 Mo23 145.9(3)
Mo24 O96 Mo30 143.9(3)
Mo31 O97 Mo25 145.1(3)
Mo26 O98 Mo32 143.7(3)
Mo33 O99 Mo27 142.0(3)
Mo28 O100 Mo29 126.8(3)
Mo30 O101 Mo29 156.2(3)
Mo31 O102 Mo30 127.5(3)
Mo32 O103 Mo31 155.8(3)
Mo33 O104 Mo32 128.2(3)
Mo28 O105 Mo33 157.5(3)
Mo28 O106 Mo34 125.8(3)
Mo34 O107 Mo29 128.1(3)
Mo35 O108 Mo30 127.6(3)
Mo35 O109 Mo31 128.6(3)
Mo32 O110 Mo36 125.8(3)
Mo33 O111 Mo36 126.8(3)
Mo34 O112 Mo35 154.7(3)
Mo36 O113 Mo35 148.1(3)
Mo36 O114 Mo34 145.6(3)
O1 Mo1 O22 101.8(3)
O1 Mo1 O20 102.7(3)
O22 Mo1 O20 155.6(2)
O1 Mo1 O23 100.8(3)
O22 Mo1 O23 88.2(2)
O20 Mo1 O23 87.6(2)
O1 Mo1 O19 101.4(3)
O22 Mo1 O19 89.9(2)
O20 Mo1 O19 85.0(2)
O23 Mo1 O19 157.7(3)
O1 Mo1 O55 171.9(3)
O22 Mo1 O55 71.8(2)
O20 Mo1 O55 83.9(2)
O23 Mo1 O55 74.6(2)
O19 Mo1 O55 83.7(2)
O2 Mo2 O24 101.4(2)
O2 Mo2 O25 101.2(3)
O24 Mo2 O25 90.0(2)
O2 Mo2 O19 102.2(3)
O24 Mo2 O19 90.5(2)
O25 Mo2 O19 156.0(2)
O2 Mo2 O21 101.8(2)
O24 Mo2 O21 156.8(2)
O25 Mo2 O21 85.9(2)
O19 Mo2 O21 84.3(2)
O2 Mo2 O56 171.6(2)
O24 Mo2 O56 73.0(2)
O25 Mo2 O56 72.8(2)
O19 Mo2 O56 84.4(2)
O21 Mo2 O56 83.98(19)
O3 Mo3 O27 102.3(3)
O3 Mo3 O21 101.8(3)
O27 Mo3 O21 91.5(2)
O3 Mo3 O20 101.4(3)
O27 Mo3 O20 156.0(2)
O21 Mo3 O20 87.6(2)
O3 Mo3 O26 100.6(3)
O27 Mo3 O26 85.2(3)
O21 Mo3 O26 157.6(2)
O20 Mo3 O26 86.6(2)
O3 Mo3 O57 171.1(2)
O27 Mo3 O57 72.2(2)
O21 Mo3 O57 85.6(2)
O20 Mo3 O57 83.8(2)
O26 Mo3 O57 72.3(2)
O4 Mo4 O29 103.1(2)
O4 Mo4 O34 101.8(2)
O29 Mo4 O34 88.1(2)
O4 Mo4 O22 100.8(2)
O29 Mo4 O22 92.2(2)
O34 Mo4 O22 156.7(2)
O4 Mo4 O28 101.3(2)
O29 Mo4 O28 155.6(2)
O34 Mo4 O28 85.5(2)
O22 Mo4 O28 84.7(2)
O4 Mo4 O55 170.2(2)
O29 Mo4 O55 83.2(2)
O34 Mo4 O55 85.7(2)
O22 Mo4 O55 71.2(2)
O28 Mo4 O55 72.86(19)
O5 Mo5 O30 102.9(3)
O5 Mo5 O36 102.4(3)
O30 Mo5 O36 87.8(2)
O5 Mo5 O29 102.6(3)
O30 Mo5 O29 154.5(2)
O36 Mo5 O29 87.2(2)
O5 Mo5 O24 100.5(3)
O30 Mo5 O24 85.9(2)
O36 Mo5 O24 157.0(2)
O29 Mo5 O24 89.0(2)
O5 Mo5 O56 171.0(2)
O30 Mo5 O56 72.5(2)
O36 Mo5 O56 85.4(2)
O29 Mo5 O56 82.16(19)
O24 Mo5 O56 71.68(19)
O6 Mo6 O30 102.7(3)
O6 Mo6 O31 103.6(3)
O30 Mo6 O31 153.6(2)
O6 Mo6 O38 101.2(3)
O30 Mo6 O38 87.0(2)
O31 Mo6 O38 85.4(2)
O6 Mo6 O25 101.4(3)
O30 Mo6 O25 87.3(2)
O31 Mo6 O25 90.1(2)
O38 Mo6 O25 157.3(2)
O6 Mo6 O56 171.4(2)
O30 Mo6 O56 72.2(2)
O31 Mo6 O56 82.02(19)
O38 Mo6 O56 85.61(19)
O25 Mo6 O56 71.76(19)
O7 Mo7 O31 103.8(3)
O7 Mo7 O39 101.9(3)
O31 Mo7 O39 88.5(2)
O7 Mo7 O27 101.4(3)
O31 Mo7 O27 90.6(2)
O39 Mo7 O27 156.2(2)
O7 Mo7 O32 100.6(3)
O31 Mo7 O32 155.6(2)
O39 Mo7 O32 86.2(2)
O27 Mo7 O32 84.8(2)
O7 Mo7 O57 170.8(3)
O31 Mo7 O57 82.7(2)
O39 Mo7 O57 84.5(2)
O27 Mo7 O57 71.7(2)
O32 Mo7 O57 73.1(2)
O8 Mo8 O32 102.0(3)
O8 Mo8 O33 102.7(3)
O32 Mo8 O33 154.9(2)
O8 Mo8 O26 102.1(3)
O32 Mo8 O26 87.5(2)
O33 Mo8 O26 91.5(2)
O8 Mo8 O37 100.7(2)
O32 Mo8 O37 86.8(2)
O33 Mo8 O37 84.5(2)
O26 Mo8 O37 157.2(2)
O8 Mo8 O57 172.7(2)
O32 Mo8 O57 73.1(2)
O33 Mo8 O57 82.7(2)
O26 Mo8 O57 72.6(2)
O37 Mo8 O57 84.6(2)
O9 Mo9 O28 102.6(2)
O9 Mo9 O33 103.4(2)
O28 Mo9 O33 153.8(2)
O9 Mo9 O23 102.0(3)
O28 Mo9 O23 89.6(2)
O33 Mo9 O23 88.1(2)
O9 Mo9 O35 100.9(3)
O28 Mo9 O35 88.2(2)
O33 Mo9 O35 83.9(2)
O23 Mo9 O35 157.0(2)
O9 Mo9 O55 172.9(2)
O28 Mo9 O55 72.8(2)
O33 Mo9 O55 81.6(2)
O23 Mo9 O55 73.0(2)
O35 Mo9 O55 84.6(2)
O10 Mo10 O40 103.7(2)
O10 Mo10 O34 102.8(3)
O40 Mo10 O34 86.5(2)
O10 Mo10 O46 99.7(3)
O40 Mo10 O46 90.6(2)
O34 Mo10 O46 157.4(2)
O10 Mo10 O45 101.1(2)
O40 Mo10 O45 155.1(2)
O34 Mo10 O45 87.5(2)
O46 Mo10 O45 85.7(2)
O10 Mo10 O58 169.2(2)
O40 Mo10 O58 83.5(2)
O34 Mo10 O58 85.4(2)
O46 Mo10 O58 71.9(2)
O45 Mo10 O58 71.94(19)
O11 Mo11 O36 102.2(3)
O11 Mo11 O40 103.2(3)
O36 Mo11 O40 89.2(2)
O11 Mo11 O41 101.9(3)
O36 Mo11 O41 88.1(2)
O40 Mo11 O41 154.7(2)
O11 Mo11 O48 100.3(3)
O36 Mo11 O48 157.3(2)
O40 Mo11 O48 88.9(2)
O41 Mo11 O48 84.0(2)
O11 Mo11 O59 170.4(2)
O36 Mo11 O59 85.4(2)
O40 Mo11 O59 82.60(19)
O41 Mo11 O59 72.2(2)
O48 Mo11 O59 71.9(2)
O12 Mo12 O38 102.3(3)
O12 Mo12 O41 102.9(3)
O38 Mo12 O41 90.1(2)
O12 Mo12 O42 103.1(3)
O38 Mo12 O42 88.1(2)
O41 Mo12 O42 153.6(2)
O12 Mo12 O51 100.2(3)
O38 Mo12 O51 157.5(2)
O41 Mo12 O51 85.3(2)
O42 Mo12 O51 86.4(2)
O12 Mo12 O59 169.9(2)
O38 Mo12 O59 86.7(2)
O41 Mo12 O59 72.2(2)
O42 Mo12 O59 81.4(2)
O51 Mo12 O59 70.89(19)
O13 Mo13 O42 103.9(3)
O13 Mo13 O50 101.3(3)
O42 Mo13 O50 92.9(2)
O13 Mo13 O39 100.9(3)
O42 Mo13 O39 87.9(2)
O50 Mo13 O39 156.9(2)
O13 Mo13 O43 100.9(3)
O42 Mo13 O43 155.0(2)
O50 Mo13 O43 84.8(2)
O39 Mo13 O43 84.8(2)
O13 Mo13 O60 170.5(2)
O42 Mo13 O60 83.4(2)
O50 Mo13 O60 71.8(2)
O39 Mo13 O60 85.4(2)
O43 Mo13 O60 72.3(2)
O14 Mo14 O49 102.9(3)
O14 Mo14 O43 102.7(3)
O49 Mo14 O43 91.7(3)
O14 Mo14 O44 103.3(2)
O49 Mo14 O44 91.4(2)
O43 Mo14 O44 152.5(2)
O14 Mo14 O37 101.1(2)
O49 Mo14 O37 156.0(2)
O43 Mo14 O37 84.6(2)
O44 Mo14 O37 81.6(2)
O14 Mo14 O60 173.6(2)
O49 Mo14 O60 72.9(2)
O43 Mo14 O60 72.9(2)
O44 Mo14 O60 81.89(19)
O37 Mo14 O60 83.3(2)
O15 Mo15 O45 102.9(3)
O15 Mo15 O44 102.3(2)
O45 Mo15 O44 154.8(2)
O15 Mo15 O35 102.2(3)
O45 Mo15 O35 87.7(2)
O44 Mo15 O35 85.9(2)
O15 Mo15 O47 100.8(3)
O45 Mo15 O47 87.6(2)
O44 Mo15 O47 88.9(2)
O35 Mo15 O47 157.0(2)
O15 Mo15 O58 172.4(2)
O45 Mo15 O58 72.7(2)
O44 Mo15 O58 82.35(19)
O35 Mo15 O58 84.0(2)
O47 Mo15 O58 73.0(2)
O16 Mo16 O52 103.2(3)
O16 Mo16 O46 101.5(3)
O52 Mo16 O46 90.1(3)
O16 Mo16 O47 100.7(3)
O52 Mo16 O47 155.8(2)
O46 Mo16 O47 88.5(2)
O16 Mo16 O54 101.6(3)
O52 Mo16 O54 84.9(2)
O46 Mo16 O54 156.9(2)
O47 Mo16 O54 87.0(2)
O16 Mo16 O58 170.6(2)
O52 Mo16 O58 83.7(2)
O46 Mo16 O58 71.8(2)
O47 Mo16 O58 73.0(2)
O54 Mo16 O58 85.3(2)
O17 Mo17 O48 103.2(3)
O17 Mo17 O51 102.7(3)
O48 Mo17 O51 92.2(2)
O17 Mo17 O52 102.7(3)
O48 Mo17 O52 90.9(3)
O51 Mo17 O52 153.0(2)
O17 Mo17 O53 100.1(3)
O48 Mo17 O53 156.4(2)
O51 Mo17 O53 85.5(2)
O52 Mo17 O53 81.0(2)
O17 Mo17 O59 173.4(2)
O48 Mo17 O59 73.5(2)
O51 Mo17 O59 71.98(19)
O52 Mo17 O59 83.3(2)
O53 Mo17 O59 83.5(2)
O18 Mo18 O53 102.7(3)
O18 Mo18 O54 99.7(2)
O53 Mo18 O54 90.0(3)
O18 Mo18 O50 103.3(2)
O53 Mo18 O50 92.2(2)
O54 Mo18 O50 155.8(2)
O18 Mo18 O49 101.1(2)
O53 Mo18 O49 156.2(2)
O54 Mo18 O49 84.4(2)
O50 Mo18 O49 84.0(2)
O18 Mo18 O60 171.1(2)
O53 Mo18 O60 85.1(2)
O54 Mo18 O60 84.6(2)
O50 Mo18 O60 71.6(2)
O49 Mo18 O60 71.39(19)
O61 Mo19 O82 102.1(3)
O61 Mo19 O79 102.5(3)
O82 Mo19 O79 92.9(3)
O61 Mo19 O83 101.1(3)
O82 Mo19 O83 89.1(3)
O79 Mo19 O83 155.3(2)
O61 Mo19 O80 100.5(3)
O82 Mo19 O80 157.2(2)
O79 Mo19 O80 84.2(3)
O83 Mo19 O80 84.5(2)
O61 Mo19 O119 172.4(2)
O82 Mo19 O119 74.7(2)
O79 Mo19 O119 84.6(2)
O83 Mo19 O119 72.2(2)
O80 Mo19 O119 82.5(2)
O62 Mo20 O80 103.6(3)
O62 Mo20 O84 103.6(3)
O80 Mo20 O84 95.4(3)
O62 Mo20 O81 99.8(3)
O80 Mo20 O81 86.5(3)
O84 Mo20 O81 155.4(2)
O62 Mo20 O85 99.1(2)
O80 Mo20 O85 155.9(2)
O84 Mo20 O85 87.0(2)
O81 Mo20 O85 81.8(2)
O62 Mo20 O115 169.6(2)
O80 Mo20 O115 86.4(2)
O84 Mo20 O115 72.3(2)
O81 Mo20 O115 83.4(2)
O85 Mo20 O115 71.4(2)
O63 Mo21 O86 104.0(3)
O63 Mo21 O81 102.6(3)
O86 Mo21 O81 94.0(3)
O63 Mo21 O87 100.8(3)
O86 Mo21 O87 87.6(3)
O81 Mo21 O87 155.4(2)
O63 Mo21 O79 100.5(3)
O86 Mo21 O79 155.1(2)
O81 Mo21 O79 84.9(2)
O87 Mo21 O79 83.6(2)
O63 Mo21 O116 172.0(3)
O86 Mo21 O116 72.2(2)
O81 Mo21 O116 84.9(2)
O87 Mo21 O116 72.2(2)
O79 Mo21 O116 83.0(2)
O64 Mo22 O89 101.8(3)
O64 Mo22 O94 102.8(3)
O89 Mo22 O94 90.8(2)
O64 Mo22 O88 104.5(3)
O89 Mo22 O88 153.3(2)
O94 Mo22 O88 87.6(2)
O64 Mo22 O82 99.9(3)
O89 Mo22 O82 85.6(3)
O94 Mo22 O82 157.3(2)
O88 Mo22 O82 85.7(2)
O65 Mo23 O90 103.2(3)
O65 Mo23 O83 101.1(3)
O90 Mo23 O83 93.5(2)
O65 Mo23 O89 100.9(3)
O90 Mo23 O89 155.6(2)
O83 Mo23 O89 85.6(2)
O65 Mo23 O95 101.8(3)
O90 Mo23 O95 85.5(2)
O83 Mo23 O95 156.7(2)
O89 Mo23 O95 85.9(2)
O65 Mo23 O119 170.6(3)
O90 Mo23 O119 83.8(2)
O83 Mo23 O119 72.0(2)
O89 Mo23 O119 72.7(2)
O95 Mo23 O119 84.8(2)
O66 Mo24 O90 104.2(3)
O66 Mo24 O96 102.0(3)
O90 Mo24 O96 89.4(2)
O66 Mo24 O84 101.2(3)
O90 Mo24 O84 90.4(2)
O96 Mo24 O84 156.2(2)
O66 Mo24 O91 99.6(2)
O90 Mo24 O91 156.1(2)
O96 Mo24 O91 87.8(2)
O84 Mo24 O91 82.8(2)
O66 Mo24 O115 169.0(2)
O90 Mo24 O115 83.8(2)
O96 Mo24 O115 85.6(2)
O84 Mo24 O115 70.7(2)
O91 Mo24 O115 72.33(19)
O67 Mo25 O91 100.8(2)
O67 Mo25 O85 102.5(3)
O91 Mo25 O85 91.1(2)
O67 Mo25 O92 103.1(2)
O91 Mo25 O92 155.1(2)
O85 Mo25 O92 90.4(2)
O67 Mo25 O97 100.8(3)
O91 Mo25 O97 86.3(2)
O85 Mo25 O97 156.6(2)
O92 Mo25 O97 82.6(2)
O67 Mo25 O115 172.8(2)
O91 Mo25 O115 73.9(2)
O85 Mo25 O115 73.02(19)
O92 Mo25 O115 82.8(2)
O97 Mo25 O115 84.0(2)
O68 Mo26 O98 103.9(3)
O68 Mo26 O92 102.9(3)
O98 Mo26 O92 92.7(2)
O68 Mo26 O93 101.0(2)
O98 Mo26 O93 89.0(2)
O92 Mo26 O93 155.0(2)
O68 Mo26 O86 97.8(3)
O98 Mo26 O86 157.6(2)
O92 Mo26 O86 87.5(2)
O93 Mo26 O86 81.7(2)
O68 Mo26 O116 167.4(2)
O98 Mo26 O116 87.2(2)
O92 Mo26 O116 82.2(2)
O93 Mo26 O116 72.92(19)
O86 Mo26 O116 70.7(2)
O69 Mo27 O87 102.3(3)
O69 Mo27 O93 101.7(3)
O87 Mo27 O93 88.2(2)
O69 Mo27 O88 104.1(3)
O87 Mo27 O88 91.8(2)
O93 Mo27 O88 153.6(2)
O69 Mo27 O99 101.6(3)
O87 Mo27 O99 156.0(2)
O93 Mo27 O99 86.6(2)
O88 Mo27 O99 82.8(2)
O70 Mo28 O105 102.0(2)
O70 Mo28 O100 101.1(2)
O105 Mo28 O100 156.3(2)
O70 Mo28 O106 102.0(3)
O105 Mo28 O106 92.1(2)
O100 Mo28 O106 87.8(2)
O70 Mo28 O94 100.5(2)
O105 Mo28 O94 84.3(2)
O100 Mo28 O94 86.8(2)
O106 Mo28 O94 157.5(2)
O70 Mo28 O120 172.2(2)
O105 Mo28 O120 84.2(2)
O100 Mo28 O120 73.1(2)
O106 Mo28 O120 73.0(2)
O94 Mo28 O120 84.5(2)
O71 Mo29 O95 102.8(2)
O71 Mo29 O101 103.1(2)
O95 Mo29 O101 88.1(2)
O71 Mo29 O100 102.3(2)
O95 Mo29 O100 90.0(2)
O101 Mo29 O100 154.3(2)
O71 Mo29 O107 98.8(2)
O95 Mo29 O107 158.3(2)
O101 Mo29 O107 88.4(2)
O100 Mo29 O107 83.9(2)
O71 Mo29 O120 167.9(2)
O95 Mo29 O120 87.9(2)
O101 Mo29 O120 82.72(19)
O100 Mo29 O120 71.61(19)
O107 Mo29 O120 70.5(2)
O72 Mo30 O101 102.9(2)
O72 Mo30 O108 100.5(3)
O101 Mo30 O108 92.5(2)
O72 Mo30 O102 102.1(3)
O101 Mo30 O102 154.8(2)
O108 Mo30 O102 85.4(3)
O72 Mo30 O96 102.9(3)
O101 Mo30 O96 85.5(2)
O108 Mo30 O96 156.4(2)
O102 Mo30 O96 86.5(2)
O72 Mo30 O118 171.3(2)
O101 Mo30 O118 83.07(19)
O108 Mo30 O118 72.8(2)
O102 Mo30 O118 72.3(2)
O96 Mo30 O118 83.7(2)
O73 Mo31 O97 102.7(3)
O73 Mo31 O102 102.5(3)
O97 Mo31 O102 90.2(2)
O73 Mo31 O103 102.1(3)
O97 Mo31 O103 90.5(2)
O102 Mo31 O103 154.5(2)
O73 Mo31 O109 99.0(3)
O97 Mo31 O109 158.3(2)
O102 Mo31 O109 85.2(2)
O103 Mo31 O109 84.7(2)
O73 Mo31 O118 169.1(2)
O97 Mo31 O118 87.4(2)
O102 Mo31 O118 73.1(2)
O103 Mo31 O118 81.5(2)
O109 Mo31 O118 70.94(19)
O74 Mo32 O110 102.2(2)
O74 Mo32 O103 103.9(3)
O110 Mo32 O103 94.0(2)
O74 Mo32 O104 101.7(2)
O110 Mo32 O104 88.7(2)
O103 Mo32 O104 153.1(2)
O74 Mo32 O98 101.1(2)
O110 Mo32 O98 156.5(2)
O103 Mo32 O98 83.7(2)
O104 Mo32 O98 83.3(2)
O74 Mo32 O117 172.2(2)
O110 Mo32 O117 73.1(2)
O103 Mo32 O117 82.9(2)
O104 Mo32 O117 72.2(2)
O98 Mo32 O117 83.39(19)
O75 Mo33 O104 103.1(3)
O75 Mo33 O111 102.5(3)
O104 Mo33 O111 88.5(2)
O75 Mo33 O105 103.6(3)
O104 Mo33 O105 152.7(2)
O111 Mo33 O105 90.9(2)
O75 Mo33 O99 100.7(3)
O104 Mo33 O99 86.5(2)
O111 Mo33 O99 156.8(2)
O105 Mo33 O99 83.4(2)
O75 Mo33 O117 172.9(2)
O104 Mo33 O117 72.20(19)
O111 Mo33 O117 72.5(2)
O105 Mo33 O117 81.6(2)
O99 Mo33 O117 84.49(19)
O76 Mo34 O107 104.6(3)
O76 Mo34 O112 101.6(3)
O107 Mo34 O112 94.1(2)
O76 Mo34 O106 101.2(3)
O107 Mo34 O106 89.5(2)
O112 Mo34 O106 155.2(2)
O76 Mo34 O114 98.3(3)
O107 Mo34 O114 156.9(2)
O112 Mo34 O114 84.6(2)
O106 Mo34 O114 82.6(2)
O76 Mo34 O120 172.9(2)
O107 Mo34 O120 73.0(2)
O112 Mo34 O120 85.3(2)
O106 Mo34 O120 72.2(2)
O114 Mo34 O120 83.9(2)
O77 Mo35 O109 102.9(3)
O77 Mo35 O108 101.5(3)
O109 Mo35 O108 90.6(3)
O77 Mo35 O112 103.0(3)
O109 Mo35 O112 153.8(2)
O108 Mo35 O112 87.7(2)
O77 Mo35 O113 102.1(3)
O109 Mo35 O113 88.3(2)
O108 Mo35 O113 156.0(2)
O112 Mo35 O113 82.8(2)
O77 Mo35 O118 171.7(3)
O109 Mo35 O118 71.9(2)
O108 Mo35 O118 72.5(2)
O112 Mo35 O118 82.74(19)
O113 Mo35 O118 84.5(2)
O78 Mo36 O113 103.5(3)
O78 Mo36 O114 103.0(3)
O113 Mo36 O114 90.9(2)
O78 Mo36 O111 98.5(3)
O113 Mo36 O111 157.1(2)
O114 Mo36 O111 90.5(2)
O78 Mo36 O110 98.7(3)
O113 Mo36 O110 86.0(2)
O114 Mo36 O110 158.2(2)
O111 Mo36 O110 84.2(2)
O78 Mo36 O117 167.4(2)
O113 Mo36 O117 84.7(2)
O114 Mo36 O117 86.2(2)
O111 Mo36 O117 72.6(2)
O110 Mo36 O117 72.0(2)
S3 O115 Mo25 124.8(3)
S3 O115 Mo24 122.2(3)
Mo25 O115 Mo24 88.31(17)
S3 O115 Mo20 131.0(3)
Mo25 O115 Mo20 89.06(17)
Mo24 O115 Mo20 88.94(16)
S3 O116 Mo26 123.0(3)
S3 O116 Mo21 132.2(3)
Mo26 O116 Mo21 89.27(16)
S4 O117 Mo36 132.3(3)
S4 O117 Mo32 123.8(3)
Mo36 O117 Mo32 88.92(16)
S4 O117 Mo33 123.5(3)
Mo36 O117 Mo33 88.11(17)
Mo32 O117 Mo33 86.91(17)
S4 O118 Mo31 123.6(3)
S4 O118 Mo30 126.0(3)
Mo31 O118 Mo30 87.02(17)
S4 O118 Mo35 131.8(3)
Mo31 O118 Mo35 87.81(15)
Mo30 O118 Mo35 86.70(16)
S3 O119 Mo19 133.5(3)
S3 O119 Mo23 123.5(3)
Mo19 O119 Mo23 87.67(18)
S4 O120 Mo28 124.0(3)
S4 O120 Mo34 131.4(3)
Mo28 O120 Mo34 88.41(17)
S4 O120 Mo29 123.5(3)
Mo28 O120 Mo29 88.48(17)
Mo34 O120 Mo29 88.38(17)

loop_
_geom_bond_atom_site_label_1
_geom_bond_atom_site_label_2
_geom_bond_distance
S1 O57 1.533(6)
S1 O55 1.535(5)
S1 O56 1.539(5)
S2 O59 1.539(5)
S2 O58 1.541(5)
S2 O60 1.560(5)
S3 O119 1.521(6)
S3 O116 1.544(5)
S3 O115 1.559(5)
S4 O118 1.522(5)
S4 O117 1.543(5)
S4 O120 1.565(6)
C1 C2 1.467(14)
C1 H1 0.9800
C1 H1A 0.9800
C1 H1B 0.9800
C2 C3 1.557(13)
C2 H2 0.9900
C2 H2A 0.9900
C3 N1 1.538(10)
C3 H3 0.9900
C3 H3A 0.9900
C4 C5 1.519(15)
C4 H4 0.9800
C4 H4A 0.9800
C4 H4B 0.9800
C5 C6 1.611(13)
C5 H5 0.9900
C5 H5A 0.9900
C6 N1 1.526(11)
C6 H6 0.9900
C6 H6A 0.9900
C7 C8 1.562(13)
C7 H7 0.9800
C7 H7A 0.9800
C7 H7B 0.9800
C8 C9 1.523(11)
C8 H8 0.9900
C8 H8A 0.9900
C9 N1 1.521(11)
C9 H9 0.9900
C9 H9A 0.9900
C10 C11 1.485(15)
C10 H10 0.9800
C10 H10A 0.9800
C10 H10B 0.9800
C11 C12 1.513(12)
C11 H11 0.9900
C11 H11A 0.9900
C12 N1 1.537(11)
C12 H12 0.9900
C12 H12A 0.9900
C13 C14 1.398(19)
C13 H13 0.9800
C13 H13A 0.9800
C13 H13B 0.9800
C14 C15 1.528(14)
C14 H14 0.9900
C14 H14A 0.9900
C15 N2 1.503(10)
C15 H15 0.9900
C15 H15A 0.9900
C16 C17 1.556(12)
C16 H16 0.9800
C16 H16A 0.9800
C16 H16B 0.9800
C17 C18 1.492(11)
C17 H17 0.9900
C17 H17A 0.9900
C18 N2 1.541(10)
C18 H18 0.9900
C18 H18A 0.9900
C19 C20 1.524(11)
C19 H19 0.9800
C19 H19A 0.9800
C19 H19B 0.9800
C20 C21 1.561(11)
C20 H20 0.9900
C20 H20A 0.9900
C21 N2 1.514(10)
C21 H21 0.9900
C21 H21A 0.9900
C22 C23 1.534(13)
C22 H22 0.9800
C22 H22A 0.9800
C22 H22B 0.9800
C23 C24 1.481(11)
C23 H23 0.9900
C23 H23A 0.9900
C24 N2 1.554(10)
C24 H24 0.9900
C24 H24A 0.9900
C25 C26 1.541(14)
C25 H25 0.9800
C25 H25A 0.9800
C25 H25B 0.9800
C26 C27 1.472(13)
C26 H26 0.9900
C26 H26A 0.9900
C27 N3 1.584(11)
C27 H27 0.9900
C27 H27A 0.9900
C28 C29 1.497(13)
C28 H28 0.9800
C28 H28A 0.9800
C28 H28B 0.9800
C29 C30 1.485(12)
C29 H29 0.9900
C29 H29A 0.9900
C30 N3 1.544(11)
C30 H30 0.9900
C30 H30A 0.9900
C31 C32 1.497(13)
C31 H31 0.9800
C31 H31A 0.9800
C31 H31B 0.9800
C32 C33 1.520(12)
C32 H32 0.9900
C32 H32A 0.9900
C33 N3 1.506(10)
C33 H33 0.9900
C33 H33A 0.9900
C34 C35 1.539(12)
C34 H34 0.9800
C34 H34A 0.9800
C34 H34B 0.9800
C35 C36 1.525(12)
C35 H35 0.9900
C35 H35A 0.9900
C36 N3 1.563(10)
C36 H36 0.9900
C36 H36A 0.9900
C37 C38 1.455(14)
C37 H37 0.9800
C37 H37A 0.9800
C37 H37B 0.9800
C38 C39 1.502(13)
C38 H38 0.9900
C38 H38A 0.9900
C39 N4 1.540(11)
C39 H39 0.9900
C39 H39A 0.9900
C40 C41 1.507(13)
C40 H40 0.9800
C40 H40A 0.9800
C40 H40B 0.9800
C41 C42 1.490(12)
C41 H41 0.9900
C41 H41A 0.9900
C42 N4 1.519(11)
C42 H42 0.9900
C42 H42A 0.9900
C43 C44 1.493(14)
C43 H43 0.9800
C43 H43A 0.9800
C43 H43B 0.9800
C44 C45 1.507(13)
C44 H44 0.9900
C44 H44A 0.9900
C45 N4 1.533(11)
C45 H45 0.9900
C45 H45A 0.9900
C46 C47 1.511(18)
C46 H46 0.9800
C46 H46A 0.9800
C46 H46B 0.9800
C47 C48 1.561(14)
C47 H47 0.9900
C47 H47A 0.9900
C48 N4 1.531(11)
C48 H48 0.9900
C48 H48A 0.9900
C49 C50 1.504(13)
C49 H49 0.9800
C49 H49A 0.9800
C49 H49B 0.9800
C50 C51 1.529(12)
C50 H50 0.9900
C50 H50A 0.9900
C51 N5 1.516(11)
C51 H51 0.9900
C51 H51A 0.9900
C52 C53 1.534(11)
C52 H52 0.9800
C52 H52A 0.9800
C52 H52B 0.9800
C53 C54 1.477(12)
C53 H53 0.9900
C53 H53A 0.9900
C54 N5 1.524(10)
C54 H54 0.9900
C54 H54A 0.9900
C55 C56 1.502(15)
C55 H55 0.9800
C55 H55A 0.9800
C55 H55B 0.9800
C56 C57 1.505(12)
C56 H56 0.9900
C56 H56A 0.9900
C57 N5 1.507(11)
C57 H57 0.9900
C57 H57A 0.9900
C58 C59 1.514(13)
C58 H58 0.9800
C58 H58A 0.9800
C58 H58B 0.9800
C59 C60 1.479(14)
C59 H59 0.9900
C59 H59A 0.9900
C60 N5 1.505(10)
C60 H60 0.9900
C60 H60A 0.9900
C61 C62 1.389(15)
C61 H61 0.9800
C61 H61A 0.9800
C61 H61B 0.9800
C62 C63 1.498(15)
C62 H62 0.9900
C62 H62A 0.9900
C63 N6 1.546(11)
C63 H63 0.9900
C63 H63A 0.9900
C64 C65 1.515(13)
C64 H64 0.9800
C64 H64A 0.9800
C64 H64B 0.9800
C65 C66 1.521(12)
C65 H65 0.9900
C65 H65A 0.9900
C66 N6 1.514(10)
C66 H66 0.9900
C66 H66A 0.9900
C67 C68 1.496(13)
C67 H67 0.9800
C67 H67A 0.9800
C67 H67B 0.9800
C68 C69 1.549(11)
C68 H68 0.9900
C68 H68A 0.9900
C69 N6 1.489(10)
C69 H69 0.9900
C69 H69A 0.9900
C70 C71 1.520(14)
C70 H70 0.9800
C70 H70A 0.9800
C70 H70B 0.9800
C71 C72 1.555(13)
C71 H71 0.9900
C71 H71A 0.9900
C72 N6 1.527(11)
C72 H72 0.9900
C72 H72A 0.9900
C73 C74 1.577(15)
C73 H73 0.9800
C73 H73A 0.9800
C73 H73B 0.9800
C74 C75 1.504(13)
C74 H74 0.9900
C74 H74A 0.9900
C75 N7 1.509(11)
C75 H75 0.9900
C75 H75A 0.9900
C76 C77 1.494(14)
C76 H76 0.9800
C76 H76A 0.9800
C76 H76B 0.9800
C77 C78 1.551(13)
C77 H77 0.9900
C77 H77A 0.9900
C78 N7 1.527(12)
C78 H78 0.9900
C78 H78A 0.9900
C79 C80 1.482(17)
C79 H79 0.9800
C79 H79A 0.9800
C79 H79B 0.9800
C80 C81 1.548(15)
C80 H80 0.9900
C80 H80A 0.9900
C81 N7 1.506(11)
C81 H81 0.9900
C81 H81A 0.9900
C82 C83 1.533(15)
C83 C84 1.451(14)
C83 H83 0.9900
C83 H83A 0.9900
C84 N7 1.547(11)
C84 H84 0.9900
C84 H84A 0.9900
C85 C86 1.510(13)
C85 H85 0.9800
C85 H85A 0.9800
C85 H85B 0.9800
C86 C87 1.496(12)
C86 H86 0.9900
C86 H86A 0.9900
C87 N8 1.542(11)
C87 H87 0.9900
C87 H87A 0.9900
C88 C89 1.526(13)
C88 H88 0.9800
C88 H88A 0.9800
C88 H88B 0.9800
C89 C90 1.515(13)
C89 H89 0.9900
C89 H89A 0.9900
C90 N8 1.505(11)
C90 H90 0.9900
C90 H90A 0.9900
C91 C92 1.543(13)
C91 H91 0.9800
C91 H91A 0.9800
C91 H91B 0.9800
C92 C93 1.544(12)
C92 H92 0.9900
C92 H92A 0.9900
C93 N8 1.496(11)
C93 H93 0.9900
C93 H93A 0.9900
C94 C95 1.517(16)
C94 H94 0.9800
C94 H94A 0.9800
C94 H94B 0.9800
C95 C96 1.527(14)
C95 H95 0.9900
C95 H95A 0.9900
C96 N8 1.526(11)
C96 H96 0.9900
C96 H96A 0.9900
C97 C98 1.554(14)
C97 H97 0.9800
C97 H97A 0.9800
C97 H97B 0.9800
C98 C99 1.506(13)
C98 H98 0.9900
C98 H98A 0.9900
C99 N9 1.551(11)
C99 H99 0.9900
C99 H99A 0.9900
C100 C101 1.508(13)
C100 H100 0.9800
C100 H101 0.9800
C100 H102 0.9800
C101 C102 1.523(12)
C101 H103 0.9900
C101 H104 0.9900
C102 N9 1.557(11)
C102 H105 0.9900
C102 H106 0.9900
C103 C104 1.506(14)
C103 H107 0.9800
C103 H108 0.9800
C103 H109 0.9800
C104 C105 1.475(13)
C104 H110 0.9900
C104 H111 0.9900
C105 N9 1.523(11)
C105 H112 0.9900
C105 H113 0.9900
C106 C107 1.560(13)
C106 H114 0.9800
C106 H115 0.9800
C106 H116 0.9800
C107 C108 1.491(12)
C107 H117 0.9900
C107 H118 0.9900
C108 N9 1.573(10)
C108 H119 0.9900
C108 H120 0.9900
C109 C110 1.502(14)
C109 H121 0.9800
C109 H122 0.9800
C109 H123 0.9800
C110 C111 1.549(12)
C110 H124 0.9900
C110 H125 0.9900
C111 N10 1.514(11)
C111 H126 0.9900
C111 H127 0.9900
C112 C113 1.573(14)
C112 H128 0.9800
C112 H129 0.9800
C112 H130 0.9800
C113 C114 1.492(13)
C113 H131 0.9900
C113 H132 0.9900
C114 N10 1.550(10)
C114 H133 0.9900
C114 H134 0.9900
C115 C116 1.559(16)
C115 H135 0.9800
C115 H136 0.9800
C115 H137 0.9800
C116 C117 1.519(12)
C116 H138 0.9900
C116 H139 0.9900
C117 N10 1.512(11)
C117 H140 0.9900
C117 H141 0.9900
C118 C119 1.588(13)
C118 H142 0.9800
C118 H143 0.9800
C118 H144 0.9800
C119 C120 1.520(12)
C119 H145 0.9900
C119 H146 0.9900
C120 N10 1.535(11)
C120 H147 0.9900
C120 H148 0.9900
C121 C122 1.365(18)
C121 H149 0.9800
C121 H150 0.9800
C121 H151 0.9800
C122 N11 1.146(17)
C123 C124 1.43(3)
C123 H152 0.9800
C123 H153 0.9800
C123 H154 0.9800
C124 N16 1.13(2)
C125 C126 1.43(2)
C125 H155 0.9800
C125 H156 0.9800
C125 H157 0.9800
C126 N15 1.16(3)
C127 C128 1.43(2)
C127 H158 0.9800
C127 H159 0.9800
C127 H160 0.9800
C128 N13 1.208(19)
C129 C130 1.450(19)
C129 H161 0.9800
C129 H162 0.9800
C129 H163 0.9800
C130 N14 1.10(2)
C131 C132 1.456(15)
C131 H164 0.9800
C131 H165 0.9800
C131 H166 0.9800
C132 N12 1.118(15)
O1 Mo1 1.702(6)
O2 Mo2 1.685(5)
O3 Mo3 1.669(6)
O4 Mo4 1.674(5)
O5 Mo5 1.659(6)
O6 Mo6 1.683(6)
O7 Mo7 1.682(6)
O8 Mo8 1.688(6)
O9 Mo9 1.688(5)
O10 Mo10 1.673(6)
O11 Mo11 1.668(6)
O12 Mo12 1.674(6)
O13 Mo13 1.682(6)
O14 Mo14 1.676(5)
O15 Mo15 1.686(5)
O16 Mo16 1.681(6)
O17 Mo17 1.700(6)
O18 Mo18 1.723(5)
O19 Mo2 1.899(6)
O19 Mo1 1.925(6)
O20 Mo3 1.904(5)
O20 Mo1 1.913(5)
O21 Mo3 1.879(5)
O21 Mo2 1.952(5)
O22 Mo1 1.890(5)
O22 Mo4 1.946(5)
O23 Mo1 1.915(6)
O23 Mo9 1.959(6)
O24 Mo2 1.878(5)
O24 Mo5 1.960(5)
O25 Mo2 1.893(5)
O25 Mo6 1.948(5)
O26 Mo8 1.905(6)
O26 Mo3 1.952(6)
O27 Mo3 1.871(6)
O27 Mo7 1.971(6)
O28 Mo9 1.873(5)
O28 Mo4 1.952(5)
O29 Mo4 1.872(5)
O29 Mo5 1.916(5)
O30 Mo5 1.899(6)
O30 Mo6 1.916(5)
O31 Mo7 1.878(5)
O31 Mo6 1.922(6)
O32 Mo8 1.867(5)
O32 Mo7 1.971(5)
O33 Mo8 1.887(5)
O33 Mo9 1.929(5)
O34 Mo10 1.930(5)
O34 Mo4 1.936(5)
O35 Mo15 1.949(5)
O35 Mo9 1.966(5)
O36 Mo11 1.892(6)
O36 Mo5 1.916(6)
O37 Mo8 2.005(5)
O37 Mo14 2.032(5)
O38 Mo12 1.891(5)
O38 Mo6 1.944(5)
O39 Mo7 1.907(5)
O39 Mo13 1.941(5)
O40 Mo10 1.871(5)
O40 Mo11 1.913(5)
O41 Mo12 1.911(5)
O41 Mo11 1.924(5)
O42 Mo13 1.870(6)
O42 Mo12 1.927(6)
O43 Mo14 1.860(6)
O43 Mo13 1.968(6)
O44 Mo14 1.894(5)
O44 Mo15 1.912(5)
O45 Mo15 1.884(5)
O45 Mo10 1.938(5)
O46 Mo16 1.906(6)
O46 Mo10 1.932(5)
O47 Mo16 1.918(6)
O47 Mo15 1.949(5)
O48 Mo17 1.851(6)
O48 Mo11 1.986(6)
O49 Mo14 1.834(5)
O49 Mo18 2.005(6)
O50 Mo13 1.914(6)
O50 Mo18 1.930(6)
O51 Mo17 1.875(6)
O51 Mo12 1.972(5)
O52 Mo16 1.888(6)
O52 Mo17 1.933(6)
O53 Mo18 1.833(6)
O53 Mo17 1.992(5)
O54 Mo18 1.899(5)
O54 Mo16 1.940(6)
O55 Mo4 2.464(5)
O55 Mo1 2.475(5)
O55 Mo9 2.514(5)
O56 Mo2 2.481(5)
O56 Mo5 2.486(5)
O56 Mo6 2.490(5)
O57 Mo7 2.446(6)
O57 Mo3 2.491(5)
O57 Mo8 2.508(5)
O58 Mo10 2.469(5)
O58 Mo15 2.471(5)
O58 Mo16 2.493(5)
O59 Mo11 2.486(5)
O59 Mo12 2.490(5)
O59 Mo17 2.502(5)
O60 Mo18 2.453(5)
O60 Mo13 2.455(5)
O60 Mo14 2.494(5)
O61 Mo19 1.686(6)
O62 Mo20 1.697(5)
O63 Mo21 1.700(6)
O64 Mo22 1.683(6)
O65 Mo23 1.671(6)
O66 Mo24 1.689(6)
O67 Mo25 1.673(5)
O68 Mo26 1.679(6)
O69 Mo27 1.679(6)
O70 Mo28 1.693(5)
O71 Mo29 1.690(5)
O72 Mo30 1.654(6)
O73 Mo31 1.676(5)
O74 Mo32 1.680(6)
O75 Mo33 1.685(6)
O76 Mo34 1.692(6)
O77 Mo35 1.688(6)
O78 Mo36 1.696(6)
O79 Mo19 1.857(5)
O79 Mo21 1.967(6)
O80 Mo20 1.855(6)
O80 Mo19 1.986(6)
O81 Mo21 1.884(5)
O81 Mo20 1.943(5)
O82 Mo19 1.854(6)
O82 Mo22 2.002(6)
O83 Mo23 1.917(6)
O83 Mo19 1.925(6)
O84 Mo20 1.862(6)
O84 Mo24 1.977(6)
O85 Mo25 1.894(5)
O85 Mo20 1.991(5)
O86 Mo21 1.852(6)
O86 Mo26 2.006(6)
O87 Mo27 1.872(6)
O87 Mo21 1.955(6)
O88 Mo22 1.902(5)
O88 Mo27 1.905(5)
O89 Mo22 1.895(6)
O89 Mo23 1.944(6)
O90 Mo24 1.880(5)
O90 Mo23 1.917(5)
O91 Mo25 1.878(5)
O91 Mo24 1.978(5)
O92 Mo26 1.879(5)
O92 Mo25 1.932(5)
O93 Mo27 1.898(5)
O93 Mo26 1.944(5)
O94 Mo22 1.895(5)
O94 Mo28 1.965(5)
O95 Mo29 1.881(5)
O95 Mo23 1.948(5)
O96 Mo24 1.907(5)
O96 Mo30 1.946(5)
O97 Mo31 1.896(5)
O97 Mo25 1.961(5)
O98 Mo26 1.841(5)
O98 Mo32 1.999(5)
O99 Mo33 2.002(5)
O99 Mo27 2.003(6)
O100 Mo28 1.910(5)
O100 Mo29 1.945(5)
O101 Mo30 1.884(5)
O101 Mo29 1.900(5)
O102 Mo31 1.897(6)
O102 Mo30 1.933(6)
O103 Mo32 1.903(5)
O103 Mo31 1.913(5)
O104 Mo33 1.868(5)
O104 Mo32 1.941(5)
O105 Mo28 1.899(5)
O105 Mo33 1.914(5)
O106 Mo28 1.914(6)
O106 Mo34 1.937(6)
O107 Mo34 1.854(5)
O107 Mo29 1.989(5)
O108 Mo35 1.914(6)
O108 Mo30 1.923(6)
O109 Mo35 1.872(5)
O109 Mo31 1.982(6)
O110 Mo32 1.880(6)
O110 Mo36 1.987(5)
O111 Mo33 1.880(5)
O111 Mo36 1.977(6)
O112 Mo34 1.880(5)
O112 Mo35 1.935(6)
O113 Mo36 1.860(5)
O113 Mo35 1.976(5)
O114 Mo36 1.861(5)
O114 Mo34 1.993(5)
Mo19 O119 2.484(6)
Mo20 O115 2.465(5)
Mo21 O116 2.480(5)
Mo23 O119 2.498(5)
Mo24 O115 2.461(5)
Mo25 O115 2.459(5)
Mo26 O116 2.453(5)
Mo28 O120 2.449(5)
Mo29 O120 2.491(5)
Mo30 O118 2.500(5)
Mo31 O118 2.491(5)
Mo32 O117 2.468(5)
Mo33 O117 2.513(5)
Mo34 O120 2.468(5)
Mo35 O118 2.517(5)
Mo36 O117 2.448(5)

loop_
_geom_torsion_atom_site_label_1
_geom_torsion_atom_site_label_2
_geom_torsion_atom_site_label_3
_geom_torsion_atom_site_label_4
_geom_torsion
C1 C2 C3 N1 -178.0(8)
C4 C5 C6 N1 173.0(9)
C7 C8 C9 N1 -176.9(8)
C10 C11 C12 N1 -165.3(8)
C13 C14 C15 N2 -103.2(13)
C16 C17 C18 N2 179.9(7)
C19 C20 C21 N2 176.9(7)
C22 C23 C24 N2 -177.5(7)
C25 C26 C27 N3 174.9(7)
C28 C29 C30 N3 -177.5(8)
C31 C32 C33 N3 173.0(8)
C34 C35 C36 N3 -176.9(7)
C37 C38 C39 N4 179.4(9)
C40 C41 C42 N4 174.6(8)
C43 C44 C45 N4 -160.8(8)
C46 C47 C48 N4 160.4(9)
C49 C50 C51 N5 -175.4(8)
C52 C53 C54 N5 172.1(7)
C55 C56 C57 N5 176.9(8)
C58 C59 C60 N5 179.6(9)
C61 C62 C63 N6 -177.5(10)
C64 C65 C66 N6 -173.4(7)
C67 C68 C69 N6 176.7(8)
C70 C71 C72 N6 -179.0(8)
C73 C74 C75 N7 174.6(8)
C76 C77 C78 N7 175.1(9)
C79 C80 C81 N7 -173.1(10)
C82 C83 C84 N7 176.1(8)
C85 C86 C87 N8 -167.2(8)
C88 C89 C90 N8 167.6(8)
C91 C92 C93 N8 -175.0(8)
C94 C95 C96 N8 162.2(8)
C97 C98 C99 N9 -178.6(8)
C100 C101 C102 N9 -178.9(8)
C103 C104 C105 N9 170.9(8)
C106 C107 C108 N9 174.3(7)
C109 C110 C111 N10 98.6(9)
C112 C113 C114 N10 168.8(7)
C115 C116 C117 N10 -176.5(8)
C118 C119 C120 N10 171.4(7)
C8 C9 N1 C6 59.0(10)
C8 C9 N1 C12 -58.2(10)
C8 C9 N1 C3 178.9(8)
C5 C6 N1 C9 56.3(10)
C5 C6 N1 C12 176.2(8)
C5 C6 N1 C3 -58.9(10)
C11 C12 N1 C9 -56.7(9)
C11 C12 N1 C6 -176.2(8)
C11 C12 N1 C3 60.2(10)
C2 C3 N1 C9 174.1(8)
C2 C3 N1 C6 -67.1(10)
C2 C3 N1 C12 53.4(10)
C14 C15 N2 C21 -54.3(10)
C14 C15 N2 C18 61.9(10)
C14 C15 N2 C24 -177.9(8)
C20 C21 N2 C15 -57.5(9)
C20 C21 N2 C18 -176.6(7)
C20 C21 N2 C24 62.3(9)
C17 C18 N2 C15 62.9(9)
C17 C18 N2 C21 -176.6(7)
C17 C18 N2 C24 -54.3(9)
C23 C24 N2 C15 -178.8(8)
C23 C24 N2 C21 58.1(9)
C23 C24 N2 C18 -59.4(9)
C32 C33 N3 C30 178.1(7)
C32 C33 N3 C36 -61.9(9)
C32 C33 N3 C27 56.8(10)
C29 C30 N3 C33 175.6(7)
C29 C30 N3 C36 54.1(10)
C29 C30 N3 C27 -61.2(9)
C35 C36 N3 C33 -54.1(9)
C35 C36 N3 C30 64.0(9)
C35 C36 N3 C27 -177.5(7)
C26 C27 N3 C33 52.5(9)
C26 C27 N3 C30 -66.7(9)
C26 C27 N3 C36 175.2(7)
C41 C42 N4 C48 167.2(7)
C41 C42 N4 C45 47.2(9)
C41 C42 N4 C39 -71.0(10)
C47 C48 N4 C42 178.8(8)
C47 C48 N4 C45 -61.6(10)
C47 C48 N4 C39 56.6(10)
C44 C45 N4 C42 61.0(10)
C44 C45 N4 C48 -57.4(10)
C44 C45 N4 C39 -178.0(8)
C38 C39 N4 C42 -62.9(11)
C38 C39 N4 C48 57.1(11)
C38 C39 N4 C45 177.3(9)
C59 C60 N5 C57 64.4(11)
C59 C60 N5 C51 -174.5(9)
C59 C60 N5 C54 -56.8(11)
C56 C57 N5 C60 58.9(10)
C56 C57 N5 C51 -59.4(9)
C56 C57 N5 C54 -179.0(7)
C50 C51 N5 C60 -168.7(8)
C50 C51 N5 C57 -46.4(10)
C50 C51 N5 C54 73.0(9)
C53 C54 N5 C60 -51.5(9)
C53 C54 N5 C57 -175.1(7)
C53 C54 N5 C51 64.2(9)
C68 C69 N6 C66 -63.7(10)
C68 C69 N6 C72 56.8(10)
C68 C69 N6 C63 178.8(8)
C65 C66 N6 C69 -54.9(9)
C65 C66 N6 C72 -177.8(7)
C65 C66 N6 C63 61.3(9)
C71 C72 N6 C69 62.8(9)
C71 C72 N6 C66 -175.6(7)
C71 C72 N6 C63 -56.4(10)
C62 C63 N6 C69 179.6(9)
C62 C63 N6 C66 61.0(10)
C62 C63 N6 C72 -57.9(11)
C80 C81 N7 C75 -175.5(8)
C80 C81 N7 C78 -51.4(11)
C80 C81 N7 C84 65.5(11)
C74 C75 N7 C81 -179.0(8)
C74 C75 N7 C78 57.2(10)
C74 C75 N7 C84 -61.0(10)
C77 C78 N7 C81 -60.3(10)
C77 C78 N7 C75 60.4(10)
C77 C78 N7 C84 -178.9(8)
C83 C84 N7 C81 59.8(10)
C83 C84 N7 C75 -57.0(11)
C83 C84 N7 C78 -179.3(9)
C92 C93 N8 C90 55.9(10)
C92 C93 N8 C96 -63.6(10)
C92 C93 N8 C87 174.8(8)
C89 C90 N8 C93 53.3(10)
C89 C90 N8 C96 172.8(8)
C89 C90 N8 C87 -66.0(9)
C95 C96 N8 C93 176.4(7)
C95 C96 N8 C90 54.6(9)
C95 C96 N8 C87 -64.0(9)
C86 C87 N8 C93 65.3(10)
C86 C87 N8 C90 -173.2(7)
C86 C87 N8 C96 -54.2(10)
C104 C105 N9 C99 177.2(8)
C104 C105 N9 C102 52.5(10)
C104 C105 N9 C108 -63.0(10)
C98 C99 N9 C105 -174.5(8)
C98 C99 N9 C102 -52.4(10)
C98 C99 N9 C108 65.9(9)
C101 C102 N9 C105 68.1(9)
C101 C102 N9 C99 -52.1(10)
C101 C102 N9 C108 -173.4(7)
C107 C108 N9 C105 -59.2(9)
C107 C108 N9 C99 58.4(9)
C107 C108 N9 C102 -177.8(7)
C116 C117 N10 C111 -177.5(7)
C116 C117 N10 C120 -56.4(9)
C116 C117 N10 C114 60.9(9)
C110 C111 N10 C117 -176.8(7)
C110 C111 N10 C120 62.7(9)
C110 C111 N10 C114 -54.8(9)
C119 C120 N10 C117 -60.4(9)
C119 C120 N10 C111 58.2(9)
C119 C120 N10 C114 178.8(7)
C113 C114 N10 C117 50.7(9)
C113 C114 N10 C111 -68.6(9)
C113 C114 N10 C120 170.6(7)
O57 S1 O55 Mo4 -177.8(3)
O56 S1 O55 Mo4 -70.2(4)
O57 S1 O55 Mo1 -52.7(4)
O56 S1 O55 Mo1 55.0(4)
O57 S1 O55 Mo9 70.1(4)
O56 S1 O55 Mo9 177.7(3)
O57 S1 O56 Mo2 55.8(4)
O55 S1 O56 Mo2 -52.5(4)
O57 S1 O56 Mo5 179.0(3)
O55 S1 O56 Mo5 70.6(4)
O57 S1 O56 Mo6 -68.6(4)
O55 S1 O56 Mo6 -177.0(3)
O55 S1 O57 Mo7 178.1(3)
O56 S1 O57 Mo7 70.4(4)
O55 S1 O57 Mo3 53.8(4)
O56 S1 O57 Mo3 -53.9(4)
O55 S1 O57 Mo8 -68.0(4)
O56 S1 O57 Mo8 -175.7(3)
O59 S2 O58 Mo10 67.5(4)
O60 S2 O58 Mo10 175.4(3)
O59 S2 O58 Mo15 -178.1(3)
O60 S2 O58 Mo15 -70.2(4)
O59 S2 O58 Mo16 -55.4(4)
O60 S2 O58 Mo16 52.5(4)
O58 S2 O59 Mo11 -68.0(4)
O60 S2 O59 Mo11 -175.5(3)
O58 S2 O59 Mo12 177.8(3)
O60 S2 O59 Mo12 70.3(4)
O58 S2 O59 Mo17 54.1(4)
O60 S2 O59 Mo17 -53.3(4)
O59 S2 O60 Mo18 53.0(4)
O58 S2 O60 Mo18 -55.6(4)
O59 S2 O60 Mo13 -70.6(4)
O58 S2 O60 Mo13 -179.2(3)
O59 S2 O60 Mo14 178.1(3)
O58 S2 O60 Mo14 69.5(4)
Mo4 O22 Mo1 O1 172.4(4)
Mo4 O22 Mo1 O20 -8.6(8)
Mo4 O22 Mo1 O23 71.8(4)
Mo4 O22 Mo1 O19 -86.0(4)
Mo4 O22 Mo1 O55 -2.6(3)
Mo3 O20 Mo1 O1 130.6(6)
Mo3 O20 Mo1 O22 -48.4(10)
Mo3 O20 Mo1 O23 -128.9(6)
Mo3 O20 Mo1 O19 30.1(6)
Mo3 O20 Mo1 O55 -54.2(6)
Mo9 O23 Mo1 O1 -166.0(4)
Mo9 O23 Mo1 O22 -64.3(4)
Mo9 O23 Mo1 O20 91.6(4)
Mo9 O23 Mo1 O19 21.0(9)
Mo9 O23 Mo1 O55 7.2(3)
Mo2 O19 Mo1 O1 -138.4(7)
Mo2 O19 Mo1 O22 119.7(7)
Mo2 O19 Mo1 O20 -36.4(7)
Mo2 O19 Mo1 O23 34.7(12)
Mo2 O19 Mo1 O55 48.0(7)
S1 O55 Mo1 O1 -173.1(18)
Mo4 O55 Mo1 O1 -36.0(19)
Mo9 O55 Mo1 O1 51.0(19)
S1 O55 Mo1 O22 -135.5(4)
Mo4 O55 Mo1 O22 1.59(19)
Mo9 O55 Mo1 O22 88.6(2)
S1 O55 Mo1 O20 42.0(4)
Mo4 O55 Mo1 O20 179.1(2)
Mo9 O55 Mo1 O20 -93.8(2)
S1 O55 Mo1 O23 131.2(4)
Mo4 O55 Mo1 O23 -91.7(2)
Mo9 O55 Mo1 O23 -4.6(2)
S1 O55 Mo1 O19 -43.6(4)
Mo4 O55 Mo1 O19 93.5(2)
Mo9 O55 Mo1 O19 -179.4(2)
Mo5 O24 Mo2 O2 -168.2(3)
Mo5 O24 Mo2 O25 -66.7(4)
Mo5 O24 Mo2 O19 89.3(4)
Mo5 O24 Mo2 O21 12.8(8)
Mo5 O24 Mo2 O56 5.3(3)
Mo6 O25 Mo2 O2 166.0(3)
Mo6 O25 Mo2 O24 64.4(4)
Mo6 O25 Mo2 O19 -26.9(8)
Mo6 O25 Mo2 O21 -92.8(4)
Mo6 O25 Mo2 O56 -7.8(3)
Mo1 O19 Mo2 O2 138.3(7)
Mo1 O19 Mo2 O24 -119.9(7)
Mo1 O19 Mo2 O25 -28.8(11)
Mo1 O19 Mo2 O21 37.5(7)
Mo1 O19 Mo2 O56 -47.0(7)
Mo3 O21 Mo2 O2 -136.0(6)
Mo3 O21 Mo2 O24 43.1(10)
Mo3 O21 Mo2 O25 123.4(6)
Mo3 O21 Mo2 O19 -34.6(6)
Mo3 O21 Mo2 O56 50.3(6)
S1 O56 Mo2 O2 -178.0(14)
Mo5 O56 Mo2 O2 46.4(16)
Mo6 O56 Mo2 O2 -40.9(16)
S1 O56 Mo2 O24 132.4(4)
Mo5 O56 Mo2 O24 -3.32(18)
Mo6 O56 Mo2 O24 -90.6(2)
S1 O56 Mo2 O25 -132.2(4)
Mo5 O56 Mo2 O25 92.1(2)
Mo6 O56 Mo2 O25 4.89(19)
S1 O56 Mo2 O19 40.1(4)
Mo5 O56 Mo2 O19 -95.5(2)
Mo6 O56 Mo2 O19 177.2(2)
S1 O56 Mo2 O21 -44.7(4)
Mo5 O56 Mo2 O21 179.6(2)
Mo6 O56 Mo2 O21 92.4(2)
Mo7 O27 Mo3 O3 -171.5(4)
Mo7 O27 Mo3 O21 86.1(4)
Mo7 O27 Mo3 O20 -1.2(8)
Mo7 O27 Mo3 O26 -71.7(4)
Mo7 O27 Mo3 O57 1.3(3)
Mo2 O21 Mo3 O3 134.9(6)
Mo2 O21 Mo3 O27 -122.2(6)
Mo2 O21 Mo3 O20 33.8(6)
Mo2 O21 Mo3 O26 -41.3(10)
Mo2 O21 Mo3 O57 -50.2(6)
Mo1 O20 Mo3 O3 -132.2(6)
Mo1 O20 Mo3 O27 57.5(10)
Mo1 O20 Mo3 O21 -30.7(6)
Mo1 O20 Mo3 O26 127.7(6)
Mo1 O20 Mo3 O57 55.1(6)
Mo8 O26 Mo3 O3 170.7(4)
Mo8 O26 Mo3 O27 69.0(4)
Mo8 O26 Mo3 O21 -13.2(9)
Mo8 O26 Mo3 O20 -88.4(4)
Mo8 O26 Mo3 O57 -3.8(3)
S1 O57 Mo3 O3 -171.2(15)
Mo7 O57 Mo3 O3 51.7(17)
Mo8 O57 Mo3 O3 -35.8(17)
S1 O57 Mo3 O27 136.4(5)
Mo7 O57 Mo3 O27 -0.8(2)
Mo8 O57 Mo3 O27 -88.3(2)
S1 O57 Mo3 O21 43.4(4)
Mo7 O57 Mo3 O21 -93.8(2)
Mo8 O57 Mo3 O21 178.7(2)
S1 O57 Mo3 O20 -44.7(4)
Mo7 O57 Mo3 O20 178.2(2)
Mo8 O57 Mo3 O20 90.7(2)
S1 O57 Mo3 O26 -133.1(5)
Mo7 O57 Mo3 O26 89.8(2)
Mo8 O57 Mo3 O26 2.3(2)
Mo5 O29 Mo4 O4 137.5(7)
Mo5 O29 Mo4 O34 35.8(7)
Mo5 O29 Mo4 O22 -120.9(7)
Mo5 O29 Mo4 O28 -38.9(11)
Mo5 O29 Mo4 O55 -50.1(7)
Mo10 O34 Mo4 O4 24.8(6)
Mo10 O34 Mo4 O29 127.8(5)
Mo10 O34 Mo4 O22 -141.1(5)
Mo10 O34 Mo4 O28 -75.8(5)
Mo10 O34 Mo4 O55 -148.9(5)
Mo1 O22 Mo4 O4 -171.6(4)
Mo1 O22 Mo4 O29 84.6(4)
Mo1 O22 Mo4 O34 -5.6(8)
Mo1 O22 Mo4 O28 -71.1(4)
Mo1 O22 Mo4 O55 2.6(3)
Mo9 O28 Mo4 O4 169.3(3)
Mo9 O28 Mo4 O29 -14.2(8)
Mo9 O28 Mo4 O34 -89.5(4)
Mo9 O28 Mo4 O22 69.4(3)
Mo9 O28 Mo4 O55 -2.6(3)
S1 O55 Mo4 O4 177.4(12)
Mo1 O55 Mo4 O4 34.4(14)
Mo9 O55 Mo4 O4 -52.7(14)
S1 O55 Mo4 O29 46.8(3)
Mo1 O55 Mo4 O29 -96.2(2)
Mo9 O55 Mo4 O29 176.7(2)
S1 O55 Mo4 O34 -41.8(4)
Mo1 O55 Mo4 O34 175.2(2)
Mo9 O55 Mo4 O34 88.1(2)
S1 O55 Mo4 O22 141.5(4)
Mo1 O55 Mo4 O22 -1.55(18)
Mo9 O55 Mo4 O22 -88.6(2)
S1 O55 Mo4 O28 -128.4(4)
Mo1 O55 Mo4 O28 88.6(2)
Mo9 O55 Mo4 O28 1.55(18)
Mo6 O30 Mo5 O5 -171.1(4)
Mo6 O30 Mo5 O36 86.7(4)
Mo6 O30 Mo5 O29 7.8(8)
Mo6 O30 Mo5 O24 -71.3(4)
Mo6 O30 Mo5 O56 0.8(3)
Mo11 O36 Mo5 O5 -23.5(6)
Mo11 O36 Mo5 O30 79.2(5)
Mo11 O36 Mo5 O29 -125.7(5)
Mo11 O36 Mo5 O24 153.2(5)
Mo11 O36 Mo5 O56 151.9(5)
Mo4 O29 Mo5 O5 -137.6(7)
Mo4 O29 Mo5 O30 43.4(11)
Mo4 O29 Mo5 O36 -35.5(7)
Mo4 O29 Mo5 O24 121.8(7)
Mo4 O29 Mo5 O56 50.2(7)
Mo2 O24 Mo5 O5 170.0(4)
Mo2 O24 Mo5 O30 67.6(4)
Mo2 O24 Mo5 O36 -6.7(8)
Mo2 O24 Mo5 O29 -87.4(4)
Mo2 O24 Mo5 O56 -5.3(3)
S1 O56 Mo5 O5 -169.4(14)
Mo2 O56 Mo5 O5 -27.4(16)
Mo6 O56 Mo5 O5 60.3(16)
S1 O56 Mo5 O30 129.8(4)
Mo2 O56 Mo5 O30 -88.2(2)
Mo6 O56 Mo5 O30 -0.50(18)
S1 O56 Mo5 O36 40.7(3)
Mo2 O56 Mo5 O36 -177.3(2)
Mo6 O56 Mo5 O36 -89.61(19)
S1 O56 Mo5 O29 -47.2(3)
Mo2 O56 Mo5 O29 94.80(19)
Mo6 O56 Mo5 O29 -177.5(2)
S1 O56 Mo5 O24 -138.8(4)
Mo2 O56 Mo5 O24 3.20(18)
Mo6 O56 Mo5 O24 90.9(2)
Mo5 O30 Mo6 O6 172.0(4)
Mo5 O30 Mo6 O31 -13.9(7)
Mo5 O30 Mo6 O38 -87.2(4)
Mo5 O30 Mo6 O25 70.9(4)
Mo5 O30 Mo6 O56 -0.8(3)
Mo7 O31 Mo6 O6 138.3(7)
Mo7 O31 Mo6 O30 -35.7(11)
Mo7 O31 Mo6 O38 37.9(8)
Mo7 O31 Mo6 O25 -119.9(8)
Mo7 O31 Mo6 O56 -48.3(7)
Mo12 O38 Mo6 O6 28.3(6)
Mo12 O38 Mo6 O30 -74.0(5)
Mo12 O38 Mo6 O31 131.3(5)
Mo12 O38 Mo6 O25 -149.5(5)
Mo12 O38 Mo6 O56 -146.4(5)
Mo2 O25 Mo6 O6 -166.7(4)
Mo2 O25 Mo6 O30 -64.3(4)
Mo2 O25 Mo6 O31 89.4(4)
Mo2 O25 Mo6 O38 11.1(8)
Mo2 O25 Mo6 O56 7.9(3)
S1 O56 Mo6 O6 176.2(16)
Mo2 O56 Mo6 O6 33.5(17)
Mo5 O56 Mo6 O6 -54.3(17)
S1 O56 Mo6 O30 -129.1(4)
Mo2 O56 Mo6 O30 88.3(2)
Mo5 O56 Mo6 O30 0.49(18)
S1 O56 Mo6 O31 45.1(3)
Mo2 O56 Mo6 O31 -97.6(2)
Mo5 O56 Mo6 O31 174.6(2)
S1 O56 Mo6 O38 -40.8(3)
Mo2 O56 Mo6 O38 176.5(2)
Mo5 O56 Mo6 O38 88.71(19)
S1 O56 Mo6 O25 137.9(4)
Mo2 O56 Mo6 O25 -4.77(18)
Mo5 O56 Mo6 O25 -92.6(2)
Mo6 O31 Mo7 O7 -137.6(8)
Mo6 O31 Mo7 O39 -35.6(8)
Mo6 O31 Mo7 O27 120.6(8)
Mo6 O31 Mo7 O32 41.8(11)
Mo6 O31 Mo7 O57 49.1(7)
Mo13 O39 Mo7 O7 -19.9(6)
Mo13 O39 Mo7 O31 -123.7(5)
Mo13 O39 Mo7 O27 148.1(5)
Mo13 O39 Mo7 O32 80.2(5)
Mo13 O39 Mo7 O57 153.5(5)
Mo3 O27 Mo7 O7 172.4(4)
Mo3 O27 Mo7 O31 -83.5(4)
Mo3 O27 Mo7 O39 4.3(8)
Mo3 O27 Mo7 O32 72.5(4)
Mo3 O27 Mo7 O57 -1.3(3)
Mo8 O32 Mo7 O7 -170.3(4)
Mo8 O32 Mo7 O31 10.4(8)
Mo8 O32 Mo7 O39 88.3(4)
Mo8 O32 Mo7 O27 -69.6(4)
Mo8 O32 Mo7 O57 2.8(3)
S1 O57 Mo7 O7 176.7(14)
Mo3 O57 Mo7 O7 -41.8(16)
Mo8 O57 Mo7 O7 45.9(16)
S1 O57 Mo7 O31 -47.7(4)
Mo3 O57 Mo7 O31 93.8(2)
Mo8 O57 Mo7 O31 -178.6(2)
S1 O57 Mo7 O39 41.5(4)
Mo3 O57 Mo7 O39 -177.0(2)
Mo8 O57 Mo7 O39 -89.3(2)
S1 O57 Mo7 O27 -140.8(4)
Mo3 O57 Mo7 O27 0.77(19)
Mo8 O57 Mo7 O27 88.4(2)
S1 O57 Mo7 O32 129.2(4)
Mo3 O57 Mo7 O32 -89.3(2)
Mo8 O57 Mo7 O32 -1.69(19)
Mo7 O32 Mo8 O8 171.6(3)
Mo7 O32 Mo8 O33 -18.4(8)
Mo7 O32 Mo8 O26 69.8(4)
Mo7 O32 Mo8 O37 -88.1(4)
Mo7 O32 Mo8 O57 -2.7(3)
Mo9 O33 Mo8 O8 136.6(8)
Mo9 O33 Mo8 O32 -33.4(11)
Mo9 O33 Mo8 O26 -120.7(8)
Mo9 O33 Mo8 O37 36.8(8)
Mo9 O33 Mo8 O57 -48.5(8)
Mo3 O26 Mo8 O8 -171.1(4)
Mo3 O26 Mo8 O32 -69.3(4)
Mo3 O26 Mo8 O33 85.6(4)
Mo3 O26 Mo8 O37 6.3(9)
Mo3 O26 Mo8 O57 3.7(3)
Mo14 O37 Mo8 O8 31.9(5)
Mo14 O37 Mo8 O32 -69.7(5)
Mo14 O37 Mo8 O33 133.8(5)
Mo14 O37 Mo8 O26 -145.5(5)
Mo14 O37 Mo8 O57 -143.0(5)
S1 O57 Mo8 O8 -178(100)
Mo7 O57 Mo8 O8 -47.1(19)
Mo3 O57 Mo8 O8 41.5(19)
S1 O57 Mo8 O32 -129.4(4)
Mo7 O57 Mo8 O32 1.8(2)
Mo3 O57 Mo8 O32 90.4(2)
S1 O57 Mo8 O33 44.0(4)
Mo7 O57 Mo8 O33 175.2(2)
Mo3 O57 Mo8 O33 -96.2(2)
S1 O57 Mo8 O26 137.9(4)
Mo7 O57 Mo8 O26 -91.0(2)
Mo3 O57 Mo8 O26 -2.3(2)
S1 O57 Mo8 O37 -41.1(4)
Mo7 O57 Mo8 O37 90.0(2)
Mo3 O57 Mo8 O37 178.7(2)
Mo4 O28 Mo9 O9 -171.9(3)
Mo4 O28 Mo9 O33 15.0(7)
Mo4 O28 Mo9 O23 -69.7(4)
Mo4 O28 Mo9 O35 87.4(4)
Mo4 O28 Mo9 O55 2.6(3)
Mo8 O33 Mo9 O9 -135.8(8)
Mo8 O33 Mo9 O28 37.2(11)
Mo8 O33 Mo9 O23 122.3(8)
Mo8 O33 Mo9 O35 -36.1(8)
Mo8 O33 Mo9 O55 49.3(8)
Mo1 O23 Mo9 O9 167.8(4)
Mo1 O23 Mo9 O28 64.9(4)
Mo1 O23 Mo9 O33 -89.0(4)
Mo1 O23 Mo9 O35 -19.6(9)
Mo1 O23 Mo9 O55 -7.2(3)
Mo15 O35 Mo9 O9 -29.4(5)
Mo15 O35 Mo9 O28 73.1(5)
Mo15 O35 Mo9 O33 -131.9(5)
Mo15 O35 Mo9 O23 157.9(5)
Mo15 O35 Mo9 O55 146.0(5)
S1 O55 Mo9 O9 178.4(18)
Mo4 O55 Mo9 O9 48.9(19)
Mo1 O55 Mo9 O9 -39.9(19)
S1 O55 Mo9 O28 127.9(4)
Mo4 O55 Mo9 O28 -1.62(19)
Mo1 O55 Mo9 O28 -90.4(2)
S1 O55 Mo9 O33 -46.6(4)
Mo4 O55 Mo9 O33 -176.1(2)
Mo1 O55 Mo9 O33 95.1(2)
S1 O55 Mo9 O23 -137.2(4)
Mo4 O55 Mo9 O23 93.4(2)
Mo1 O55 Mo9 O23 4.6(2)
S1 O55 Mo9 O35 38.0(4)
Mo4 O55 Mo9 O35 -91.5(2)
Mo1 O55 Mo9 O35 179.7(2)
Mo11 O40 Mo10 O10 -137.7(8)
Mo11 O40 Mo10 O34 -35.5(8)
Mo11 O40 Mo10 O46 122.1(8)
Mo11 O40 Mo10 O45 40.9(12)
Mo11 O40 Mo10 O58 50.3(8)
Mo4 O34 Mo10 O10 -23.7(6)
Mo4 O34 Mo10 O40 -127.0(5)
Mo4 O34 Mo10 O46 149.9(5)
Mo4 O34 Mo10 O45 77.2(5)
Mo4 O34 Mo10 O58 149.2(5)
Mo16 O46 Mo10 O10 168.8(4)
Mo16 O46 Mo10 O40 -87.2(4)
Mo16 O46 Mo10 O34 -4.9(9)
Mo16 O46 Mo10 O45 68.2(4)
Mo16 O46 Mo10 O58 -4.1(3)
Mo15 O45 Mo10 O10 -169.9(4)
Mo15 O45 Mo10 O40 11.5(8)
Mo15 O45 Mo10 O34 87.6(4)
Mo15 O45 Mo10 O46 -70.8(4)
Mo15 O45 Mo10 O58 1.6(3)
S2 O58 Mo10 O10 -178.7(12)
Mo15 O58 Mo10 O10 50.0(13)
Mo16 O58 Mo10 O10 -37.9(13)
S2 O58 Mo10 O40 -45.6(4)
Mo15 O58 Mo10 O40 -176.8(2)
Mo16 O58 Mo10 O40 95.3(2)
S2 O58 Mo10 O34 41.4(4)
Mo15 O58 Mo10 O34 -89.9(2)
Mo16 O58 Mo10 O34 -177.8(2)
S2 O58 Mo10 O46 -138.3(4)
Mo15 O58 Mo10 O46 90.4(2)
Mo16 O58 Mo10 O46 2.50(19)
S2 O58 Mo10 O45 130.3(4)
Mo15 O58 Mo10 O45 -0.98(18)
Mo16 O58 Mo10 O45 -88.9(2)
Mo5 O36 Mo11 O11 23.2(6)
Mo5 O36 Mo11 O40 126.6(5)
Mo5 O36 Mo11 O41 -78.5(5)
Mo5 O36 Mo11 O48 -148.2(5)
Mo5 O36 Mo11 O59 -150.8(5)
Mo10 O40 Mo11 O11 137.4(8)
Mo10 O40 Mo11 O36 35.1(8)
Mo10 O40 Mo11 O41 -48.8(11)
Mo10 O40 Mo11 O48 -122.3(8)
Mo10 O40 Mo11 O59 -50.4(8)
Mo12 O41 Mo11 O11 175.7(4)
Mo12 O41 Mo11 O36 -82.2(4)
Mo12 O41 Mo11 O40 1.9(8)
Mo12 O41 Mo11 O48 76.4(4)
Mo12 O41 Mo11 O59 3.5(3)
Mo17 O48 Mo11 O11 -168.0(4)
Mo17 O48 Mo11 O36 3.5(8)
Mo17 O48 Mo11 O40 88.8(4)
Mo17 O48 Mo11 O41 -66.9(4)
Mo17 O48 Mo11 O59 6.2(3)
S2 O59 Mo11 O11 173.9(13)
Mo12 O59 Mo11 O11 -55.0(15)
Mo17 O59 Mo11 O11 32.9(15)
S2 O59 Mo11 O36 -43.8(3)
Mo12 O59 Mo11 O36 87.4(2)
Mo17 O59 Mo11 O36 175.3(2)
S2 O59 Mo11 O40 46.0(3)
Mo12 O59 Mo11 O40 177.2(2)
Mo17 O59 Mo11 O40 -94.9(2)
S2 O59 Mo11 O41 -133.3(4)
Mo12 O59 Mo11 O41 -2.13(19)
Mo17 O59 Mo11 O41 85.8(2)
S2 O59 Mo11 O48 137.3(4)
Mo12 O59 Mo11 O48 -91.6(2)
Mo17 O59 Mo11 O48 -3.65(18)
Mo6 O38 Mo12 O12 -28.6(6)
Mo6 O38 Mo12 O41 74.7(5)
Mo6 O38 Mo12 O42 -131.7(5)
Mo6 O38 Mo12 O51 152.6(5)
Mo6 O38 Mo12 O59 146.9(5)
Mo11 O41 Mo12 O12 -174.3(4)
Mo11 O41 Mo12 O38 83.0(4)
Mo11 O41 Mo12 O42 -3.0(8)
Mo11 O41 Mo12 O51 -74.9(4)
Mo11 O41 Mo12 O59 -3.5(3)
Mo13 O42 Mo12 O12 -136.5(7)
Mo13 O42 Mo12 O38 -34.3(8)
Mo13 O42 Mo12 O41 52.2(10)
Mo13 O42 Mo12 O51 123.9(8)
Mo13 O42 Mo12 O59 52.7(7)
Mo17 O51 Mo12 O12 164.8(4)
Mo17 O51 Mo12 O38 -16.4(9)
Mo17 O51 Mo12 O41 62.5(4)
Mo17 O51 Mo12 O42 -92.5(4)
Mo17 O51 Mo12 O59 -10.4(3)
S2 O59 Mo12 O12 -163.9(13)
Mo11 O59 Mo12 O12 65.0(14)
Mo17 O59 Mo12 O12 -22.2(15)
S2 O59 Mo12 O38 42.1(4)
Mo11 O59 Mo12 O38 -89.1(2)
Mo17 O59 Mo12 O38 -176.2(2)
S2 O59 Mo12 O41 133.3(4)
Mo11 O59 Mo12 O41 2.15(19)
Mo17 O59 Mo12 O41 -85.0(2)
S2 O59 Mo12 O42 -46.5(3)
Mo11 O59 Mo12 O42 -177.6(2)
Mo17 O59 Mo12 O42 95.2(2)
S2 O59 Mo12 O51 -135.6(4)
Mo11 O59 Mo12 O51 93.3(2)
Mo17 O59 Mo12 O51 6.10(19)
Mo12 O42 Mo13 O13 132.1(7)
Mo12 O42 Mo13 O50 -125.5(7)
Mo12 O42 Mo13 O39 31.4(7)
Mo12 O42 Mo13 O43 -41.6(11)
Mo12 O42 Mo13 O60 -54.2(7)
Mo18 O50 Mo13 O13 -175.7(4)
Mo18 O50 Mo13 O42 79.5(4)
Mo18 O50 Mo13 O39 -12.0(9)
Mo18 O50 Mo13 O43 -75.6(4)
Mo18 O50 Mo13 O60 -2.5(3)
Mo7 O39 Mo13 O13 20.2(6)
Mo7 O39 Mo13 O42 124.0(5)
Mo7 O39 Mo13 O50 -143.5(6)
Mo7 O39 Mo13 O43 -79.9(5)
Mo7 O39 Mo13 O60 -152.5(5)
Mo14 O43 Mo13 O13 166.8(4)
Mo14 O43 Mo13 O42 -19.4(8)
Mo14 O43 Mo13 O50 66.3(4)
Mo14 O43 Mo13 O39 -93.1(4)
Mo14 O43 Mo13 O60 -6.2(3)
S2 O60 Mo13 O13 -171.3(14)
Mo18 O60 Mo13 O13 46.4(16)
Mo14 O60 Mo13 O13 -41.7(16)
S2 O60 Mo13 O42 48.5(3)
Mo18 O60 Mo13 O42 -93.7(2)
Mo14 O60 Mo13 O42 178.2(2)
S2 O60 Mo13 O50 143.8(4)
Mo18 O60 Mo13 O50 1.6(2)
Mo14 O60 Mo13 O50 -86.5(2)
S2 O60 Mo13 O39 -39.9(3)
Mo18 O60 Mo13 O39 177.9(2)
Mo14 O60 Mo13 O39 89.8(2)
S2 O60 Mo13 O43 -125.9(4)
Mo18 O60 Mo13 O43 91.8(2)
Mo14 O60 Mo13 O43 3.7(2)
Mo18 O49 Mo14 O14 168.7(3)
Mo18 O49 Mo14 O43 65.3(4)
Mo18 O49 Mo14 O44 -87.3(4)
Mo18 O49 Mo14 O37 -15.1(8)
Mo18 O49 Mo14 O60 -6.3(3)
Mo13 O43 Mo14 O14 -169.1(4)
Mo13 O43 Mo14 O49 -65.5(4)
Mo13 O43 Mo14 O44 30.8(8)
Mo13 O43 Mo14 O37 90.8(4)
Mo13 O43 Mo14 O60 6.1(3)
Mo15 O44 Mo14 O14 -137.8(8)
Mo15 O44 Mo14 O49 118.6(8)
Mo15 O44 Mo14 O43 22.2(11)
Mo15 O44 Mo14 O37 -38.4(8)
Mo15 O44 Mo14 O60 46.0(8)
Mo8 O37 Mo14 O14 -31.4(5)
Mo8 O37 Mo14 O49 152.4(5)
Mo8 O37 Mo14 O43 70.5(5)
Mo8 O37 Mo14 O44 -133.3(5)
Mo8 O37 Mo14 O60 143.9(5)
S2 O60 Mo14 O14 171.1(19)
Mo18 O60 Mo14 O14 -46(2)
Mo13 O60 Mo14 O14 43(2)
S2 O60 Mo14 O49 -138.9(4)
Mo18 O60 Mo14 O49 4.1(2)
Mo13 O60 Mo14 O49 93.3(2)
S2 O60 Mo14 O43 123.8(4)
Mo18 O60 Mo14 O43 -93.2(2)
Mo13 O60 Mo14 O43 -3.9(2)
S2 O60 Mo14 O44 -44.9(3)
Mo18 O60 Mo14 O44 98.09(19)
Mo13 O60 Mo14 O44 -172.7(2)
S2 O60 Mo14 O37 37.5(3)
Mo18 O60 Mo14 O37 -179.5(2)
Mo13 O60 Mo14 O37 -90.3(2)
Mo10 O45 Mo15 O15 171.9(4)
Mo10 O45 Mo15 O44 -10.8(7)
Mo10 O45 Mo15 O35 -86.1(4)
Mo10 O45 Mo15 O47 71.4(4)
Mo10 O45 Mo15 O58 -1.6(3)
Mo14 O44 Mo15 O15 139.8(8)
Mo14 O44 Mo15 O45 -37.5(11)
Mo14 O44 Mo15 O35 38.3(8)
Mo14 O44 Mo15 O47 -119.3(8)
Mo14 O44 Mo15 O58 -46.3(8)
Mo9 O35 Mo15 O15 30.8(5)
Mo9 O35 Mo15 O45 -71.9(5)
Mo9 O35 Mo15 O44 132.5(5)
Mo9 O35 Mo15 O47 -150.2(5)
Mo9 O35 Mo15 O58 -144.8(5)
Mo16 O47 Mo15 O15 -169.5(4)
Mo16 O47 Mo15 O45 -66.9(4)
Mo16 O47 Mo15 O44 88.1(4)
Mo16 O47 Mo15 O35 11.4(8)
Mo16 O47 Mo15 O58 5.8(3)
S2 O58 Mo15 O15 174.4(17)
Mo10 O58 Mo15 O15 -54.5(19)
Mo16 O58 Mo15 O15 33.6(19)
S2 O58 Mo15 O45 -130.1(4)
Mo10 O58 Mo15 O45 1.01(18)
Mo16 O58 Mo15 O45 89.2(2)
S2 O58 Mo15 O44 46.0(3)
Mo10 O58 Mo15 O44 177.08(19)
Mo16 O58 Mo15 O44 -94.75(18)
S2 O58 Mo15 O35 -40.6(3)
Mo10 O58 Mo15 O35 90.4(2)
Mo16 O58 Mo15 O35 178.6(2)
S2 O58 Mo15 O47 137.1(4)
Mo10 O58 Mo15 O47 -91.8(2)
Mo16 O58 Mo15 O47 -3.61(18)
Mo17 O52 Mo16 O16 141.6(8)
Mo17 O52 Mo16 O46 -116.6(9)
Mo17 O52 Mo16 O47 -29.9(13)
Mo17 O52 Mo16 O54 40.9(8)
Mo17 O52 Mo16 O58 -45.0(8)
Mo10 O46 Mo16 O16 -169.1(4)
Mo10 O46 Mo16 O52 87.4(4)
Mo10 O46 Mo16 O47 -68.4(4)
Mo10 O46 Mo16 O54 10.2(8)
Mo10 O46 Mo16 O58 4.1(3)
Mo15 O47 Mo16 O16 167.0(4)
Mo15 O47 Mo16 O52 -21.4(8)
Mo15 O47 Mo16 O46 65.6(4)
Mo15 O47 Mo16 O54 -91.7(4)
Mo15 O47 Mo16 O58 -5.7(3)
Mo18 O54 Mo16 O16 -131.5(5)
Mo18 O54 Mo16 O52 -29.1(5)
Mo18 O54 Mo16 O46 49.1(9)
Mo18 O54 Mo16 O47 128.1(5)
Mo18 O54 Mo16 O58 55.0(5)
S2 O58 Mo16 O16 178.4(13)
Mo10 O58 Mo16 O16 42.4(15)
Mo15 O58 Mo16 O16 -45.5(15)
S2 O58 Mo16 O52 41.2(4)
Mo10 O58 Mo16 O52 -94.8(2)
Mo15 O58 Mo16 O52 177.3(2)
S2 O58 Mo16 O46 133.5(4)
Mo10 O58 Mo16 O46 -2.53(19)
Mo15 O58 Mo16 O46 -90.5(2)
S2 O58 Mo16 O47 -132.4(4)
Mo10 O58 Mo16 O47 91.6(2)
Mo15 O58 Mo16 O47 3.67(19)
S2 O58 Mo16 O54 -44.1(4)
Mo10 O58 Mo16 O54 179.9(2)
Mo15 O58 Mo16 O54 91.92(19)
Mo11 O48 Mo17 O17 168.0(4)
Mo11 O48 Mo17 O51 64.4(4)
Mo11 O48 Mo17 O52 -88.8(4)
Mo11 O48 Mo17 O53 -19.5(8)
Mo11 O48 Mo17 O59 -6.1(3)
Mo12 O51 Mo17 O17 -165.7(4)
Mo12 O51 Mo17 O48 -61.6(4)
Mo12 O51 Mo17 O52 34.8(8)
Mo12 O51 Mo17 O53 94.9(4)
Mo12 O51 Mo17 O59 10.3(3)
Mo16 O52 Mo17 O17 -138.7(8)
Mo16 O52 Mo17 O48 117.5(9)
Mo16 O52 Mo17 O51 20.7(12)
Mo16 O52 Mo17 O53 -40.3(8)
Mo16 O52 Mo17 O59 44.2(8)
Mo18 O53 Mo17 O17 133.8(7)
Mo18 O53 Mo17 O48 -38.8(11)
Mo18 O53 Mo17 O51 -124.1(7)
Mo18 O53 Mo17 O52 32.5(7)
Mo18 O53 Mo17 O59 -51.7(6)
S2 O59 Mo17 O17 167(2)
Mo11 O59 Mo17 O17 -58(2)
Mo12 O59 Mo17 O17 30(2)
S2 O59 Mo17 O48 -131.8(4)
Mo11 O59 Mo17 O48 3.9(2)
Mo12 O59 Mo17 O48 91.6(2)
S2 O59 Mo17 O51 130.2(4)
Mo11 O59 Mo17 O51 -94.1(2)
Mo12 O59 Mo17 O51 -6.37(19)
S2 O59 Mo17 O52 -38.8(4)
Mo11 O59 Mo17 O52 96.8(2)
Mo12 O59 Mo17 O52 -175.4(2)
S2 O59 Mo17 O53 42.9(4)
Mo11 O59 Mo17 O53 178.5(2)
Mo12 O59 Mo17 O53 -93.7(2)
Mo17 O53 Mo18 O18 -133.1(6)
Mo17 O53 Mo18 O54 -33.1(7)
Mo17 O53 Mo18 O50 122.8(7)
Mo17 O53 Mo18 O49 42.8(11)
Mo17 O53 Mo18 O60 51.5(6)
Mo16 O54 Mo18 O18 132.4(5)
Mo16 O54 Mo18 O53 29.5(6)
Mo16 O54 Mo18 O50 -65.7(9)
Mo16 O54 Mo18 O49 -127.3(5)
Mo16 O54 Mo18 O60 -55.6(5)
Mo13 O50 Mo18 O18 174.9(4)
Mo13 O50 Mo18 O53 -81.6(4)
Mo13 O50 Mo18 O54 13.1(8)
Mo13 O50 Mo18 O49 74.9(4)
Mo13 O50 Mo18 O60 2.5(3)
Mo14 O49 Mo18 O18 -168.6(4)
Mo14 O49 Mo18 O53 15.5(8)
Mo14 O49 Mo18 O54 92.6(4)
Mo14 O49 Mo18 O50 -66.1(4)
Mo14 O49 Mo18 O60 6.4(3)
S2 O60 Mo18 O18 166.9(12)
Mo13 O60 Mo18 O18 -58.1(14)
Mo14 O60 Mo18 O18 29.5(14)
S2 O60 Mo18 O53 -42.7(4)
Mo13 O60 Mo18 O53 92.3(2)
Mo14 O60 Mo18 O53 179.9(2)
S2 O60 Mo18 O54 47.7(4)
Mo13 O60 Mo18 O54 -177.2(2)
Mo14 O60 Mo18 O54 -89.7(2)
S2 O60 Mo18 O50 -136.6(4)
Mo13 O60 Mo18 O50 -1.6(2)
Mo14 O60 Mo18 O50 86.0(2)
S2 O60 Mo18 O49 133.6(4)
Mo13 O60 Mo18 O49 -91.3(2)
Mo14 O60 Mo18 O49 -3.76(18)
Mo22 O82 Mo19 O61 -167.5(4)
Mo22 O82 Mo19 O79 89.0(4)
Mo22 O82 Mo19 O83 -66.3(4)
Mo22 O82 Mo19 O80 7.2(10)
Mo22 O82 Mo19 O119 5.5(4)
Mo21 O79 Mo19 O61 135.5(7)
Mo21 O79 Mo19 O82 -121.4(7)
Mo21 O79 Mo19 O83 -27.3(11)
Mo21 O79 Mo19 O80 35.9(7)
Mo21 O79 Mo19 O119 -47.1(7)
Mo23 O83 Mo19 O61 170.0(4)
Mo23 O83 Mo19 O82 67.8(4)
Mo23 O83 Mo19 O79 -27.1(8)
Mo23 O83 Mo19 O80 -90.3(4)
Mo23 O83 Mo19 O119 -6.4(3)
Mo20 O80 Mo19 O61 -136.0(7)
Mo20 O80 Mo19 O82 49.2(12)
Mo20 O80 Mo19 O79 -34.3(7)
Mo20 O80 Mo19 O83 123.6(7)
Mo20 O80 Mo19 O119 51.0(7)
Mo19 O80 Mo20 O62 133.0(7)
Mo19 O80 Mo20 O84 -121.6(7)
Mo19 O80 Mo20 O81 33.8(7)
Mo19 O80 Mo20 O85 -26.9(12)
Mo19 O80 Mo20 O115 -49.8(7)
Mo24 O84 Mo20 O62 -172.6(4)
Mo24 O84 Mo20 O80 82.0(4)
Mo24 O84 Mo20 O81 -11.4(8)
Mo24 O84 Mo20 O85 -74.0(4)
Mo24 O84 Mo20 O115 -2.5(3)
Mo21 O81 Mo20 O62 -136.0(6)
Mo21 O81 Mo20 O80 -32.8(7)
Mo21 O81 Mo20 O84 62.4(10)
Mo21 O81 Mo20 O85 126.1(7)
Mo21 O81 Mo20 O115 54.0(6)
Mo25 O85 Mo20 O62 165.9(4)
Mo25 O85 Mo20 O80 -34.0(8)
Mo25 O85 Mo20 O84 62.6(4)
Mo25 O85 Mo20 O81 -95.5(4)
Mo25 O85 Mo20 O115 -9.7(3)
Mo26 O86 Mo21 O63 -171.5(4)
Mo26 O86 Mo21 O81 84.4(4)
Mo26 O86 Mo21 O87 -71.0(4)
Mo26 O86 Mo21 O79 -2.0(8)
Mo26 O86 Mo21 O116 1.1(3)
Mo20 O81 Mo21 O63 131.7(6)
Mo20 O81 Mo21 O86 -123.0(7)
Mo20 O81 Mo21 O87 -30.2(11)
Mo20 O81 Mo21 O79 32.1(6)
Mo20 O81 Mo21 O116 -51.3(6)
Mo27 O87 Mo21 O63 167.6(4)
Mo27 O87 Mo21 O86 63.8(4)
Mo27 O87 Mo21 O81 -30.3(8)
Mo27 O87 Mo21 O79 -92.9(4)
Mo27 O87 Mo21 O116 -8.3(3)
Mo19 O79 Mo21 O63 -138.0(7)
Mo19 O79 Mo21 O86 52.3(10)
Mo19 O79 Mo21 O81 -36.1(7)
Mo19 O79 Mo21 O87 122.1(7)
Mo19 O79 Mo21 O116 49.3(7)
Mo23 O89 Mo22 O64 -170.8(4)
Mo23 O89 Mo22 O94 85.9(4)
Mo23 O89 Mo22 O88 -0.2(8)
Mo23 O89 Mo22 O82 -71.6(4)
Mo28 O94 Mo22 O64 -28.4(6)
Mo28 O94 Mo22 O89 74.0(5)
Mo28 O94 Mo22 O88 -132.7(5)
Mo28 O94 Mo22 O82 154.5(5)
Mo27 O88 Mo22 O64 -136.4(7)
Mo27 O88 Mo22 O89 53.1(10)
Mo27 O88 Mo22 O94 -33.8(7)
Mo27 O88 Mo22 O82 124.4(8)
Mo19 O82 Mo22 O64 168.9(4)
Mo19 O82 Mo22 O89 67.6(4)
Mo19 O82 Mo22 O94 -13.9(9)
Mo19 O82 Mo22 O88 -87.1(4)
Mo24 O90 Mo23 O65 140.5(7)
Mo24 O90 Mo23 O83 -117.3(7)
Mo24 O90 Mo23 O89 -30.3(11)
Mo24 O90 Mo23 O95 39.4(7)
Mo24 O90 Mo23 O119 -45.9(7)
Mo19 O83 Mo23 O65 -167.2(4)
Mo19 O83 Mo23 O90 88.6(4)
Mo19 O83 Mo23 O89 -66.9(4)
Mo19 O83 Mo23 O95 2.0(8)
Mo19 O83 Mo23 O119 6.3(3)
Mo22 O89 Mo23 O65 172.7(4)
Mo22 O89 Mo23 O90 -16.5(8)
Mo22 O89 Mo23 O83 72.2(4)
Mo22 O89 Mo23 O95 -86.0(4)
Mo22 O89 Mo23 O119 -0.2(3)
Mo29 O95 Mo23 O65 25.8(6)
Mo29 O95 Mo23 O90 128.4(5)
Mo29 O95 Mo23 O83 -143.3(5)
Mo29 O95 Mo23 O89 -74.5(5)
Mo29 O95 Mo23 O119 -147.4(5)
Mo23 O90 Mo24 O66 -139.7(7)
Mo23 O90 Mo24 O96 -37.6(7)
Mo23 O90 Mo24 O84 118.6(7)
Mo23 O90 Mo24 O91 45.7(10)
Mo23 O90 Mo24 O115 48.1(7)
Mo30 O96 Mo24 O66 -20.7(5)
Mo30 O96 Mo24 O90 -125.1(5)
Mo30 O96 Mo24 O84 145.4(5)
Mo30 O96 Mo24 O91 78.7(5)
Mo30 O96 Mo24 O115 151.2(5)
Mo20 O84 Mo24 O66 174.8(4)
Mo20 O84 Mo24 O90 -80.7(4)
Mo20 O84 Mo24 O96 8.6(8)
Mo20 O84 Mo24 O91 76.3(4)
Mo20 O84 Mo24 O115 2.6(3)
Mo25 O91 Mo24 O66 -170.8(3)
Mo25 O91 Mo24 O90 3.9(7)
Mo25 O91 Mo24 O96 87.5(3)
Mo25 O91 Mo24 O84 -70.6(3)
Mo25 O91 Mo24 O115 1.4(3)
Mo24 O91 Mo25 O67 173.5(3)
Mo24 O91 Mo25 O85 70.6(3)
Mo24 O91 Mo25 O92 -22.6(8)
Mo24 O91 Mo25 O97 -86.1(3)
Mo24 O91 Mo25 O115 -1.4(3)
Mo20 O85 Mo25 O67 -164.5(3)
Mo20 O85 Mo25 O91 -63.1(4)
Mo20 O85 Mo25 O92 92.0(4)
Mo20 O85 Mo25 O97 20.0(8)
Mo20 O85 Mo25 O115 9.7(3)
Mo26 O92 Mo25 O67 134.4(8)
Mo26 O92 Mo25 O91 -29.4(12)
Mo26 O92 Mo25 O85 -122.7(8)
Mo26 O92 Mo25 O97 34.9(8)
Mo26 O92 Mo25 O115 -49.9(8)
Mo31 O97 Mo25 O67 27.5(6)
Mo31 O97 Mo25 O91 -72.8(5)
Mo31 O97 Mo25 O85 -157.0(5)
Mo31 O97 Mo25 O92 129.5(6)
Mo31 O97 Mo25 O115 -147.0(5)
Mo32 O98 Mo26 O68 -21.6(6)
Mo32 O98 Mo26 O92 -125.5(5)
Mo32 O98 Mo26 O93 79.5(5)
Mo32 O98 Mo26 O86 144.5(5)
Mo32 O98 Mo26 O116 152.4(5)
Mo25 O92 Mo26 O68 -139.1(8)
Mo25 O92 Mo26 O98 -34.2(8)
Mo25 O92 Mo26 O93 59.1(11)
Mo25 O92 Mo26 O86 123.4(8)
Mo25 O92 Mo26 O116 52.6(8)
Mo27 O93 Mo26 O68 -169.4(4)
Mo27 O93 Mo26 O98 86.7(4)
Mo27 O93 Mo26 O92 -7.4(8)
Mo27 O93 Mo26 O86 -72.9(4)
Mo27 O93 Mo26 O116 -0.7(3)
Mo21 O86 Mo26 O68 173.6(4)
Mo21 O86 Mo26 O98 7.2(9)
Mo21 O86 Mo26 O92 -83.7(4)
Mo21 O86 Mo26 O93 73.6(4)
Mo21 O86 Mo26 O116 -1.1(3)
Mo21 O87 Mo27 O69 -164.9(4)
Mo21 O87 Mo27 O93 -63.4(4)
Mo21 O87 Mo27 O88 90.2(4)
Mo21 O87 Mo27 O99 14.1(8)
Mo26 O93 Mo27 O69 174.9(4)
Mo26 O93 Mo27 O87 72.7(4)
Mo26 O93 Mo27 O88 -17.7(7)
Mo26 O93 Mo27 O99 -84.0(4)
Mo22 O88 Mo27 O69 134.5(7)
Mo22 O88 Mo27 O87 -122.3(7)
Mo22 O88 Mo27 O93 -32.8(11)
Mo22 O88 Mo27 O99 34.3(7)
Mo33 O99 Mo27 O69 30.0(5)
Mo33 O99 Mo27 O87 -149.0(5)
Mo33 O99 Mo27 O93 -71.3(5)
Mo33 O99 Mo27 O88 133.0(5)
Mo33 O105 Mo28 O70 141.7(9)
Mo33 O105 Mo28 O100 -26.2(13)
Mo33 O105 Mo28 O106 -115.6(9)
Mo33 O105 Mo28 O94 42.1(9)
Mo33 O105 Mo28 O120 -42.9(9)
Mo29 O100 Mo28 O70 175.1(3)
Mo29 O100 Mo28 O105 -17.0(8)
Mo29 O100 Mo28 O106 73.3(4)
Mo29 O100 Mo28 O94 -84.8(4)
Mo29 O100 Mo28 O120 0.4(3)
Mo34 O106 Mo28 O70 -166.4(3)
Mo34 O106 Mo28 O105 90.8(4)
Mo34 O106 Mo28 O100 -65.6(4)
Mo34 O106 Mo28 O94 10.6(8)
Mo34 O106 Mo28 O120 7.5(3)
Mo22 O94 Mo28 O70 28.9(5)
Mo22 O94 Mo28 O105 130.1(5)
Mo22 O94 Mo28 O100 -71.8(5)
Mo22 O94 Mo28 O106 -148.2(5)
Mo22 O94 Mo28 O120 -145.2(5)
Mo23 O95 Mo29 O71 -27.4(6)
Mo23 O95 Mo29 O101 -130.4(5)
Mo23 O95 Mo29 O100 75.3(5)
Mo23 O95 Mo29 O107 148.6(5)
Mo23 O95 Mo29 O120 146.8(5)
Mo30 O101 Mo29 O71 -141.0(8)
Mo30 O101 Mo29 O95 -38.3(8)
Mo30 O101 Mo29 O100 48.0(11)
Mo30 O101 Mo29 O107 120.3(8)
Mo30 O101 Mo29 O120 49.8(8)
Mo28 O100 Mo29 O71 -169.5(3)
Mo28 O100 Mo29 O95 87.4(4)
Mo28 O100 Mo29 O101 1.6(7)
Mo28 O100 Mo29 O107 -71.8(4)
Mo28 O100 Mo29 O120 -0.4(3)
Mo34 O107 Mo29 O71 171.2(4)
Mo34 O107 Mo29 O95 -4.8(9)
Mo34 O107 Mo29 O101 -85.8(4)
Mo34 O107 Mo29 O100 69.7(4)
Mo34 O107 Mo29 O120 -3.0(3)
Mo29 O101 Mo30 O72 138.9(8)
Mo29 O101 Mo30 O108 -119.7(8)
Mo29 O101 Mo30 O102 -35.1(11)
Mo29 O101 Mo30 O96 36.7(8)
Mo29 O101 Mo30 O118 -47.4(8)
Mo35 O108 Mo30 O72 -167.9(4)
Mo35 O108 Mo30 O101 88.5(4)
Mo35 O108 Mo30 O102 -66.4(4)
Mo35 O108 Mo30 O96 4.0(9)
Mo35 O108 Mo30 O118 6.5(3)
Mo31 O102 Mo30 O72 175.2(4)
Mo31 O102 Mo30 O101 -10.8(8)
Mo31 O102 Mo30 O108 75.4(4)
Mo31 O102 Mo30 O96 -82.4(4)
Mo31 O102 Mo30 O118 2.1(3)
Mo24 O96 Mo30 O72 22.1(5)
Mo24 O96 Mo30 O101 124.4(5)
Mo24 O96 Mo30 O108 -149.7(5)
Mo24 O96 Mo30 O102 -79.5(5)
Mo24 O96 Mo30 O118 -152.1(5)
Mo25 O97 Mo31 O73 -28.7(6)
Mo25 O97 Mo31 O102 74.2(5)
Mo25 O97 Mo31 O103 -131.3(5)
Mo25 O97 Mo31 O109 151.8(5)
Mo25 O97 Mo31 O118 147.2(5)
Mo30 O102 Mo31 O73 -171.7(4)
Mo30 O102 Mo31 O97 85.2(4)
Mo30 O102 Mo31 O103 -6.6(8)
Mo30 O102 Mo31 O109 -73.6(4)
Mo30 O102 Mo31 O118 -2.1(3)
Mo32 O103 Mo31 O73 -139.9(8)
Mo32 O103 Mo31 O97 -36.8(8)
Mo32 O103 Mo31 O102 54.9(11)
Mo32 O103 Mo31 O109 122.0(8)
Mo32 O103 Mo31 O118 50.5(8)
Mo35 O109 Mo31 O73 166.7(4)
Mo35 O109 Mo31 O97 -13.8(8)
Mo35 O109 Mo31 O102 64.8(4)
Mo35 O109 Mo31 O103 -91.8(4)
Mo35 O109 Mo31 O118 -9.0(3)
Mo36 O110 Mo32 O74 -170.7(3)
Mo36 O110 Mo32 O103 84.2(3)
Mo36 O110 Mo32 O104 -69.0(3)
Mo36 O110 Mo32 O98 0.8(8)
Mo36 O110 Mo32 O117 2.8(3)
Mo31 O103 Mo32 O74 134.2(8)
Mo31 O103 Mo32 O110 -122.2(8)
Mo31 O103 Mo32 O104 -27.3(11)
Mo31 O103 Mo32 O98 34.4(8)
Mo31 O103 Mo32 O117 -49.7(8)
Mo33 O104 Mo32 O74 167.8(4)
Mo33 O104 Mo32 O110 65.6(4)
Mo33 O104 Mo32 O103 -30.6(7)
Mo33 O104 Mo32 O98 -92.3(4)
Mo33 O104 Mo32 O117 -7.1(3)
Mo26 O98 Mo32 O74 20.9(5)
Mo26 O98 Mo32 O110 -150.7(5)
Mo26 O98 Mo32 O103 123.8(5)
Mo26 O98 Mo32 O104 -79.8(5)
Mo26 O98 Mo32 O117 -152.6(5)
Mo32 O104 Mo33 O75 -167.6(4)
Mo32 O104 Mo33 O111 -65.1(4)
Mo32 O104 Mo33 O105 24.0(8)
Mo32 O104 Mo33 O99 92.3(4)
Mo32 O104 Mo33 O117 7.0(3)
Mo36 O111 Mo33 O75 173.6(3)
Mo36 O111 Mo33 O104 70.5(3)
Mo36 O111 Mo33 O105 -82.2(4)
Mo36 O111 Mo33 O99 -7.0(8)
Mo36 O111 Mo33 O117 -1.3(3)
Mo28 O105 Mo33 O75 -140.7(9)
Mo28 O105 Mo33 O104 27.7(12)
Mo28 O105 Mo33 O111 116.2(9)
Mo28 O105 Mo33 O99 -41.3(9)
Mo28 O105 Mo33 O117 44.1(9)
Mo27 O99 Mo33 O75 -31.0(5)
Mo27 O99 Mo33 O104 71.7(5)
Mo27 O99 Mo33 O111 149.6(5)
Mo27 O99 Mo33 O105 -133.7(5)
Mo27 O99 Mo33 O117 144.1(5)
Mo29 O107 Mo34 O76 -170.1(4)
Mo29 O107 Mo34 O112 86.8(4)
Mo29 O107 Mo34 O106 -68.6(4)
Mo29 O107 Mo34 O114 1.1(8)
Mo29 O107 Mo34 O120 2.9(3)
Mo35 O112 Mo34 O76 139.1(7)
Mo35 O112 Mo34 O107 -115.1(8)
Mo35 O112 Mo34 O106 -17.4(12)
Mo35 O112 Mo34 O114 41.7(8)
Mo35 O112 Mo34 O120 -42.6(7)
Mo28 O106 Mo34 O76 169.6(4)
Mo28 O106 Mo34 O107 64.8(4)
Mo28 O106 Mo34 O112 -33.9(8)
Mo28 O106 Mo34 O114 -93.4(4)
Mo28 O106 Mo34 O120 -7.4(3)
Mo36 O114 Mo34 O76 -131.2(6)
Mo36 O114 Mo34 O107 57.4(9)
Mo36 O114 Mo34 O112 -30.3(6)
Mo36 O114 Mo34 O106 128.4(6)
Mo36 O114 Mo34 O120 55.6(5)
Mo31 O109 Mo35 O77 -164.4(4)
Mo31 O109 Mo35 O108 -62.5(4)
Mo31 O109 Mo35 O112 23.6(8)
Mo31 O109 Mo35 O113 93.6(4)
Mo31 O109 Mo35 O118 8.8(3)
Mo30 O108 Mo35 O77 167.6(4)
Mo30 O108 Mo35 O109 64.3(4)
Mo30 O108 Mo35 O112 -89.6(4)
Mo30 O108 Mo35 O113 -22.9(9)
Mo30 O108 Mo35 O118 -6.5(3)
Mo34 O112 Mo35 O77 -142.4(7)
Mo34 O112 Mo35 O109 29.6(11)
Mo34 O112 Mo35 O108 116.3(8)
Mo34 O112 Mo35 O113 -41.6(7)
Mo34 O112 Mo35 O118 43.7(7)
Mo36 O113 Mo35 O77 133.8(6)
Mo36 O113 Mo35 O109 -123.4(6)
Mo36 O113 Mo35 O108 -35.7(11)
Mo36 O113 Mo35 O112 31.9(6)
Mo36 O113 Mo35 O118 -51.4(6)
Mo35 O113 Mo36 O78 -136.1(6)
Mo35 O113 Mo36 O114 -32.6(6)
Mo35 O113 Mo36 O111 60.7(10)
Mo35 O113 Mo36 O110 125.8(6)
Mo35 O113 Mo36 O117 53.5(6)
Mo34 O114 Mo36 O78 134.5(5)
Mo34 O114 Mo36 O113 30.5(6)
Mo34 O114 Mo36 O111 -126.6(6)
Mo34 O114 Mo36 O110 -51.1(10)
Mo34 O114 Mo36 O117 -54.1(5)
Mo33 O111 Mo36 O78 -169.6(4)
Mo33 O111 Mo36 O113 -6.2(8)
Mo33 O111 Mo36 O114 87.2(4)
Mo33 O111 Mo36 O110 -71.6(4)
Mo33 O111 Mo36 O117 1.3(3)
Mo32 O110 Mo36 O78 168.4(4)
Mo32 O110 Mo36 O113 -88.5(4)
Mo32 O110 Mo36 O114 -6.1(8)
Mo32 O110 Mo36 O111 70.7(3)
Mo32 O110 Mo36 O117 -2.8(3)
O119 S3 O115 Mo25 -174.7(3)
O116 S3 O115 Mo25 -67.5(4)
O119 S3 O115 Mo24 71.9(4)
O116 S3 O115 Mo24 179.2(3)
O119 S3 O115 Mo20 -49.3(4)
O116 S3 O115 Mo20 58.0(4)
O67 Mo25 O115 S3 -172.0(17)
O91 Mo25 O115 S3 -128.1(4)
O85 Mo25 O115 S3 135.7(4)
O92 Mo25 O115 S3 43.1(3)
O97 Mo25 O115 S3 -40.2(3)
O67 Mo25 O115 Mo24 -43.1(19)
O91 Mo25 O115 Mo24 0.90(18)
O85 Mo25 O115 Mo24 -95.3(2)
O92 Mo25 O115 Mo24 172.1(2)
O97 Mo25 O115 Mo24 88.82(19)
O67 Mo25 O115 Mo20 45.9(19)
O91 Mo25 O115 Mo20 89.9(2)
O85 Mo25 O115 Mo20 -6.3(2)
O92 Mo25 O115 Mo20 -99.0(2)
O97 Mo25 O115 Mo20 177.8(2)
O66 Mo24 O115 S3 174.6(11)
O90 Mo24 O115 S3 -48.8(3)
O96 Mo24 O115 S3 41.1(3)
O84 Mo24 O115 S3 -141.4(4)
O91 Mo24 O115 S3 130.2(4)
O66 Mo24 O115 Mo25 43.6(13)
O90 Mo24 O115 Mo25 -179.8(2)
O96 Mo24 O115 Mo25 -89.97(19)
O84 Mo24 O115 Mo25 87.6(2)
O91 Mo24 O115 Mo25 -0.86(18)
O66 Mo24 O115 Mo20 -45.5(13)
O90 Mo24 O115 Mo20 91.1(2)
O96 Mo24 O115 Mo20 -179.1(2)
O84 Mo24 O115 Mo20 -1.52(19)
O91 Mo24 O115 Mo20 -90.0(2)
O62 Mo20 O115 S3 -156.8(13)
O80 Mo20 O115 S3 38.4(4)
O84 Mo20 O115 S3 135.3(4)
O81 Mo20 O115 S3 -48.4(4)
O85 Mo20 O115 S3 -131.9(4)
O62 Mo20 O115 Mo25 -18.8(14)
O80 Mo20 O115 Mo25 176.4(2)
O84 Mo20 O115 Mo25 -86.7(2)
O81 Mo20 O115 Mo25 89.6(2)
O85 Mo20 O115 Mo25 6.08(19)
O62 Mo20 O115 Mo24 69.5(14)
O80 Mo20 O115 Mo24 -95.3(2)
O84 Mo20 O115 Mo24 1.6(2)
O81 Mo20 O115 Mo24 177.9(2)
O85 Mo20 O115 Mo24 94.4(2)
O119 S3 O116 Mo26 -178.9(3)
O115 S3 O116 Mo26 72.5(4)
O119 S3 O116 Mo21 56.4(4)
O115 S3 O116 Mo21 -52.2(4)
O68 Mo26 O116 S3 -166.5(9)
O98 Mo26 O116 S3 41.3(4)
O92 Mo26 O116 S3 -51.8(4)
O93 Mo26 O116 S3 131.1(4)
O86 Mo26 O116 S3 -141.8(4)
O68 Mo26 O116 Mo21 -24.0(11)
O98 Mo26 O116 Mo21 -176.2(2)
O92 Mo26 O116 Mo21 90.8(2)
O93 Mo26 O116 Mo21 -86.4(2)
O86 Mo26 O116 Mo21 0.66(19)
O63 Mo21 O116 S3 -161.3(16)
O86 Mo21 O116 S3 135.7(4)
O81 Mo21 O116 S3 39.9(4)
O87 Mo21 O116 S3 -131.1(4)
O79 Mo21 O116 S3 -45.6(4)
O63 Mo21 O116 Mo26 62.2(17)
O86 Mo21 O116 Mo26 -0.7(2)
O81 Mo21 O116 Mo26 -96.5(2)
O87 Mo21 O116 Mo26 92.5(2)
O79 Mo21 O116 Mo26 178.0(2)
O118 S4 O117 Mo36 56.2(4)
O120 S4 O117 Mo36 -51.9(4)
O118 S4 O117 Mo32 -69.1(4)
O120 S4 O117 Mo32 -177.2(3)
O118 S4 O117 Mo33 179.5(3)
O120 S4 O117 Mo33 71.4(4)
O78 Mo36 O117 S4 -179.3(10)
O113 Mo36 O117 S4 -48.0(4)
O114 Mo36 O117 S4 43.3(4)
O111 Mo36 O117 S4 135.0(4)
O110 Mo36 O117 S4 -135.5(4)
O78 Mo36 O117 Mo32 -42.0(11)
O113 Mo36 O117 Mo32 89.3(2)
O114 Mo36 O117 Mo32 -179.4(2)
O111 Mo36 O117 Mo32 -87.8(2)
O110 Mo36 O117 Mo32 1.76(18)
O78 Mo36 O117 Mo33 45.0(11)
O113 Mo36 O117 Mo33 176.3(2)
O114 Mo36 O117 Mo33 -92.5(2)
O111 Mo36 O117 Mo33 -0.81(18)
O110 Mo36 O117 Mo33 88.7(2)
O74 Mo32 O117 S4 -164.8(15)
O110 Mo32 O117 S4 141.1(4)
O103 Mo32 O117 S4 44.7(4)
O104 Mo32 O117 S4 -124.8(4)
O98 Mo32 O117 S4 -39.7(3)
O74 Mo32 O117 Mo36 52.3(17)
O110 Mo32 O117 Mo36 -1.85(19)
O103 Mo32 O117 Mo36 -98.2(2)
O104 Mo32 O117 Mo36 92.3(2)
O98 Mo32 O117 Mo36 177.4(2)
O74 Mo32 O117 Mo33 -35.9(17)
O110 Mo32 O117 Mo33 -90.0(2)
O103 Mo32 O117 Mo33 173.7(2)
O104 Mo32 O117 Mo33 4.14(19)
O98 Mo32 O117 Mo33 89.19(19)
O75 Mo33 O117 S4 174.1(18)
O104 Mo33 O117 S4 124.9(4)
O111 Mo33 O117 S4 -141.0(4)
O105 Mo33 O117 S4 -47.3(4)
O99 Mo33 O117 S4 36.8(3)
O75 Mo33 O117 Mo36 -44(2)
O104 Mo33 O117 Mo36 -93.3(2)
O111 Mo33 O117 Mo36 0.85(19)
O105 Mo33 O117 Mo36 94.5(2)
O99 Mo33 O117 Mo36 178.6(2)
O75 Mo33 O117 Mo32 45(2)
O104 Mo33 O117 Mo32 -4.3(2)
O111 Mo33 O117 Mo32 89.9(2)
O105 Mo33 O117 Mo32 -176.5(2)
O99 Mo33 O117 Mo32 -92.4(2)
O117 S4 O118 Mo31 71.6(4)
O120 S4 O118 Mo31 179.8(3)
O117 S4 O118 Mo30 -174.4(3)
O120 S4 O118 Mo30 -66.2(4)
O117 S4 O118 Mo35 -50.7(4)
O120 S4 O118 Mo35 57.5(4)
O73 Mo31 O118 S4 -159.0(11)
O97 Mo31 O118 S4 42.5(4)
O102 Mo31 O118 S4 133.5(4)
O103 Mo31 O118 S4 -48.4(4)
O109 Mo31 O118 S4 -135.7(4)
O73 Mo31 O118 Mo30 68.7(13)
O97 Mo31 O118 Mo30 -89.8(2)
O102 Mo31 O118 Mo30 1.3(2)
O103 Mo31 O118 Mo30 179.3(2)
O109 Mo31 O118 Mo30 92.0(2)
O73 Mo31 O118 Mo35 -18.1(13)
O97 Mo31 O118 Mo35 -176.6(2)
O102 Mo31 O118 Mo35 -85.5(2)
O103 Mo31 O118 Mo35 92.5(2)
O109 Mo31 O118 Mo35 5.20(18)
O72 Mo30 O118 S4 177.4(14)
O101 Mo30 O118 S4 42.9(4)
O108 Mo30 O118 S4 137.7(4)
O102 Mo30 O118 S4 -131.6(4)
O96 Mo30 O118 S4 -43.3(3)
O72 Mo30 O118 Mo31 -52.2(16)
O101 Mo30 O118 Mo31 173.3(2)
O108 Mo30 O118 Mo31 -91.9(2)
O102 Mo30 O118 Mo31 -1.25(19)
O96 Mo30 O118 Mo31 87.07(18)
O72 Mo30 O118 Mo35 35.7(16)
O101 Mo30 O118 Mo35 -98.74(19)
O108 Mo30 O118 Mo35 -3.9(2)
O102 Mo30 O118 Mo35 86.7(2)
O96 Mo30 O118 Mo35 175.04(19)
O77 Mo35 O118 S4 -177.9(16)
O109 Mo35 O118 S4 129.8(4)
O108 Mo35 O118 S4 -133.7(4)
O112 Mo35 O118 S4 -43.8(4)
O113 Mo35 O118 S4 39.7(4)
O77 Mo35 O118 Mo31 46.8(17)
O109 Mo35 O118 Mo31 -5.48(19)
O108 Mo35 O118 Mo31 91.1(2)
O112 Mo35 O118 Mo31 -179.0(2)
O113 Mo35 O118 Mo31 -95.5(2)
O77 Mo35 O118 Mo30 -40.3(17)
O109 Mo35 O118 Mo30 -92.6(2)
O108 Mo35 O118 Mo30 4.0(2)
O112 Mo35 O118 Mo30 93.9(2)
O113 Mo35 O118 Mo30 177.3(2)
O116 S3 O119 Mo19 -51.8(4)
O115 S3 O119 Mo19 55.6(4)
O116 S3 O119 Mo23 -175.9(3)
O115 S3 O119 Mo23 -68.4(4)
O61 Mo19 O119 S3 -160.3(17)
O82 Mo19 O119 S3 133.5(5)
O79 Mo19 O119 S3 39.1(4)
O83 Mo19 O119 S3 -132.4(5)
O80 Mo19 O119 S3 -45.8(4)
O61 Mo19 O119 Mo23 -24.1(19)
O82 Mo19 O119 Mo23 -90.2(2)
O79 Mo19 O119 Mo23 175.3(2)
O83 Mo19 O119 Mo23 3.86(19)
O80 Mo19 O119 Mo23 90.5(2)
O65 Mo23 O119 S3 -177.8(14)
O90 Mo23 O119 S3 43.5(4)
O83 Mo23 O119 S3 139.2(4)
O89 Mo23 O119 S3 -129.8(4)
O95 Mo23 O119 S3 -42.6(4)
O65 Mo23 O119 Mo19 39.2(16)
O90 Mo23 O119 Mo19 -99.6(2)
O83 Mo23 O119 Mo19 -3.88(19)
O89 Mo23 O119 Mo19 87.1(2)
O95 Mo23 O119 Mo19 174.4(2)
O118 S4 O120 Mo28 -176.7(3)
O117 S4 O120 Mo28 -68.3(4)
O118 S4 O120 Mo34 -53.3(4)
O117 S4 O120 Mo34 55.0(4)
O118 S4 O120 Mo29 69.2(4)
O117 S4 O120 Mo29 177.6(3)
O70 Mo28 O120 S4 -173.2(16)
O105 Mo28 O120 S4 42.4(4)
O100 Mo28 O120 S4 -130.6(4)
O106 Mo28 O120 S4 136.4(4)
O94 Mo28 O120 S4 -42.3(4)
O70 Mo28 O120 Mo34 45.6(18)
O105 Mo28 O120 Mo34 -98.8(2)
O100 Mo28 O120 Mo34 88.2(2)
O106 Mo28 O120 Mo34 -4.74(19)
O94 Mo28 O120 Mo34 176.5(2)
O70 Mo28 O120 Mo29 -42.8(18)
O105 Mo28 O120 Mo29 172.8(2)
O100 Mo28 O120 Mo29 -0.26(19)
O106 Mo28 O120 Mo29 -93.2(2)
O94 Mo28 O120 Mo29 88.0(2)
O76 Mo34 O120 S4 -155.5(18)
O107 Mo34 O120 S4 133.5(4)
O112 Mo34 O120 S4 37.7(4)
O106 Mo34 O120 S4 -131.5(4)
O114 Mo34 O120 S4 -47.3(4)
O76 Mo34 O120 Mo28 -19(2)
O107 Mo34 O120 Mo28 -90.4(2)
O112 Mo34 O120 Mo28 173.9(2)
O106 Mo34 O120 Mo28 4.70(19)
O114 Mo34 O120 Mo28 88.9(2)
O76 Mo34 O120 Mo29 69(2)
O107 Mo34 O120 Mo29 -1.8(2)
O112 Mo34 O120 Mo29 -97.6(2)
O106 Mo34 O120 Mo29 93.2(2)
O114 Mo34 O120 Mo29 177.4(2)
O71 Mo29 O120 S4 -167.5(10)
O95 Mo29 O120 S4 40.3(4)
O101 Mo29 O120 S4 -48.1(3)
O100 Mo29 O120 S4 131.0(4)
O107 Mo29 O120 S4 -139.0(4)
O71 Mo29 O120 Mo28 61.7(11)
O95 Mo29 O120 Mo28 -90.5(2)
O101 Mo29 O120 Mo28 -178.9(2)
O100 Mo29 O120 Mo28 0.25(19)
O107 Mo29 O120 Mo28 90.2(2)
O71 Mo29 O120 Mo34 -26.7(12)
O95 Mo29 O120 Mo34 -178.9(2)
O101 Mo29 O120 Mo34 92.7(2)
O100 Mo29 O120 Mo34 -88.2(2)
O107 Mo29 O120 Mo34 1.75(19)
